data_7109707
loop_
_publ_author_name
'Ze-Min Zhang'
'Lu-Yi Pan'
'Wei-Quan Lin'
'Ji-Dong Leng'
'Fu-Sheng Guo'
'Yan-Cong Chen'
'Jun-Liang Liu'
'Ming-Liang Tong'

_publ_section_title
;
 Wheel-shaped nanoscale 3d-4f {Co^II^16Ln^III^24} clusters (Ln = Dy and
 Gd)
;
_journal_name_full Chem.Commun.
_journal_page_first 8081
_journal_paper_doi 10.1039/c3cc45075a
_journal_volume 49
_journal_year 2013
_chemical_formula_sum 'C228 H460 Co16 Gd26 N66 O302'
_chemical_formula_weight 13990.00
_chemical_name_systematic
;
?
;
_space_group_IT_number 12
_symmetry_cell_setting monoclinic
_symmetry_space_group_name_Hall '-C 2y'
_symmetry_space_group_name_H-M 'C 1 2/m 1'
_atom_sites_solution_hydrogens geom
_atom_sites_solution_primary direct
_atom_sites_solution_secondary difmap
_audit_creation_method SHELXL-97
_cell_angle_alpha 90.00
_cell_angle_beta 123.109(3)
_cell_angle_gamma 90.00
_cell_formula_units_Z 2
_cell_length_a 29.3969(9)
_cell_length_b 35.5750(6)
_cell_length_c 24.9218(6)
_cell_measurement_reflns_used 13258
_cell_measurement_temperature 150(2)
_cell_measurement_theta_max 59.9357
_cell_measurement_theta_min 3.0081
_cell_volume 21831.3(12)
_computing_cell_refinement
;
CrysAlisPro, Agilent Technologies,
Version 1.171.36.20
;
_computing_data_collection
;
CrysAlisPro, Agilent Technologies,
Version 1.171.36.20
;
_computing_data_reduction
;
CrysAlisPro, Agilent Technologies,
Version 1.171.36.20
;
_computing_molecular_graphics 'Bruker SHELXTL'
_computing_publication_material 'Bruker SHELXTL'
_computing_structure_refinement 'SHELXL-97 (Sheldrick, 1997)'
_computing_structure_solution 'SHELXS-97 (Sheldrick, 1990)'
_diffrn_ambient_temperature 150(2)
_diffrn_detector_area_resol_mean 16.0855
_diffrn_measured_fraction_theta_full 0.988
_diffrn_measured_fraction_theta_max 0.988
_diffrn_measurement_device_type 'Xcalibur, Sapphire3, Gemini ultra'
_diffrn_measurement_method '\w scans'
_diffrn_radiation_monochromator mirror
_diffrn_radiation_source 'Enhance Ultra (Cu) X-ray Source'
_diffrn_radiation_type CuK\a
_diffrn_radiation_wavelength 1.54178
_diffrn_reflns_av_R_equivalents 0.0705
_diffrn_reflns_av_sigmaI/netI 0.0792
_diffrn_reflns_limit_h_max 33
_diffrn_reflns_limit_h_min -32
_diffrn_reflns_limit_k_max 39
_diffrn_reflns_limit_k_min -39
_diffrn_reflns_limit_l_max 27
_diffrn_reflns_limit_l_min -27
_diffrn_reflns_number 46551
_diffrn_reflns_theta_full 60.00
_diffrn_reflns_theta_max 60.00
_diffrn_reflns_theta_min 3.01
_exptl_absorpt_coefficient_mu 30.749
_exptl_absorpt_correction_T_max 0.0838
_exptl_absorpt_correction_T_min 0.0406
_exptl_absorpt_correction_type empirical
_exptl_absorpt_process_details
;
CrysAlisPro, Agilent Technologies,
Version 1.171.36.20
Empirical absorption correction using spherical harmonics,
implemented in SCALE3 ABSPACK scaling algorithm.
;
_exptl_crystal_colour pink
_exptl_crystal_density_diffrn 2.128
_exptl_crystal_density_method 'not measured'
_exptl_crystal_description 'irregular block'
_exptl_crystal_F_000 13604
_exptl_crystal_size_max 0.29
_exptl_crystal_size_mid 0.18
_exptl_crystal_size_min 0.16
_platon_squeeze_details
;
SQUEEZE removed 10 disordered hydroxyl ions, 54 disordered water molecules
and 20 disordered methanol molecules per formula unit. This value is
calculated based upon elemental analysis data.
;
_refine_diff_density_max 2.286
_refine_diff_density_min -4.959
_refine_diff_density_rms 0.244
_refine_ls_extinction_method none
_refine_ls_goodness_of_fit_ref 1.016
_refine_ls_hydrogen_treatment constr
_refine_ls_matrix_type full
_refine_ls_number_parameters 1237
_refine_ls_number_reflns 16298
_refine_ls_number_restraints 1293
_refine_ls_restrained_S_all 1.009
_refine_ls_R_factor_all 0.0962
_refine_ls_R_factor_gt 0.0775
_refine_ls_shift/su_max 0.002
_refine_ls_shift/su_mean 0.000
_refine_ls_structure_factor_coef Fsqd
_refine_ls_weighting_details 'calc w=1/[\s^2^(Fo^2^)+(0.1565P)^2^+200.0000P] where P=(Fo^2^+2Fc^2^)/3'
_refine_ls_weighting_scheme calc
_refine_ls_wR_factor_gt 0.2199
_refine_ls_wR_factor_ref 0.2384
_reflns_number_gt 11886
_reflns_number_total 16298
_reflns_threshold_expression >2sigma(I)
_cod_data_source_file c3cc45075a.txt
_cod_data_source_block cogd
_cod_original_sg_symbol_H-M C2/m
_cod_database_code 7109707

loop_
_symmetry_equiv_pos_as_xyz
'x, y, z'
'-x, y, -z'
'x+1/2, y+1/2, z'
'-x+1/2, y+1/2, -z'
'-x, -y, -z'
'x, -y, z'
'-x+1/2, -y+1/2, -z'
'x+1/2, -y+1/2, z'

loop_
_atom_site_label
_atom_site_type_symbol
_atom_site_fract_x
_atom_site_fract_y
_atom_site_fract_z
_atom_site_U_iso_or_equiv
_atom_site_adp_type
_atom_site_occupancy
_atom_site_symmetry_multiplicity
_atom_site_calc_flag
_atom_site_refinement_flags
_atom_site_disorder_group
Co1 Co 0.52386(6) 0.90781(4) 0.84640(7) 0.0396(4) Uani 1 1 d . .
Co2 Co 0.45377(5) 0.77482(4) 0.64663(6) 0.0323(4) Uani 1 1 d . .
Co3 Co 0.75273(6) 0.90729(4) 0.88639(7) 0.0385(4) Uani 1 1 d . .
Co4 Co 0.67486(5) 0.77993(4) 0.67315(6) 0.0295(4) Uani 1 1 d . .
Gd1 Gd 0.57740(4) 1.0000 0.91240(4) 0.0429(2) Uani 1 2 d SD .
Gd2 Gd 0.74507(4) 1.0000 0.94107(4) 0.0466(3) Uani 1 2 d S .
Gd3 Gd 0.62112(2) 0.943709(16) 0.81858(3) 0.03481(15) Uani 1 1 d . .
Gd4 Gd 0.52321(2) 0.860395(15) 0.72123(2) 0.03021(14) Uani 1 1 d . .
Gd5 Gd 0.65489(2) 0.862110(15) 0.74057(2) 0.03059(15) Uani 1 1 d . .
Gd6 Gd 0.537793(19) 0.805871(15) 0.59569(2) 0.02696(13) Uani 1 1 d . .
Gd7 Gd 0.58357(2) 0.743143(16) 0.51103(2) 0.03212(15) Uani 1 1 d . .
Gd8 Gd 0.61844(5) 1.0000 0.51793(6) 0.0733(4) Uani 1 2 d S .
N1 N 0.4396(3) 0.8993(2) 0.8168(4) 0.043(2) Uani 1 1 d . .
N2 N 0.5436(4) 0.8772(3) 0.9282(4) 0.060(3) Uani 1 1 d . .
N3 N 0.4777(3) 0.7260(2) 0.7091(4) 0.037(2) Uani 1 1 d . .
N4 N 0.3833(3) 0.7810(2) 0.6517(3) 0.032(2) Uani 1 1 d . .
N5 N 0.2445(3) 0.7916(2) 0.3064(4) 0.038(2) Uani 1 1 d . .
N6 N 0.8263(3) 0.8994(3) 0.8889(4) 0.049(3) Uani 1 1 d . .
N7 N 0.7896(4) 0.8743(3) 0.9726(4) 0.051(3) Uani 1 1 d . .
N8 N 0.7050(3) 0.7307(2) 0.7338(4) 0.038(2) Uani 1 1 d . .
N9 N 0.4110(4) 0.8878(3) 0.6501(5) 0.065(3) Uani 1 1 d . .
N10 N 0.5393(7) 0.8964(5) 0.6081(8) 0.0445(17) Uani 0.515(7) 1 d P 1
O27 O 0.5214(6) 0.8694(5) 0.5570(7) 0.0445(17) Uani 0.515(7) 1 d PU 1
O28 O 0.5433(6) 0.9400(4) 0.6063(7) 0.0445(17) Uani 0.515(7) 1 d PU 1
O1W O 0.5798(6) 0.9588(4) 0.7125(7) 0.039(3) Uani 0.515(7) 1 d PU 1
H1WA H 0.5980 0.9504 0.6979 0.046 Uiso 0.515(7) 1 d PR 1
H1WB H 0.5475 0.9504 0.6894 0.046 Uiso 0.515(7) 1 d PR 1
N10' N 0.5645(7) 0.9325(6) 0.6672(9) 0.0497(17) Uani 0.485(7) 1 d PU 2
O1W' O 0.5247(7) 0.8714(5) 0.5679(7) 0.034(3) Uani 0.485(7) 1 d PU 2
H1WC H 0.5044 0.8822 0.5777 0.040 Uiso 0.485(7) 1 d PR 2
H1WD H 0.5547 0.8832 0.5860 0.040 Uiso 0.485(7) 1 d PR 2
O28' O 0.5302(7) 0.9315(5) 0.5914(8) 0.0497(17) Uani 0.485(7) 1 d PU 2
O27' O 0.5810(8) 0.9670(5) 0.7083(9) 0.0497(17) Uani 0.485(7) 1 d PU 2
N11 N 0.7252(4) 0.8919(3) 0.7018(5) 0.063(3) Uani 1 1 d . .
N12 N 0.5000 0.7017(4) 0.5000 0.0578(14) Uani 1 2 d S .
N14 N 0.6660(5) 0.7962(4) 0.9477(6) 0.083(4) Uani 1 1 d . .
N15 N 0.5876(4) 0.6691(3) 0.7096(6) 0.070(3) Uani 1 1 d . .
N16 N 0.9131(3) 0.7501(3) 0.8799(5) 0.1338(18) Uani 0.515(7) 1 d PDU 1
O45 O 0.8606(4) 0.7301(6) 0.8521(12) 0.1338(18) Uani 0.515(7) 1 d PDU 1
N16' N 0.9044(3) 0.7458(3) 0.8748(5) 0.1338(18) Uani 0.485(7) 1 d PDU 2
O45' O 0.9533(5) 0.7688(6) 0.8958(14) 0.138(3) Uani 0.485(7) 1 d PDU 2
N17 N 0.7428(3) 1.0000 0.7496(9) 0.139(9) Uani 1 2 d SDU .
N18 N 0.4271(11) 1.0000 0.6949(14) 0.141(9) Uani 1 2 d SU .
O1 O 0.4960(3) 0.9618(2) 0.8514(3) 0.0435(17) Uani 1 1 d U .
O2 O 0.5325(3) 0.85235(19) 0.8245(3) 0.0369(15) Uani 1 1 d U .
O3 O 0.5042(2) 0.79627(18) 0.7391(3) 0.0348(14) Uani 1 1 d U .
O4 O 0.3857(2) 0.7738(2) 0.5488(3) 0.0371(16) Uani 1 1 d U .
O5 O 0.3316(2) 0.7759(2) 0.4170(3) 0.0368(17) Uani 1 1 d U .
O6 O 0.7864(3) 0.9617(2) 0.8984(3) 0.0489(18) Uani 1 1 d U .
O7 O 0.7247(3) 0.85309(19) 0.8531(3) 0.0392(17) Uani 1 1 d U .
O8 O 0.6954(3) 0.79872(19) 0.7640(3) 0.0382(16) Uani 1 1 d U .
O9 O 0.5972(3) 0.9363(2) 0.8965(3) 0.0447(16) Uani 1 1 d U .
H9B H 0.6095 0.9150 0.9138 0.054 Uiso 1 1 d R .
O10 O 0.5728(4) 1.0000 0.8151(4) 0.0393(18) Uani 1 2 d SU .
H10B H 0.5402 1.0000 0.7829 0.047 Uiso 1 2 d SR .
O11 O 0.5259(2) 0.91981(19) 0.7662(3) 0.0364(13) Uani 1 1 d U .
H11B H 0.5017 0.9352 0.7402 0.044 Uiso 1 1 d R .
O12 O 0.4724(2) 0.82698(19) 0.6227(3) 0.0344(13) Uani 1 1 d U .
H12 H 0.4450 0.8388 0.5929 0.041 Uiso 1 1 d R .
O13 O 0.4887(2) 0.75272(18) 0.6024(3) 0.0319(14) Uani 1 1 d U .
H13 H 0.5081 0.7334 0.6209 0.038 Uiso 1 1 d R .
O14 O 0.6680(4) 1.0000 0.9443(5) 0.051(2) Uani 1 2 d SU .
H14B H 0.6817 0.9784 0.9590 0.061 Uiso 0.50 1 d PR .
O15 O 0.6728(4) 1.0000 0.8319(4) 0.0403(19) Uani 1 2 d SU .
H15 H 0.6843 1.0000 0.8072 0.048 Uiso 1 2 d SR .
O16 O 0.7100(3) 0.9357(2) 0.9171(3) 0.0426(17) Uani 1 1 d U .
H16 H 0.7068 0.9150 0.9317 0.051 Uiso 1 1 d R .
O17 O 0.6877(3) 0.9206(2) 0.7939(3) 0.0406(14) Uani 1 1 d U .
H17B H 0.6954 0.9363 0.7744 0.049 Uiso 1 1 d R .
O18 O 0.6155(3) 0.87601(19) 0.8022(3) 0.0383(15) Uani 1 1 d U .
H18B H 0.6287 0.8633 0.8365 0.046 Uiso 1 1 d R .
O19 O 0.5814(2) 0.81817(19) 0.7079(3) 0.0377(15) Uani 1 1 d U .
H19B H 0.5999 0.8175 0.7486 0.045 Uiso 1 1 d R .
O20 O 0.6315(2) 0.83001(18) 0.6435(3) 0.0350(14) Uani 1 1 d U .
H20B H 0.6361 0.8430 0.6182 0.042 Uiso 1 1 d R .
O21 O 0.6000(2) 0.75429(18) 0.6175(3) 0.0314(14) Uani 1 1 d U .
H21B H 0.5957 0.7351 0.6345 0.038 Uiso 1 1 d R .
O22 O 0.5491(2) 0.80272(18) 0.5065(3) 0.0320(14) Uani 1 1 d U .
H22B H 0.5766 0.8166 0.5301 0.038 Uiso 1 1 d R .
O23 O 0.4281(3) 0.8638(2) 0.6938(3) 0.0449(16) Uani 1 1 d U .
O24 O 0.4442(3) 0.9016(2) 0.6369(3) 0.0485(18) Uani 1 1 d U .
O25 O 0.3619(4) 0.8990(4) 0.6193(6) 0.101(4) Uani 1 1 d U .
O26 O 0.5674(3) 0.8933(2) 0.6762(3) 0.0398(14) Uani 1 1 d U .
O29 O 0.6761(3) 0.9048(2) 0.6733(3) 0.0517(18) Uani 1 1 d U .
O30 O 0.7412(3) 0.8693(2) 0.7455(3) 0.0466(17) Uani 1 1 d U .
O31 O 0.7550(4) 0.9011(4) 0.6811(5) 0.096(3) Uani 1 1 d U .
O32 O 0.5000 0.7343(3) 0.5000 0.0578(14) Uani 1 2 d SU .
O33 O 0.5421(3) 0.6844(2) 0.5056(4) 0.0578(14) Uani 1 1 d U .
N13 N 0.6489(3) 0.6822(2) 0.5085(4) 0.090(3) Uani 0.515(7) 1 d PDU 1
O34 O 0.6525(5) 0.6921(4) 0.5609(5) 0.062(3) Uani 0.515(7) 1 d PDU 1
O35 O 0.6222(5) 0.6989(4) 0.4644(5) 0.058(2) Uani 0.515(7) 1 d PDU 1
O36 O 0.6714(6) 0.6520(3) 0.5171(7) 0.079(4) Uani 0.515(7) 1 d PDU 1
N13' N 0.6489(3) 0.6822(2) 0.5085(4) 0.090(3) Uani 0.485(7) 1 d PDU 2
O34' O 0.6658(6) 0.7021(4) 0.5515(5) 0.066(3) Uani 0.485(7) 1 d PDU 2
O35' O 0.6011(4) 0.6881(5) 0.4608(6) 0.058(3) Uani 0.485(7) 1 d PDU 2
O36' O 0.6758(4) 0.6660(5) 0.4910(7) 0.070(3) Uani 0.485(7) 1 d PDU 2
O37 O 0.6784(5) 0.7964(4) 1.0030(6) 0.111(4) Uani 1 1 d U .
O38 O 0.6587(5) 0.7654(3) 0.9193(5) 0.096(4) Uani 1 1 d U .
O39 O 0.6576(4) 0.8272(3) 0.9187(5) 0.081(3) Uani 1 1 d U .
O40 O 0.5684(3) 0.6925(3) 0.6656(4) 0.067(2) Uani 1 1 d U .
O41 O 0.6121(4) 0.6795(3) 0.7672(4) 0.074(3) Uani 1 1 d U .
O42 O 0.5835(5) 0.6338(4) 0.6974(6) 0.106(4) Uani 1 1 d U .
O43 O 0.9260(4) 0.7281(3) 0.8533(5) 0.1338(18) Uani 1 1 d DU .
O44 O 0.8899(4) 0.7665(4) 0.9014(5) 0.1338(18) Uani 1 1 d DU .
O46 O 0.6970(4) 1.0000 0.7388(6) 0.083(4) Uani 1 2 d SDU .
O47 O 0.7672(4) 0.9706(3) 0.7565(7) 0.131(5) Uani 1 1 d DU .
O48 O 0.4706(5) 1.0000 0.6988(6) 0.076(4) Uani 1 2 d SU .
O49 O 0.4041(6) 1.0324(4) 0.6957(8) 0.144(6) Uani 1 1 d U .
C1 C 0.4132(5) 0.8665(4) 0.8040(6) 0.060(3) Uani 1 1 d U .
H1 H 0.4303 0.8445 0.8017 0.072 Uiso 1 1 calc R .
C2 C 0.3627(5) 0.8631(4) 0.7941(7) 0.071(4) Uani 1 1 d U .
H2 H 0.3456 0.8394 0.7881 0.085 Uiso 1 1 calc R .
C3 C 0.3379(6) 0.8969(4) 0.7936(8) 0.087(5) Uani 1 1 d . .
H3 H 0.3021 0.8964 0.7845 0.105 Uiso 1 1 calc R .
C4 C 0.3633(5) 0.9297(4) 0.8053(7) 0.074(5) Uani 1 1 d . .
H4 H 0.3465 0.9523 0.8062 0.088 Uiso 1 1 calc R .
C5 C 0.4124(4) 0.9301(3) 0.8158(5) 0.051(3) Uani 1 1 d . .
C6 C 0.4455(4) 0.9673(4) 0.8302(5) 0.051(3) Uani 1 1 d . .
C7 C 0.4222(6) 1.0000 0.8234(10) 0.064(6) Uani 1 2 d S .
H7 H 0.3859 1.0000 0.8128 0.077 Uiso 1 2 calc SR .
C8 C 0.5548(6) 0.8932(4) 0.9847(6) 0.072(4) Uani 1 1 d . .
H8 H 0.5521 0.9197 0.9869 0.087 Uiso 1 1 calc R .
C9 C 0.5696(7) 0.8723(5) 1.0367(8) 0.096(5) Uani 1 1 d U .
H9 H 0.5770 0.8837 1.0752 0.115 Uiso 1 1 calc R .
C10 C 0.5735(8) 0.8346(5) 1.0329(9) 0.100(5) Uani 1 1 d U .
H10 H 0.5866 0.8198 1.0703 0.120 Uiso 1 1 calc R .
C11 C 0.5590(6) 0.8169(5) 0.9756(7) 0.082(4) Uani 1 1 d U .
H11 H 0.5582 0.7903 0.9720 0.098 Uiso 1 1 calc R .
C12 C 0.5460(5) 0.8401(4) 0.9242(5) 0.054(3) Uani 1 1 d . .
C13 C 0.5372(4) 0.8263(3) 0.8636(4) 0.041(3) Uani 1 1 d . .
C14 C 0.5307(5) 0.7880(3) 0.8462(5) 0.048(3) Uani 1 1 d . .
H14 H 0.5380 0.7698 0.8778 0.058 Uiso 1 1 calc R .
C15 C 0.5146(4) 0.7759(3) 0.7867(5) 0.039(3) Uani 1 1 d . .
C16 C 0.5044(4) 0.7343(3) 0.7702(5) 0.042(3) Uani 1 1 d . .
C17 C 0.5237(5) 0.7062(3) 0.8190(6) 0.055(3) Uani 1 1 d . .
H17 H 0.5423 0.7129 0.8630 0.066 Uiso 1 1 calc R .
C18 C 0.5142(5) 0.6693(4) 0.7999(6) 0.062(4) Uani 1 1 d . .
H18 H 0.5272 0.6497 0.8307 0.074 Uiso 1 1 calc R .
C19 C 0.4856(4) 0.6610(4) 0.7354(7) 0.062(3) Uani 1 1 d . .
H19 H 0.4775 0.6356 0.7215 0.074 Uiso 1 1 calc R .
C20 C 0.4687(4) 0.6896(3) 0.6908(5) 0.040(3) Uani 1 1 d . .
H20 H 0.4504 0.6835 0.6466 0.048 Uiso 1 1 calc R .
C21 C 0.3815(4) 0.7798(3) 0.7032(5) 0.041(3) Uani 1 1 d . .
H21 H 0.4141 0.7740 0.7428 0.049 Uiso 1 1 calc R .
C22 C 0.3368(4) 0.7862(4) 0.7035(5) 0.054(3) Uani 1 1 d . .
H22 H 0.3382 0.7844 0.7424 0.064 Uiso 1 1 calc R .
C23 C 0.2890(5) 0.7954(5) 0.6477(6) 0.067(4) Uani 1 1 d . .
H23 H 0.2574 0.8010 0.6475 0.081 Uiso 1 1 calc R .
C24 C 0.2881(4) 0.7961(4) 0.5916(6) 0.062(4) Uani 1 1 d . .
H24 H 0.2559 0.8022 0.5517 0.074 Uiso 1 1 calc R .
C25 C 0.3369(4) 0.7875(3) 0.5960(5) 0.042(3) Uani 1 1 d . .
C26 C 0.3387(4) 0.7844(3) 0.5364(5) 0.043(3) Uani 1 1 d . .
C27 C 0.2949(4) 0.7917(4) 0.4784(5) 0.053(4) Uani 1 1 d . .
H27 H 0.2627 0.7997 0.4754 0.064 Uiso 1 1 calc R .
C28 C 0.2939(4) 0.7883(3) 0.4219(5) 0.038(3) Uani 1 1 d . .
C29 C 0.2423(4) 0.7980(3) 0.3584(5) 0.040(3) Uani 1 1 d . .
C30 C 0.1950(5) 0.8116(4) 0.3518(6) 0.061(4) Uani 1 1 d . .
H30 H 0.1950 0.8176 0.3890 0.074 Uiso 1 1 calc R .
C31 C 0.1483(5) 0.8166(4) 0.2924(6) 0.061(4) Uani 1 1 d . .
H31 H 0.1154 0.8251 0.2870 0.074 Uiso 1 1 calc R .
C32 C 0.1524(5) 0.8083(4) 0.2414(6) 0.060(4) Uani 1 1 d . .
H32 H 0.1213 0.8109 0.1992 0.072 Uiso 1 1 calc R .
C33 C 0.2007(4) 0.7962(3) 0.2498(5) 0.040(3) Uani 1 1 d . .
H33 H 0.2018 0.7910 0.2131 0.048 Uiso 1 1 calc R .
C34 C 0.8489(5) 0.8641(4) 0.8907(6) 0.060(4) Uani 1 1 d . .
H34 H 0.8297 0.8418 0.8870 0.072 Uiso 1 1 calc R .
C35 C 0.8965(5) 0.8620(4) 0.8973(8) 0.079(2) Uani 1 1 d . .
H35 H 0.9116 0.8379 0.8999 0.095 Uiso 1 1 calc R .
C36 C 0.9250(5) 0.8934(4) 0.9004(8) 0.079(2) Uani 1 1 d . .
H36 H 0.9586 0.8918 0.9035 0.095 Uiso 1 1 calc R .
C37 C 0.9012(5) 0.9283(4) 0.8987(8) 0.079(2) Uani 1 1 d . .
H37 H 0.9199 0.9510 0.9029 0.095 Uiso 1 1 calc R .
C38 C 0.8522(5) 0.9296(4) 0.8913(8) 0.079(2) Uani 1 1 d . .
C39 C 0.8264(5) 0.9656(4) 0.8939(5) 0.054(3) Uani 1 1 d . .
C40 C 0.8494(7) 1.0000 0.8932(10) 0.064(6) Uani 1 2 d S .
H40 H 0.8813 1.0000 0.8921 0.076 Uiso 1 2 calc SR .
C41 C 0.8166(5) 0.8860(4) 1.0352(6) 0.058(4) Uani 1 1 d . .
H41 H 0.8227 0.9122 1.0437 0.070 Uiso 1 1 calc R .
C42 C 0.8342(6) 0.8630(4) 1.0838(5) 0.067(5) Uani 1 1 d . .
H42 H 0.8551 0.8724 1.1263 0.080 Uiso 1 1 calc R .
C43 C 0.8226(6) 0.8249(4) 1.0732(6) 0.069(5) Uani 1 1 d . .
H43 H 0.8336 0.8085 1.1083 0.083 Uiso 1 1 calc R .
C44 C 0.7950(5) 0.8110(3) 1.0118(5) 0.060(4) Uani 1 1 d . .
H44 H 0.7868 0.7850 1.0035 0.072 Uiso 1 1 calc R .
C45 C 0.7794(4) 0.8365(3) 0.9619(5) 0.047(3) Uani 1 1 d . .
C46 C 0.7471(4) 0.8255(3) 0.8934(5) 0.046(3) Uani 1 1 d . .
C47 C 0.7456(4) 0.7885(3) 0.8737(5) 0.042(3) Uani 1 1 d . .
H47 H 0.7631 0.7700 0.9063 0.051 Uiso 1 1 calc R .
C48 C 0.7209(3) 0.7764(3) 0.8112(4) 0.029(2) Uani 1 1 d . .
C49 C 0.7251(4) 0.7373(3) 0.7954(4) 0.034(3) Uani 1 1 d . .
C50 C 0.7480(4) 0.7084(3) 0.8403(5) 0.049(3) Uani 1 1 d . .
H50 H 0.7646 0.7138 0.8846 0.058 Uiso 1 1 calc R .
C51 C 0.7466(5) 0.6725(3) 0.8211(6) 0.054(4) Uani 1 1 d . .
H51 H 0.7611 0.6525 0.8512 0.065 Uiso 1 1 calc R .
C52 C 0.7232(4) 0.6657(3) 0.7559(6) 0.051(3) Uani 1 1 d . .
H52 H 0.7210 0.6409 0.7406 0.061 Uiso 1 1 calc R .
C53 C 0.7038(4) 0.6955(3) 0.7146(5) 0.038(3) Uani 1 1 d . .
H53 H 0.6888 0.6909 0.6704 0.045 Uiso 1 1 calc R .
O2W O 0.6885(6) 0.9608(4) 0.5929(7) 0.137(5) Uani 1 1 d U .
H2WA H 0.7173 0.9643 0.6296 0.165 Uiso 1 1 d R .
H2WB H 0.6858 0.9375 0.5842 0.165 Uiso 1 1 d R .
O3W O 0.6384(6) 0.9587(4) 0.4584(7) 0.129(5) Uani 1 1 d U .
H3WB H 0.6057 0.9567 0.4481 0.154 Uiso 1 1 d R .
H3WA H 0.6453 0.9427 0.4385 0.154 Uiso 1 1 d R .
O4W O 0.6093(7) 1.0000 0.6067(8) 0.105(4) Uani 1 2 d SU .
H4WA H 0.5880 0.9829 0.6043 0.126 Uiso 0.50 1 d PR .
H4WB H 0.6364 1.0000 0.6450 0.126 Uiso 1 2 d SR .
O5W O 0.5695(5) 0.9438(4) 0.5101(6) 0.107(4) Uani 1 1 d U .
H5WA H 0.5976 0.9345 0.5430 0.128 Uiso 1 1 d R .
H5WB H 0.5442 0.9487 0.5159 0.128 Uiso 1 1 d R .
O6W O 0.5337(7) 1.0000 0.4186(9) 0.132(7) Uani 1 2 d SU .
H6W H 0.5285 1.0194 0.3959 0.158 Uiso 1 1 d R .
O7W O 0.6157(3) 0.7574(3) 0.7886(4) 0.068(2) Uani 1 1 d U .
H7WA H 0.6288 0.7605 0.8283 0.082 Uiso 1 1 d R .
H7WB H 0.6143 0.7340 0.7812 0.082 Uiso 1 1 d R .
O8W O 1.0000 0.7851(2) 1.0000 0.164(5) Uani 1 2 d SU .
H8WA H 1.0151 0.7734 1.0354 0.197 Uiso 0.50 1 d PR .
H8WB H 0.9692 0.7751 0.9742 0.197 Uiso 0.50 1 d PR .
O9W O 0.5338 0.9875(2) 0.9796 0.066(3) Uani 0.50 1 d PRU .
O10W O 0.6568 0.9875(2) 1.0156 0.072(3) Uani 0.50 1 d PRDU .
O11W O 0.7542 1.0129(2) 1.0398 0.073(3) Uani 0.50 1 d PRU .
O12W O 0.8438 0.9875(2) 1.0334 0.072(3) Uani 0.50 1 d PRU .

loop_
_atom_site_aniso_label
_atom_site_aniso_U_11
_atom_site_aniso_U_22
_atom_site_aniso_U_33
_atom_site_aniso_U_23
_atom_site_aniso_U_13
_atom_site_aniso_U_12
Co1 0.0525(7) 0.0362(8) 0.0326(7) -0.0033(6) 0.0248(6) -0.0044(7)
Co2 0.0333(6) 0.0403(8) 0.0237(6) -0.0018(6) 0.0158(5) -0.0037(6)
Co3 0.0378(7) 0.0318(7) 0.0279(7) -0.0011(6) 0.0064(6) 0.0016(6)
Co4 0.0232(6) 0.0375(7) 0.0223(6) 0.0018(6) 0.0089(5) 0.0026(6)
Gd1 0.0498(4) 0.0357(4) 0.0359(4) 0.000 0.0187(3) 0.000
Gd2 0.0445(5) 0.0358(4) 0.0320(4) 0.000 0.0032(3) 0.000
Gd3 0.0349(3) 0.0307(3) 0.0275(3) -0.0007(2) 0.0098(2) -0.0017(2)
Gd4 0.0330(2) 0.0322(3) 0.0222(2) 0.0011(2) 0.01303(18) -0.0006(2)
Gd5 0.0290(2) 0.0317(3) 0.0213(2) 0.0020(2) 0.00747(19) 0.0017(2)
Gd6 0.0225(2) 0.0343(3) 0.0198(2) 0.0001(2) 0.00879(17) 0.0004(2)
Gd7 0.0281(2) 0.0390(3) 0.0250(2) -0.0002(2) 0.01176(18) 0.0057(2)
Gd8 0.0746(7) 0.0723(7) 0.0569(6) 0.000 0.0256(5) 0.000
N1 0.058(4) 0.038(5) 0.046(4) -0.002(4) 0.036(3) -0.008(4)
N2 0.093(6) 0.059(6) 0.047(4) 0.014(4) 0.050(4) -0.001(5)
N3 0.030(3) 0.044(5) 0.038(4) -0.001(4) 0.018(3) -0.008(3)
N4 0.034(3) 0.038(4) 0.027(3) -0.001(3) 0.019(3) -0.004(3)
N5 0.031(3) 0.049(5) 0.036(4) 0.003(4) 0.020(3) -0.002(4)
N6 0.035(4) 0.054(6) 0.043(5) 0.002(4) 0.011(4) 0.004(4)
N7 0.036(4) 0.062(6) 0.024(4) -0.005(4) -0.004(3) -0.002(4)
N8 0.030(4) 0.043(5) 0.031(4) 0.009(4) 0.010(3) 0.010(4)
N9 0.041(5) 0.087(8) 0.055(6) -0.010(6) 0.018(4) 0.001(5)
N10 0.044(2) 0.042(2) 0.038(2) 0.007(2) 0.0165(18) -0.002(2)
O27 0.044(2) 0.042(2) 0.038(2) 0.007(2) 0.0165(18) -0.002(2)
O28 0.044(2) 0.042(2) 0.038(2) 0.007(2) 0.0165(18) -0.002(2)
O1W 0.038(4) 0.043(4) 0.034(3) -0.001(3) 0.019(3) 0.000(3)
N10' 0.048(2) 0.050(2) 0.040(2) 0.004(2) 0.0171(18) -0.001(2)
O1W' 0.035(4) 0.033(4) 0.035(4) 0.006(4) 0.020(3) -0.005(4)
O28' 0.048(2) 0.050(2) 0.040(2) 0.004(2) 0.0171(18) -0.001(2)
O27' 0.048(2) 0.050(2) 0.040(2) 0.004(2) 0.0171(18) -0.001(2)
N11 0.065(5) 0.069(6) 0.074(5) -0.018(5) 0.051(4) -0.033(5)
N12 0.0479(19) 0.056(2) 0.067(2) 0.000 0.0302(17) 0.000
N14 0.089(7) 0.103(10) 0.055(6) 0.009(6) 0.037(5) 0.004(7)
N15 0.068(6) 0.058(6) 0.087(7) 0.012(6) 0.045(5) 0.006(5)
N16 0.140(2) 0.133(2) 0.126(2) 0.006(2) 0.0712(17) 0.009(2)
O45 0.140(2) 0.133(2) 0.126(2) 0.006(2) 0.0712(17) 0.009(2)
N16' 0.140(2) 0.133(2) 0.126(2) 0.006(2) 0.0712(17) 0.009(2)
O45' 0.140(4) 0.136(4) 0.131(4) 0.004(4) 0.069(3) 0.007(4)
N17 0.147(13) 0.114(13) 0.144(13) 0.000 0.072(9) 0.000
N18 0.144(12) 0.151(15) 0.142(12) 0.000 0.088(9) 0.000
O1 0.052(3) 0.039(3) 0.041(2) -0.004(2) 0.026(2) -0.004(2)
O2 0.046(2) 0.043(3) 0.030(2) 0.001(2) 0.0260(18) 0.001(2)
O3 0.040(2) 0.037(2) 0.032(2) 0.005(2) 0.0228(18) 0.001(2)
O4 0.035(2) 0.049(3) 0.029(2) -0.004(2) 0.0193(19) -0.001(2)
O5 0.026(3) 0.054(4) 0.023(3) 0.004(3) 0.009(2) 0.003(3)
O6 0.043(3) 0.051(3) 0.046(3) 0.001(2) 0.020(2) 0.005(2)
O7 0.038(2) 0.037(3) 0.026(2) 0.007(2) 0.006(2) 0.003(2)
O8 0.033(2) 0.043(3) 0.029(2) 0.006(2) 0.0108(19) 0.006(2)
O9 0.051(2) 0.040(2) 0.037(2) 0.000(2) 0.020(2) 0.002(2)
O10 0.044(2) 0.042(3) 0.035(2) 0.000 0.023(2) 0.000
O11 0.0400(19) 0.040(2) 0.0327(19) 0.0029(18) 0.0224(16) 0.0023(18)
O12 0.0351(19) 0.041(2) 0.0308(19) 0.0000(19) 0.0203(16) 0.0021(19)
O13 0.034(2) 0.038(3) 0.031(2) 0.001(2) 0.0224(18) 0.000(2)
O14 0.054(3) 0.045(3) 0.044(3) 0.000 0.020(2) 0.000
O15 0.042(3) 0.042(3) 0.033(2) 0.000 0.019(2) 0.000
O16 0.044(2) 0.038(3) 0.034(2) 0.003(2) 0.014(2) 0.003(2)
O17 0.043(2) 0.042(2) 0.0307(19) 0.0066(19) 0.0155(17) -0.0035(19)
O18 0.042(2) 0.034(2) 0.027(2) 0.001(2) 0.0121(18) 0.000(2)
O19 0.033(2) 0.039(2) 0.032(2) 0.004(2) 0.0119(18) 0.003(2)
O20 0.0346(19) 0.038(2) 0.0310(19) 0.0046(19) 0.0173(16) -0.0019(19)
O21 0.030(2) 0.037(3) 0.032(2) 0.003(2) 0.0200(18) 0.001(2)
O22 0.029(2) 0.040(3) 0.031(2) 0.000(2) 0.0191(18) 0.000(2)
O23 0.043(2) 0.051(3) 0.038(2) 0.001(2) 0.020(2) 0.005(2)
O24 0.049(3) 0.049(3) 0.041(3) 0.000(2) 0.021(2) 0.010(2)
O25 0.058(5) 0.111(7) 0.097(6) 0.012(6) 0.019(5) 0.028(5)
O26 0.0409(19) 0.042(2) 0.0338(18) 0.0056(18) 0.0185(16) 0.0041(18)
O29 0.053(3) 0.053(3) 0.043(3) 0.002(2) 0.023(2) -0.002(2)
O30 0.039(2) 0.050(3) 0.042(2) 0.004(2) 0.016(2) 0.001(2)
O31 0.076(5) 0.111(6) 0.094(5) 0.010(5) 0.042(4) -0.014(5)
O32 0.0479(19) 0.056(2) 0.067(2) 0.000 0.0302(17) 0.000
O33 0.0479(19) 0.056(2) 0.067(2) 0.000 0.0302(17) 0.000
N13 0.076(5) 0.086(6) 0.091(5) -0.017(4) 0.036(4) 0.032(5)
O34 0.057(3) 0.061(3) 0.068(3) -0.001(3) 0.034(3) 0.001(3)
O35 0.059(3) 0.060(3) 0.066(3) -0.002(3) 0.041(3) -0.001(3)
O36 0.076(5) 0.066(5) 0.078(5) 0.000(5) 0.032(4) 0.008(4)
N13' 0.076(5) 0.086(6) 0.091(5) -0.017(4) 0.036(4) 0.032(5)
O34' 0.059(3) 0.060(3) 0.072(3) -0.005(3) 0.031(3) 0.001(3)
O35' 0.058(3) 0.058(3) 0.065(3) -0.004(3) 0.038(3) 0.005(3)
O36' 0.065(4) 0.070(5) 0.079(5) -0.003(4) 0.043(3) 0.000(4)
O37 0.094(6) 0.142(8) 0.086(6) 0.018(6) 0.041(5) 0.015(6)
O38 0.089(5) 0.081(6) 0.081(5) 0.013(5) 0.024(5) 0.007(5)
O39 0.066(4) 0.091(5) 0.068(4) 0.033(4) 0.025(3) 0.009(4)
O40 0.058(4) 0.067(4) 0.071(4) 0.031(4) 0.032(3) 0.011(4)
O41 0.072(4) 0.086(5) 0.057(4) 0.008(4) 0.030(4) 0.010(4)
O42 0.105(6) 0.088(6) 0.091(6) 0.001(6) 0.032(5) 0.011(6)
O43 0.140(2) 0.133(2) 0.126(2) 0.006(2) 0.0712(17) 0.009(2)
O44 0.140(2) 0.133(2) 0.126(2) 0.006(2) 0.0712(17) 0.009(2)
O46 0.071(5) 0.096(6) 0.064(5) 0.000 0.026(4) 0.000
O47 0.102(6) 0.114(6) 0.110(6) 0.000(6) 0.016(5) 0.011(6)
O48 0.053(5) 0.094(6) 0.068(5) 0.000 0.025(4) 0.000
O49 0.129(9) 0.119(9) 0.135(9) 0.011(8) 0.041(8) 0.017(8)
C1 0.069(5) 0.057(6) 0.061(5) -0.009(4) 0.040(4) 0.003(5)
C2 0.061(5) 0.073(6) 0.082(6) -0.010(5) 0.042(4) -0.007(5)
C3 0.088(7) 0.063(8) 0.139(11) -0.039(8) 0.080(7) -0.037(7)
C4 0.052(6) 0.068(8) 0.103(10) -0.009(7) 0.044(6) -0.008(6)
C5 0.048(6) 0.049(6) 0.049(6) -0.014(5) 0.023(5) -0.009(5)
C6 0.036(5) 0.063(7) 0.052(6) -0.014(5) 0.021(4) -0.016(5)
C7 0.041(8) 0.022(7) 0.120(14) 0.000 0.038(8) 0.000
C8 0.146(9) 0.039(6) 0.054(6) -0.005(5) 0.069(6) 0.003(7)
C9 0.117(7) 0.092(7) 0.079(6) -0.008(6) 0.053(5) 0.006(6)
C10 0.124(7) 0.093(7) 0.079(6) -0.008(6) 0.053(5) 0.011(6)
C11 0.101(6) 0.082(7) 0.062(6) 0.008(5) 0.044(4) 0.005(6)
C12 0.067(6) 0.059(7) 0.049(5) 0.006(5) 0.040(4) -0.004(6)
C13 0.054(5) 0.041(6) 0.023(4) 0.008(4) 0.018(4) 0.001(5)
C14 0.061(6) 0.043(6) 0.031(5) 0.006(5) 0.019(4) 0.002(5)
C15 0.041(5) 0.039(5) 0.032(5) 0.021(4) 0.017(4) 0.009(4)
C16 0.054(5) 0.040(6) 0.031(5) -0.002(4) 0.023(4) 0.002(5)
C17 0.067(6) 0.044(6) 0.054(6) 0.017(5) 0.033(5) 0.008(5)
C18 0.084(7) 0.050(7) 0.057(6) 0.018(5) 0.042(5) 0.012(6)
C19 0.062(5) 0.047(6) 0.101(8) -0.023(6) 0.061(5) -0.011(5)
C20 0.053(5) 0.038(6) 0.039(5) -0.003(4) 0.032(4) -0.001(4)
C21 0.048(5) 0.049(6) 0.041(5) -0.010(4) 0.034(4) -0.006(5)
C22 0.058(6) 0.075(8) 0.039(5) -0.005(5) 0.034(4) -0.011(6)
C23 0.056(6) 0.110(11) 0.053(6) -0.009(7) 0.040(5) -0.008(7)
C24 0.039(5) 0.103(10) 0.040(6) 0.000(6) 0.020(4) 0.002(6)
C25 0.059(5) 0.045(6) 0.035(4) -0.008(4) 0.035(4) -0.022(5)
C26 0.028(5) 0.056(6) 0.039(5) -0.011(5) 0.014(4) -0.006(5)
C27 0.025(4) 0.105(10) 0.033(5) 0.000(6) 0.018(4) 0.006(5)
C28 0.023(4) 0.055(6) 0.039(5) -0.003(5) 0.019(3) -0.009(4)
C29 0.028(4) 0.057(6) 0.037(5) 0.001(5) 0.018(4) 0.003(4)
C30 0.047(5) 0.084(9) 0.057(6) 0.012(6) 0.030(5) 0.024(6)
C31 0.043(5) 0.096(10) 0.047(6) 0.009(6) 0.027(4) 0.018(6)
C32 0.039(6) 0.081(9) 0.040(6) 0.002(6) 0.008(5) -0.015(6)
C33 0.021(4) 0.062(7) 0.035(5) 0.008(5) 0.014(3) 0.007(4)
C34 0.055(6) 0.051(7) 0.067(7) -0.013(6) 0.028(5) 0.006(5)
C35 0.061(3) 0.055(4) 0.128(5) -0.019(4) 0.056(3) -0.004(3)
C36 0.061(3) 0.055(4) 0.128(5) -0.019(4) 0.056(3) -0.004(3)
C37 0.061(3) 0.055(4) 0.128(5) -0.019(4) 0.056(3) -0.004(3)
C38 0.061(3) 0.055(4) 0.128(5) -0.019(4) 0.056(3) -0.004(3)
C39 0.058(6) 0.056(7) 0.042(5) -0.010(5) 0.024(5) -0.006(6)
C40 0.049(8) 0.041(9) 0.099(13) 0.000 0.039(8) 0.000
C41 0.053(6) 0.061(7) 0.051(6) -0.020(6) 0.022(5) -0.004(6)
C42 0.073(8) 0.069(8) 0.015(5) 0.000(5) -0.003(5) 0.004(7)
C43 0.083(9) 0.062(8) 0.033(6) 0.012(6) 0.012(6) 0.014(7)
C44 0.079(8) 0.048(6) 0.023(5) 0.021(5) 0.008(5) 0.004(6)
C45 0.035(5) 0.053(6) 0.029(5) -0.001(5) 0.003(4) 0.000(5)
C46 0.049(6) 0.040(6) 0.031(5) 0.006(5) 0.011(4) 0.004(5)
C47 0.034(5) 0.041(6) 0.033(5) 0.016(4) 0.006(4) 0.004(4)
C48 0.025(4) 0.031(5) 0.027(4) 0.005(4) 0.011(3) 0.007(4)
C49 0.027(4) 0.047(6) 0.021(4) 0.010(4) 0.008(3) 0.007(4)
C50 0.049(5) 0.049(6) 0.045(5) 0.006(5) 0.024(4) 0.008(5)
C51 0.053(6) 0.041(6) 0.048(6) 0.009(5) 0.014(5) 0.013(5)
C52 0.044(5) 0.030(5) 0.073(7) -0.005(5) 0.029(5) 0.007(4)
C53 0.033(4) 0.039(5) 0.044(5) -0.008(4) 0.023(4) 0.004(4)
O2W 0.104(6) 0.122(6) 0.111(6) 0.028(5) 0.011(5) 0.009(5)
O3W 0.105(6) 0.134(7) 0.123(7) -0.017(6) 0.048(5) -0.004(6)
O4W 0.092(5) 0.105(6) 0.080(5) 0.000 0.022(5) 0.000
O5W 0.086(5) 0.101(5) 0.097(5) 0.008(5) 0.026(4) -0.017(4)
O6W 0.087(8) 0.124(9) 0.092(8) 0.000 -0.010(7) 0.000
O7W 0.054(3) 0.065(3) 0.056(3) 0.013(3) 0.011(3) 0.007(3)
O8W 0.154(5) 0.153(6) 0.147(5) 0.000 0.057(5) 0.000
O9W 0.074(4) 0.055(4) 0.059(4) -0.002(4) 0.029(3) 0.000(4)
O10W 0.072(3) 0.062(4) 0.060(3) -0.001(3) 0.021(3) 0.000(3)
O11W 0.070(4) 0.074(4) 0.067(4) 0.002(3) 0.033(3) 0.004(3)
O12W 0.064(4) 0.074(5) 0.068(4) 0.007(4) 0.029(3) 0.006(4)

loop_
_atom_type_symbol
_atom_type_description
_atom_type_scat_dispersion_real
_atom_type_scat_dispersion_imag
_atom_type_scat_source
C C 0.0181 0.0091 'International Tables Vol C Tables 4.2.6.8 and 6.1.1.4'
H H 0.0000 0.0000 'International Tables Vol C Tables 4.2.6.8 and 6.1.1.4'
N N 0.0311 0.0180 'International Tables Vol C Tables 4.2.6.8 and 6.1.1.4'
O O 0.0492 0.0322 'International Tables Vol C Tables 4.2.6.8 and 6.1.1.4'
Co Co -2.3653 3.6143 'International Tables Vol C Tables 4.2.6.8 and 6.1.1.4'
Gd Gd -8.8380 11.9157 'International Tables Vol C Tables 4.2.6.8 and 6.1.1.4'

loop_
_geom_angle_atom_site_label_1
_geom_angle_atom_site_label_2
_geom_angle_atom_site_label_3
_geom_angle
_geom_angle_site_symmetry_1
_geom_angle_site_symmetry_3
O9 Co1 O11 84.9(3) . .
O9 Co1 N2 91.4(3) . .
O11 Co1 N2 154.9(4) . .
O9 Co1 O2 112.5(3) . .
O11 Co1 O2 82.7(3) . .
N2 Co1 O2 75.9(4) . .
O9 Co1 O1 80.2(3) . .
O11 Co1 O1 94.9(3) . .
N2 Co1 O1 109.0(4) . .
O2 Co1 O1 166.7(3) . .
O9 Co1 N1 152.3(3) . .
O11 Co1 N1 109.1(3) . .
N2 Co1 N1 85.2(4) . .
O2 Co1 N1 93.3(3) . .
O1 Co1 N1 75.0(3) . .
O9 Co1 Gd3 41.7(2) . .
O11 Co1 Gd3 44.25(17) . .
N2 Co1 Gd3 123.8(3) . .
O2 Co1 Gd3 93.7(2) . .
O1 Co1 Gd3 93.7(2) . .
N1 Co1 Gd3 151.0(2) . .
O9 Co1 Gd4 105.5(2) . .
O11 Co1 Gd4 40.37(19) . .
N2 Co1 Gd4 118.4(3) . .
O2 Co1 Gd4 42.78(19) . .
O1 Co1 Gd4 131.9(2) . .
N1 Co1 Gd4 100.2(2) . .
Gd3 Co1 Gd4 67.29(4) . .
O13 Co2 O3 118.4(3) . .
O13 Co2 O12 84.3(3) . .
O3 Co2 O12 81.6(3) . .
O13 Co2 O4 79.2(3) . .
O3 Co2 O4 156.7(3) . .
O12 Co2 O4 85.4(3) . .
O13 Co2 N4 149.2(3) . .
O3 Co2 N4 91.4(3) . .
O12 Co2 N4 109.4(3) . .
O4 Co2 N4 74.8(3) . .
O13 Co2 N3 91.0(3) . .
O3 Co2 N3 75.2(3) . .
O12 Co2 N3 150.6(3) . .
O4 Co2 N3 122.3(3) . .
N4 Co2 N3 89.2(3) . .
O13 Co2 Gd6 42.46(19) . .
O3 Co2 Gd6 93.9(2) . .
O12 Co2 Gd6 43.97(19) . .
O4 Co2 Gd6 89.9(2) . .
N4 Co2 Gd6 151.2(2) . .
N3 Co2 Gd6 119.5(2) . .
O16 Co3 O7 114.5(3) . .
O16 Co3 O17 85.6(3) . .
O7 Co3 O17 81.1(3) . .
O16 Co3 O6 80.3(3) . .
O7 Co3 O6 162.6(3) . .
O17 Co3 O6 91.4(3) . .
O16 Co3 N6 149.7(3) . .
O7 Co3 N6 93.6(3) . .
O17 Co3 N6 111.2(3) . .
O6 Co3 N6 74.4(3) . .
O16 Co3 N7 88.5(4) . .
O7 Co3 N7 76.5(3) . .
O17 Co3 N7 152.0(3) . .
O6 Co3 N7 114.6(3) . .
N6 Co3 N7 87.0(4) . .
O16 Co3 Gd3 42.50(17) . .
O7 Co3 Gd3 93.32(19) . .
O17 Co3 Gd3 44.3(2) . .
O6 Co3 Gd3 92.1(2) . .
N6 Co3 Gd3 152.7(3) . .
N7 Co3 Gd3 120.2(3) . .
O21 Co4 O20 85.3(2) . .
O21 Co4 O8 115.9(3) . .
O20 Co4 O8 82.5(3) . .
O21 Co4 O5 79.3(3) . 2_656
O20 Co4 O5 89.9(3) . 2_656
O8 Co4 O5 162.2(3) . 2_656
O21 Co4 N8 89.5(3) . .
O20 Co4 N8 151.7(3) . .
O8 Co4 N8 74.8(3) . .
O5 Co4 N8 116.4(3) 2_656 .
O21 Co4 N5 150.1(3) . 2_656
O20 Co4 N5 107.3(3) . 2_656
O8 Co4 N5 92.9(3) . 2_656
O5 Co4 N5 73.9(3) 2_656 2_656
N8 Co4 N5 90.8(3) . 2_656
O21 Co4 Gd6 42.65(18) . .
O20 Co4 Gd6 44.10(18) . .
O8 Co4 Gd6 94.41(19) . .
O5 Co4 Gd6 91.30(17) 2_656 .
N8 Co4 Gd6 120.4(2) . .
N5 Co4 Gd6 148.8(2) 2_656 .
O14 Gd1 O10 76.3(4) . .
O14 Gd1 O10W 50.9(3) . 6_575
O10 Gd1 O10W 125.6(2) . 6_575
O14 Gd1 O10W 50.9(3) . .
O10 Gd1 O10W 125.6(2) . .
O10W Gd1 O10W 21.5(4) 6_575 .
O14 Gd1 O9 73.98(19) . .
O10 Gd1 O9 73.49(19) . .
O10W Gd1 O9 99.8(2) 6_575 .
O10W Gd1 O9 79.7(2) . .
O14 Gd1 O9 73.98(19) . 6_575
O10 Gd1 O9 73.49(19) . 6_575
O10W Gd1 O9 79.7(2) 6_575 6_575
O10W Gd1 O9 99.8(2) . 6_575
O9 Gd1 O9 138.3(4) . 6_575
O14 Gd1 O1 140.0(2) . .
O10 Gd1 O1 82.7(3) . .
O10W Gd1 O1 145.8(2) 6_575 .
O10W Gd1 O1 128.2(2) . .
O9 Gd1 O1 67.5(2) . .
O9 Gd1 O1 131.4(2) 6_575 .
O14 Gd1 O1 140.0(2) . 6_575
O10 Gd1 O1 82.7(3) . 6_575
O10W Gd1 O1 128.2(2) 6_575 6_575
O10W Gd1 O1 145.8(2) . 6_575
O9 Gd1 O1 131.4(2) . 6_575
O9 Gd1 O1 67.5(2) 6_575 6_575
O1 Gd1 O1 68.0(3) . 6_575
O14 Gd1 O9W 130.1(3) . 6_575
O10 Gd1 O9W 151.4(2) . 6_575
O10W Gd1 O9W 79.20(6) 6_575 6_575
O10W Gd1 O9W 82.84(8) . 6_575
O9 Gd1 O9W 120.2(3) . 6_575
O9 Gd1 O9W 100.9(3) 6_575 6_575
O1 Gd1 O9W 80.7(2) . 6_575
O1 Gd1 O9W 69.5(2) 6_575 6_575
O14 Gd1 O9W 130.1(3) . .
O10 Gd1 O9W 151.4(2) . .
O10W Gd1 O9W 82.84(8) 6_575 .
O10W Gd1 O9W 79.20(6) . .
O9 Gd1 O9W 100.9(3) . .
O9 Gd1 O9W 120.2(3) 6_575 .
O1 Gd1 O9W 69.5(2) . .
O1 Gd1 O9W 80.7(2) 6_575 .
O9W Gd1 O9W 19.4(3) 6_575 .
O14 Gd1 Gd3 60.1(2) . .
O10 Gd1 Gd3 38.17(12) . .
O10W Gd1 Gd3 107.56(10) 6_575 .
O10W Gd1 Gd3 96.02(10) . .
O9 Gd1 Gd3 38.2(2) . .
O9 Gd1 Gd3 101.6(2) 6_575 .
O1 Gd1 Gd3 82.44(19) . .
O1 Gd1 Gd3 117.26(18) 6_575 .
O9W Gd1 Gd3 157.41(16) 6_575 .
O9W Gd1 Gd3 138.21(16) . .
O14 Gd1 Gd3 60.1(2) . 6_575
O10 Gd1 Gd3 38.17(12) . 6_575
O10W Gd1 Gd3 96.02(10) 6_575 6_575
O10W Gd1 Gd3 107.56(10) . 6_575
O9 Gd1 Gd3 101.6(2) . 6_575
O9 Gd1 Gd3 38.2(2) 6_575 6_575
O1 Gd1 Gd3 117.26(18) . 6_575
O1 Gd1 Gd3 82.44(19) 6_575 6_575
O9W Gd1 Gd3 138.21(16) 6_575 6_575
O9W Gd1 Gd3 157.41(16) . 6_575
Gd3 Gd1 Gd3 63.67(3) . 6_575
O14 Gd2 O15 76.0(4) . .
O14 Gd2 O11W 61.3(3) . 6_575
O15 Gd2 O11W 135.6(3) . 6_575
O14 Gd2 O11W 61.3(3) . .
O15 Gd2 O11W 135.6(3) . .
O11W Gd2 O11W 22.3(4) 6_575 .
O14 Gd2 O6 138.7(2) . .
O15 Gd2 O6 81.2(3) . .
O11W Gd2 O6 123.2(2) 6_575 .
O11W Gd2 O6 139.9(2) . .
O14 Gd2 O6 138.7(2) . 6_575
O15 Gd2 O6 81.2(3) . 6_575
O11W Gd2 O6 139.9(2) 6_575 6_575
O11W Gd2 O6 123.2(2) . 6_575
O6 Gd2 O6 68.4(4) . 6_575
O14 Gd2 O16 73.6(2) . .
O15 Gd2 O16 74.03(16) . .
O11W Gd2 O16 82.3(3) 6_575 .
O11W Gd2 O16 103.2(3) . .
O6 Gd2 O16 67.2(3) . .
O6 Gd2 O16 131.6(3) 6_575 .
O14 Gd2 O16 73.6(2) . 6_575
O15 Gd2 O16 74.03(16) . 6_575
O11W Gd2 O16 103.2(3) 6_575 6_575
O11W Gd2 O16 82.3(2) . 6_575
O6 Gd2 O16 131.6(3) . 6_575
O6 Gd2 O16 67.2(3) 6_575 6_575
O16 Gd2 O16 138.6(3) . 6_575
O14 Gd2 O12W 128.1(3) . 6_575
O15 Gd2 O12W 153.4(3) . 6_575
O11W Gd2 O12W 70.9 6_575 6_575
O11W Gd2 O12W 66.8 . 6_575
O6 Gd2 O12W 84.16(19) . 6_575
O6 Gd2 O12W 72.77(18) 6_575 6_575
O16 Gd2 O12W 120.0(2) . 6_575
O16 Gd2 O12W 100.1(2) 6_575 6_575
O14 Gd2 O12W 128.1(3) . .
O15 Gd2 O12W 153.4(3) . .
O11W Gd2 O12W 66.8 6_575 .
O11W Gd2 O12W 70.9 . .
O6 Gd2 O12W 72.77(18) . .
O6 Gd2 O12W 84.16(19) 6_575 .
O16 Gd2 O12W 100.1(2) . .
O16 Gd2 O12W 120.0(2) 6_575 .
O12W Gd2 O12W 19.9(3) 6_575 .
O14 Gd2 Gd3 60.0(2) . .
O15 Gd2 Gd3 37.99(15) . .
O11W Gd2 Gd3 104.29(11) 6_575 .
O11W Gd2 Gd3 116.79(10) . .
O6 Gd2 Gd3 80.91(17) . .
O6 Gd2 Gd3 115.72(17) 6_575 .
O16 Gd2 Gd3 38.71(14) . .
O16 Gd2 Gd3 101.82(15) 6_575 .
O12W Gd2 Gd3 158.03(17) 6_575 .
O12W Gd2 Gd3 138.16(17) . .
O14 Gd2 Gd3 60.0(2) . 6_575
O15 Gd2 Gd3 37.99(15) . 6_575
O11W Gd2 Gd3 116.79(10) 6_575 6_575
O11W Gd2 Gd3 104.29(11) . 6_575
O6 Gd2 Gd3 115.72(16) . 6_575
O6 Gd2 Gd3 80.91(17) 6_575 6_575
O16 Gd2 Gd3 101.82(15) . 6_575
O16 Gd2 Gd3 38.71(15) 6_575 6_575
O12W Gd2 Gd3 138.16(17) 6_575 6_575
O12W Gd2 Gd3 158.03(17) . 6_575
Gd3 Gd2 Gd3 63.57(2) . 6_575
O14 Gd2 H14B 21.4 . .
O15 Gd2 H14B 84.7 . .
O11W Gd2 H14B 51.0 6_575 .
O11W Gd2 H14B 60.1 . .
O6 Gd2 H14B 123.9 . .
O6 Gd2 H14B 159.5 6_575 .
O16 Gd2 H14B 56.7 . .
O16 Gd2 H14B 94.7 6_575 .
O12W Gd2 H14B 121.9 6_575 .
O12W Gd2 H14B 114.3 . .
Gd3 Gd2 H14B 56.7 . .
Gd3 Gd2 H14B 78.8 6_575 .
O1W Gd3 O9 138.6(5) . .
O1W Gd3 O15 82.1(4) . .
O9 Gd3 O15 114.6(3) . .
O1W Gd3 O10 80.5(5) . .
O9 Gd3 O10 72.4(3) . .
O15 Gd3 O10 68.5(3) . .
O1W Gd3 O18 95.4(4) . .
O9 Gd3 O18 90.2(3) . .
O15 Gd3 O18 145.2(3) . .
O10 Gd3 O18 145.6(3) . .
O1W Gd3 O16 142.4(5) . .
O9 Gd3 O16 78.4(3) . .
O15 Gd3 O16 73.2(3) . .
O10 Gd3 O16 114.6(3) . .
O18 Gd3 O16 89.5(2) . .
O1W Gd3 O27' 6.4(6) . .
O9 Gd3 O27' 139.5(6) . .
O15 Gd3 O27' 76.0(5) . .
O10 Gd3 O27' 76.7(6) . .
O18 Gd3 O27' 101.4(5) . .
O16 Gd3 O27' 139.4(6) . .
O1W Gd3 O17 77.6(5) . .
O9 Gd3 O17 140.9(2) . .
O15 Gd3 O17 77.8(3) . .
O10 Gd3 O17 141.9(3) . .
O18 Gd3 O17 67.8(2) . .
O16 Gd3 O17 69.9(2) . .
O27' Gd3 O17 78.3(6) . .
O1W Gd3 O11 74.9(4) . .
O9 Gd3 O11 69.4(2) . .
O15 Gd3 O11 142.2(2) . .
O10 Gd3 O11 78.2(2) . .
O18 Gd3 O11 67.8(2) . .
O16 Gd3 O11 139.9(2) . .
O27' Gd3 O11 79.3(5) . .
O17 Gd3 O11 124.3(2) . .
O1W Gd3 Co3 113.1(4) . .
O9 Gd3 Co3 107.50(16) . .
O15 Gd3 Co3 78.24(19) . .
O10 Gd3 Co3 142.14(19) . .
O18 Gd3 Co3 70.88(16) . .
O16 Gd3 Co3 34.85(19) . .
O27' Gd3 Co3 112.9(6) . .
O17 Gd3 Co3 35.91(14) . .
O11 Gd3 Co3 138.48(16) . .
O1W Gd3 Co1 109.6(4) . .
O9 Gd3 Co1 34.82(16) . .
O15 Gd3 Co1 141.8(2) . .
O10 Gd3 Co1 77.6(2) . .
O18 Gd3 Co1 71.72(19) . .
O16 Gd3 Co1 107.3(2) . .
O27' Gd3 Co1 113.3(5) . .
O17 Gd3 Co1 139.41(17) . .
O11 Gd3 Co1 35.40(16) . .
Co3 Gd3 Co1 124.69(4) . .
O1W Gd3 Gd1 116.3(4) . .
O9 Gd3 Gd1 38.44(17) . .
O15 Gd3 Gd1 82.9(3) . .
O10 Gd3 Gd1 36.8(2) . .
O18 Gd3 Gd1 127.62(19) . .
O16 Gd3 Gd1 88.74(19) . .
O27' Gd3 Gd1 113.1(5) . .
O17 Gd3 Gd1 154.51(15) . .
O11 Gd3 Gd1 80.94(16) . .
Co3 Gd3 Gd1 123.52(3) . .
Co1 Gd3 Gd1 59.11(3) . .
O11 Gd4 O12 140.5(2) . .
O11 Gd4 O18 70.5(2) . .
O12 Gd4 O18 140.1(2) . .
O11 Gd4 O19 140.3(2) . .
O12 Gd4 O19 69.1(2) . .
O18 Gd4 O19 72.6(2) . .
O11 Gd4 O26 84.3(2) . .
O12 Gd4 O26 87.5(2) . .
O18 Gd4 O26 68.5(2) . .
O19 Gd4 O26 69.0(2) . .
O11 Gd4 O3 134.2(2) . .
O12 Gd4 O3 69.2(2) . .
O18 Gd4 O3 109.2(2) . .
O19 Gd4 O3 72.3(2) . .
O26 Gd4 O3 139.9(2) . .
O11 Gd4 O2 69.7(2) . .
O12 Gd4 O2 132.2(2) . .
O18 Gd4 O2 73.6(2) . .
O19 Gd4 O2 112.8(2) . .
O26 Gd4 O2 139.4(2) . .
O3 Gd4 O2 66.8(2) . .
O11 Gd4 O23 80.2(2) . .
O12 Gd4 O23 76.3(2) . .
O18 Gd4 O23 143.4(3) . .
O19 Gd4 O23 139.5(2) . .
O26 Gd4 O23 130.7(2) . .
O3 Gd4 O23 76.3(2) . .
O2 Gd4 O23 76.0(2) . .
O11 Gd4 O24 70.2(2) . .
O12 Gd4 O24 70.4(2) . .
O18 Gd4 O24 131.0(2) . .
O19 Gd4 O24 128.9(2) . .
O26 Gd4 O24 79.7(2) . .
O3 Gd4 O24 119.1(2) . .
O2 Gd4 O24 117.2(3) . .
O23 Gd4 O24 51.1(3) . .
O11 Gd4 N9 74.1(3) . .
O12 Gd4 N9 71.1(3) . .
O18 Gd4 N9 144.4(3) . .
O19 Gd4 N9 140.0(3) . .
O26 Gd4 N9 105.6(3) . .
O3 Gd4 N9 97.3(3) . .
O2 Gd4 N9 96.7(3) . .
O23 Gd4 N9 25.1(3) . .
O24 Gd4 N9 26.0(3) . .
O11 Gd4 Co1 34.57(17) . .
O12 Gd4 Co1 147.73(17) . .
O18 Gd4 Co1 71.87(19) . .
O19 Gd4 Co1 138.55(15) . .
O26 Gd4 Co1 115.53(17) . .
O3 Gd4 Co1 100.13(17) . .
O2 Gd4 Co1 35.52(16) . .
O23 Gd4 Co1 71.53(17) . .
O24 Gd4 Co1 90.94(18) . .
N9 Gd4 Co1 80.6(2) . .
O11 Gd4 Gd5 99.42(16) . .
O12 Gd4 Gd5 99.72(17) . .
O18 Gd4 Gd5 41.50(19) . .
O19 Gd4 Gd5 41.42(16) . .
O26 Gd4 Gd5 41.68(15) . .
O3 Gd4 Gd5 108.92(16) . .
O2 Gd4 Gd5 111.33(15) . .
O23 Gd4 Gd5 172.12(18) . .
O24 Gd4 Gd5 121.3(2) . .
N9 Gd4 Gd5 147.2(3) . .
Co1 Gd4 Gd5 112.53(3) . .
O11 Gd4 H19B 128.7 . .
O12 Gd4 H19B 86.6 . .
O18 Gd4 H19B 58.2 . .
O19 Gd4 H19B 19.9 . .
O26 Gd4 H19B 77.8 . .
O3 Gd4 H19B 69.0 . .
O2 Gd4 H19B 94.4 . .
O23 Gd4 H19B 144.8 . .
O24 Gd4 H19B 148.3 . .
N9 Gd4 H19B 157.2 . .
Co1 Gd4 H19B 118.9 . .
Gd5 Gd4 H19B 40.0 . .
O17 Gd5 O20 141.6(2) . .
O17 Gd5 O19 140.4(3) . .
O20 Gd5 O19 69.1(2) . .
O17 Gd5 O7 68.9(2) . .
O20 Gd5 O7 134.0(2) . .
O19 Gd5 O7 109.8(2) . .
O17 Gd5 O18 69.9(2) . .
O20 Gd5 O18 139.3(2) . .
O19 Gd5 O18 72.4(2) . .
O7 Gd5 O18 72.0(2) . .
O17 Gd5 O26 86.0(2) . .
O20 Gd5 O26 86.3(2) . .
O19 Gd5 O26 69.2(2) . .
O7 Gd5 O26 138.2(3) . .
O18 Gd5 O26 68.0(2) . .
O17 Gd5 O8 132.3(2) . .
O20 Gd5 O8 68.9(2) . .
O19 Gd5 O8 73.5(2) . .
O7 Gd5 O8 67.1(2) . .
O18 Gd5 O8 111.9(2) . .
O26 Gd5 O8 140.6(2) . .
O17 Gd5 O30 77.9(3) . .
O20 Gd5 O30 79.7(2) . .
O19 Gd5 O30 141.5(3) . .
O7 Gd5 O30 76.1(3) . .
O18 Gd5 O30 140.8(2) . .
O26 Gd5 O30 132.0(3) . .
O8 Gd5 O30 74.5(3) . .
O17 Gd5 O29 71.2(3) . .
O20 Gd5 O29 70.4(2) . .
O19 Gd5 O29 130.6(2) . .
O7 Gd5 O29 118.5(2) . .
O18 Gd5 O29 131.3(2) . .
O26 Gd5 O29 81.2(2) . .
O8 Gd5 O29 115.8(3) . .
O30 Gd5 O29 50.9(2) . .
O17 Gd5 N11 73.9(3) . .
O20 Gd5 N11 72.8(3) . .
O19 Gd5 N11 141.9(3) . .
O7 Gd5 N11 97.2(3) . .
O18 Gd5 N11 143.7(3) . .
O26 Gd5 N11 107.6(3) . .
O8 Gd5 N11 94.1(3) . .
O30 Gd5 N11 24.5(3) . .
O29 Gd5 N11 26.4(3) . .
O17 Gd5 Gd4 99.64(19) . .
O20 Gd5 Gd4 99.20(16) . .
O19 Gd5 Gd4 41.66(17) . .
O7 Gd5 Gd4 108.6(2) . .
O18 Gd5 Gd4 40.92(14) . .
O26 Gd5 Gd4 41.70(18) . .
O8 Gd5 Gd4 111.00(17) . .
O30 Gd5 Gd4 173.67(17) . .
O29 Gd5 Gd4 122.85(17) . .
N11 Gd5 Gd4 149.2(2) . .
O17 Gd5 Gd3 37.51(19) . .
O20 Gd5 Gd3 147.10(15) . .
O19 Gd5 Gd3 102.95(18) . .
O7 Gd5 Gd3 78.94(18) . .
O18 Gd5 Gd3 36.47(16) . .
O26 Gd5 Gd3 61.66(17) . .
O8 Gd5 Gd3 141.44(17) . .
O30 Gd5 Gd3 115.39(18) . .
O29 Gd5 Gd3 95.90(19) . .
N11 Gd5 Gd3 108.3(2) . .
Gd4 Gd5 Gd3 62.409(15) . .
O17 Gd5 H19B 129.3 . .
O20 Gd5 H19B 86.2 . .
O19 Gd5 H19B 20.5 . .
O7 Gd5 H19B 90.0 . .
O18 Gd5 H19B 59.7 . .
O26 Gd5 H19B 80.5 . .
O8 Gd5 H19B 68.2 . .
O30 Gd5 H19B 142.7 . .
O29 Gd5 H19B 151.1 . .
N11 Gd5 H19B 156.6 . .
Gd4 Gd5 H19B 42.9 . .
Gd3 Gd5 H19B 94.9 . .
O19 Gd6 O27 99.1(4) . .
O19 Gd6 O1W' 93.4(4) . .
O27 Gd6 O1W' 5.8(7) . .
O19 Gd6 O22 145.6(2) . .
O27 Gd6 O22 76.9(5) . .
O1W' Gd6 O22 82.0(5) . .
O19 Gd6 O22 144.7(2) . 2_656
O27 Gd6 O22 75.9(4) . 2_656
O1W' Gd6 O22 80.3(4) . 2_656
O22 Gd6 O22 68.3(3) . 2_656
O19 Gd6 O21 91.1(2) . .
O27 Gd6 O21 139.6(5) . .
O1W' Gd6 O21 141.1(5) . .
O22 Gd6 O21 73.0(2) . .
O22 Gd6 O21 115.5(2) 2_656 .
O19 Gd6 O13 91.2(2) . .
O27 Gd6 O13 139.5(5) . .
O1W' Gd6 O13 139.9(5) . .
O22 Gd6 O13 114.2(2) . .
O22 Gd6 O13 73.4(2) 2_656 .
O21 Gd6 O13 78.5(2) . .
O19 Gd6 O12 68.1(2) . .
O27 Gd6 O12 78.9(5) . .
O1W' Gd6 O12 76.0(5) . .
O22 Gd6 O12 141.23(19) . .
O22 Gd6 O12 76.8(2) 2_656 .
O21 Gd6 O12 140.2(2) . .
O13 Gd6 O12 68.9(2) . .
O19 Gd6 O20 68.3(2) . .
O27 Gd6 O20 78.1(4) . .
O1W' Gd6 O20 76.3(4) . .
O22 Gd6 O20 77.5(2) . .
O22 Gd6 O20 140.7(2) 2_656 .
O21 Gd6 O20 69.6(2) . .
O13 Gd6 O20 141.1(2) . .
O12 Gd6 O20 126.0(2) . .
O19 Gd6 Co4 71.62(17) . .
O27 Gd6 Co4 112.8(4) . .
O1W' Gd6 Co4 111.6(4) . .
O22 Gd6 Co4 78.51(13) . .
O22 Gd6 Co4 142.90(17) 2_656 .
O21 Gd6 Co4 35.10(14) . .
O13 Gd6 Co4 107.63(14) . .
O12 Gd6 Co4 139.39(13) . .
O20 Gd6 Co4 35.62(15) . .
O19 Gd6 Co2 70.67(18) . .
O27 Gd6 Co2 114.5(5) . .
O1W' Gd6 Co2 112.0(5) . .
O22 Gd6 Co2 142.40(14) . .
O22 Gd6 Co2 79.63(17) 2_656 .
O21 Gd6 Co2 105.85(17) . .
O13 Gd6 Co2 34.19(16) . .
O12 Gd6 Co2 36.27(16) . .
O20 Gd6 Co2 138.57(16) . .
Co4 Gd6 Co2 122.74(4) . .
O19 Gd6 Gd7 129.17(16) . .
O27 Gd6 Gd7 112.7(5) . .
O1W' Gd6 Gd7 117.5(5) . .
O22 Gd6 Gd7 36.21(15) . .
O22 Gd6 Gd7 83.07(16) 2_656 .
O21 Gd6 Gd7 39.44(15) . .
O13 Gd6 Gd7 89.15(16) . .
O12 Gd6 Gd7 153.55(14) . .
O20 Gd6 Gd7 80.36(17) . .
Co4 Gd6 Gd7 60.06(3) . .
Co2 Gd6 Gd7 123.34(3) . .
O19 Gd6 H22B 126.6 . .
O27 Gd6 H22B 69.8 . .
O1W' Gd6 H22B 73.8 . .
O22 Gd6 H22B 19.9 . .
O22 Gd6 H22B 85.1 2_656 .
O21 Gd6 H22B 72.7 . .
O13 Gd6 H22B 131.8 . .
O12 Gd6 H22B 146.9 . .
O20 Gd6 H22B 58.3 . .
Co4 Gd6 H22B 66.4 . .
Co2 Gd6 H22B 162.3 . .
Gd7 Gd6 H22B 44.9 . .
O22 Gd7 O32 73.5(3) . .
O22 Gd7 O33 126.9(3) . .
O32 Gd7 O33 53.4(4) . .
O22 Gd7 O4 81.8(2) . 2_656
O32 Gd7 O4 136.0(2) . 2_656
O33 Gd7 O4 136.0(3) . 2_656
O22 Gd7 O5 81.0(2) . 2_656
O32 Gd7 O5 137.7(2) . 2_656
O33 Gd7 O5 138.4(2) . 2_656
O4 Gd7 O5 69.9(2) 2_656 2_656
O22 Gd7 O21 74.3(2) . .
O32 Gd7 O21 73.91(15) . .
O33 Gd7 O21 89.8(3) . .
O4 Gd7 O21 133.1(2) 2_656 .
O5 Gd7 O21 66.9(2) 2_656 .
O22 Gd7 O13 74.8(2) . 2_656
O32 Gd7 O13 72.04(17) . 2_656
O33 Gd7 O13 87.8(2) . 2_656
O4 Gd7 O13 66.6(2) 2_656 2_656
O5 Gd7 O13 132.5(2) 2_656 2_656
O21 Gd7 O13 139.1(2) . 2_656
O22 Gd7 O34 154.6(3) . .
O32 Gd7 O34 118.5(4) . .
O33 Gd7 O34 68.9(4) . .
O4 Gd7 O34 99.3(4) 2_656 .
O5 Gd7 O34 75.7(4) 2_656 .
O21 Gd7 O34 87.3(3) . .
O13 Gd7 O34 129.1(3) 2_656 .
O22 Gd7 O34' 147.8(3) . .
O32 Gd7 O34' 133.4(5) . .
O33 Gd7 O34' 82.2(4) . .
O4 Gd7 O34' 84.6(4) 2_656 .
O5 Gd7 O34' 66.9(3) 2_656 .
O21 Gd7 O34' 94.7(3) . .
O13 Gd7 O34' 125.3(3) 2_656 .
O34 Gd7 O34' 15.1(5) . .
O22 Gd7 O35' 152.1(4) . .
O32 Gd7 O35' 108.9(4) . .
O33 Gd7 O35' 61.9(4) . .
O4 Gd7 O35' 78.1(4) 2_656 .
O5 Gd7 O35' 109.4(3) 2_656 .
O21 Gd7 O35' 133.5(4) . .
O13 Gd7 O35' 79.6(3) 2_656 .
O34 Gd7 O35' 49.5(3) . .
O34' Gd7 O35' 48.5(3) . .
O22 Gd7 O35 145.9(3) . .
O32 Gd7 O35 124.1(4) . .
O33 Gd7 O35 76.9(4) . .
O4 Gd7 O35 65.5(3) 2_656 .
O5 Gd7 O35 95.7(3) 2_656 .
O21 Gd7 O35 135.6(3) . .
O13 Gd7 O35 83.3(3) 2_656 .
O34 Gd7 O35 48.4(3) . .
O34' Gd7 O35 42.1(3) . .
O35' Gd7 O35 15.5(4) . .
O22 Gd7 N12 98.2(3) . .
O32 Gd7 N12 24.7(4) . .
O33 Gd7 N12 28.7(3) . .
O4 Gd7 N12 143.65(14) 2_656 .
O5 Gd7 N12 146.30(17) 2_656 .
O21 Gd7 N12 80.34(17) . .
O13 Gd7 N12 78.22(18) 2_656 .
O34 Gd7 N12 95.6(4) . .
O34' Gd7 N12 109.9(5) . .
O35' Gd7 N12 87.1(4) . .
O35 Gd7 N12 102.6(4) . .
O2W Gd8 O2W 73.2(7) 6_575 .
O2W Gd8 O6W 143.2(4) 6_575 .
O2W Gd8 O6W 143.2(4) . .
O2W Gd8 O4W 75.7(6) 6_575 .
O2W Gd8 O4W 75.7(6) . .
O6W Gd8 O4W 112.7(7) . .
O2W Gd8 O3W 117.2(6) 6_575 .
O2W Gd8 O3W 73.8(5) . .
O6W Gd8 O3W 79.9(6) . .
O4W Gd8 O3W 140.8(4) . .
O2W Gd8 O3W 73.8(5) 6_575 6_575
O2W Gd8 O3W 117.2(6) . 6_575
O6W Gd8 O3W 79.9(6) . 6_575
O4W Gd8 O3W 140.8(4) . 6_575
O3W Gd8 O3W 76.3(8) . 6_575
O2W Gd8 O5W 78.2(5) 6_575 6_575
O2W Gd8 O5W 141.8(5) . 6_575
O6W Gd8 O5W 71.0(4) . 6_575
O4W Gd8 O5W 73.0(4) . 6_575
O3W Gd8 O5W 143.4(5) . 6_575
O3W Gd8 O5W 77.1(5) 6_575 6_575
O2W Gd8 O5W 141.8(5) 6_575 .
O2W Gd8 O5W 78.2(5) . .
O6W Gd8 O5W 71.0(4) . .
O4W Gd8 O5W 73.0(4) . .
O3W Gd8 O5W 77.1(5) . .
O3W Gd8 O5W 143.4(5) 6_575 .
O5W Gd8 O5W 112.3(7) 6_575 .
O2W Gd8 H3WB 138.2 6_575 .
O2W Gd8 H3WB 84.8 . .
O6W Gd8 H3WB 62.9 . .
O4W Gd8 H3WB 133.0 . .
O3W Gd8 H3WB 20.9 . .
O3W Gd8 H3WB 86.1 6_575 .
O5W Gd8 H3WB 133.0 6_575 .
O5W Gd8 H3WB 61.2 . .
O2W Gd8 H5WA 124.6 6_575 .
O2W Gd8 H5WA 59.2 . .
O6W Gd8 H5WA 90.0 . .
O4W Gd8 H5WA 67.0 . .
O3W Gd8 H5WA 76.4 . .
O3W Gd8 H5WA 152.2 6_575 .
O5W Gd8 H5WA 124.1 6_575 .
O5W Gd8 H5WA 19.3 . .
H3WB Gd8 H5WA 66.3 . .
C1 N1 C5 116.2(10) . .
C1 N1 Co1 127.1(8) . .
C5 N1 Co1 116.5(7) . .
C12 N2 C8 119.5(10) . .
C12 N2 Co1 116.2(8) . .
C8 N2 Co1 124.3(8) . .
C16 N3 C20 119.3(9) . .
C16 N3 Co2 114.0(7) . .
C20 N3 Co2 126.7(7) . .
C21 N4 C25 117.3(9) . .
C21 N4 Co2 127.4(6) . .
C25 N4 Co2 115.3(7) . .
C33 N5 C29 118.8(9) . .
C33 N5 Co4 125.8(8) . 2_656
C29 N5 Co4 115.1(6) . 2_656
C38 N6 C34 118.7(12) . .
C38 N6 Co3 116.6(9) . .
C34 N6 Co3 124.7(9) . .
C45 N7 C41 116.6(10) . .
C45 N7 Co3 113.8(6) . .
C41 N7 Co3 129.2(9) . .
C49 N8 C53 119.1(9) . .
C49 N8 Co4 114.8(7) . .
C53 N8 Co4 126.2(7) . .
O23 N9 O25 121.4(13) . .
O23 N9 O24 118.9(9) . .
O25 N9 O24 119.7(12) . .
O23 N9 Gd4 57.6(5) . .
O25 N9 Gd4 178.7(11) . .
O24 N9 Gd4 61.4(5) . .
O26 N10 O27 133.6(14) . .
O26 N10 O28 96.2(12) . .
O27 N10 O28 129.4(15) . .
O26 N10 H1WC 122.7 . .
O27 N10 H1WC 43.9 . .
O28 N10 H1WC 122.4 . .
O26 N10 H1WD 118.3 . .
O27 N10 H1WD 42.3 . .
O28 N10 H1WD 112.8 . .
H1WC N10 H1WD 86.1 . .
N10 O27 Gd6 112.1(11) . .
N10 O27 H1WC 44.7 . .
Gd6 O27 H1WC 105.6 . .
N10 O27 H1WD 43.8 . .
Gd6 O27 H1WD 106.1 . .
H1WC O27 H1WD 88.5 . .
Gd3 O1W H1WA 110.5 . .
Gd3 O1W H1WB 113.0 . .
H1WA O1W H1WB 108.7 . .
O26 N10' O27' 137.2(16) . .
O26 N10' O28' 96.4(13) . .
O27' N10' O28' 126.3(16) . .
O26 N10' H1WA 121.6 . .
O27' N10' H1WA 36.3 . .
O28' N10' H1WA 127.2 . .
O26 N10' H1WB 119.3 . .
O27' N10' H1WB 42.7 . .
O28' N10' H1WB 115.9 . .
H1WA N10' H1WB 78.1 . .
Gd6 O1W' H1WC 112.3 . .
Gd6 O1W' H1WD 111.6 . .
H1WC O1W' H1WD 108.5 . .
N10' O27' Gd3 105.4(12) . .
N10' O27' H1WA 44.8 . .
Gd3 O27' H1WA 95.7 . .
N10' O27' H1WB 48.6 . .
Gd3 O27' H1WB 94.2 . .
H1WA O27' H1WB 92.2 . .
O30 N11 O31 121.0(11) . .
O30 N11 O29 119.5(10) . .
O31 N11 O29 119.4(11) . .
O30 N11 Gd5 57.5(6) . .
O31 N11 Gd5 172.9(9) . .
O29 N11 Gd5 62.1(6) . .
O32 N12 O33 117.8(7) . 2_656
O32 N12 O33 117.8(7) . .
O33 N12 O33 124.4(14) 2_656 .
O32 N12 Gd7 57.6(3) . 2_656
O33 N12 Gd7 60.2(5) 2_656 2_656
O33 N12 Gd7 175.3(9) . 2_656
O32 N12 Gd7 57.6(3) . .
O33 N12 Gd7 175.3(9) 2_656 .
O33 N12 Gd7 60.2(5) . .
Gd7 N12 Gd7 115.1(5) 2_656 .
O37 N14 O38 119.9(15) . .
O37 N14 O39 118.8(15) . .
O38 N14 O39 121.2(13) . .
O40 N15 O41 120.7(11) . .
O40 N15 O42 120.6(12) . .
O41 N15 O42 118.6(12) . .
O43 N16 O44 164.7(11) . .
O43 N16 O45 89.5(13) . .
O44 N16 O45 75.3(13) . .
N16 O45 O44 45.2(6) . .
O43 N16' O44 170.2(11) . .
O43 N16' O45' 78.6(14) . .
O44 N16' O45' 91.9(15) . .
N16' O45' O43 43.7(6) . .
O46 N17 O47 121.5(8) . .
O46 N17 O47 121.5(8) . 6_575
O47 N17 O47 117.0(15) . 6_575
O48 N18 O49 120.7(14) . 6_575
O48 N18 O49 120.7(14) . .
O49 N18 O49 118(3) 6_575 .
C6 O1 Co1 120.5(7) . .
C6 O1 Gd1 133.8(7) . .
Co1 O1 Gd1 105.3(3) . .
C13 O2 Co1 117.2(7) . .
C13 O2 Gd4 140.9(7) . .
Co1 O2 Gd4 101.7(3) . .
C15 O3 Co2 118.9(6) . .
C15 O3 Gd4 137.4(6) . .
Co2 O3 Gd4 103.6(3) . .
C26 O4 Co2 118.5(6) . .
C26 O4 Gd7 134.6(6) . 2_656
Co2 O4 Gd7 106.3(3) . 2_656
C28 O5 Co4 119.7(6) . 2_656
C28 O5 Gd7 134.4(6) . 2_656
Co4 O5 Gd7 105.8(3) 2_656 2_656
C39 O6 Co3 118.5(8) . .
C39 O6 Gd2 134.4(7) . .
Co3 O6 Gd2 105.6(4) . .
C46 O7 Co3 118.0(6) . .
C46 O7 Gd5 138.2(6) . .
Co3 O7 Gd5 103.8(3) . .
C48 O8 Co4 118.4(6) . .
C48 O8 Gd5 139.0(7) . .
Co4 O8 Gd5 102.6(2) . .
Co1 O9 Gd3 103.5(3) . .
Co1 O9 Gd1 107.0(3) . .
Gd3 O9 Gd1 103.3(3) . .
Co1 O9 H9B 83.3 . .
Gd3 O9 H9B 105.9 . .
Gd1 O9 H9B 145.7 . .
Gd1 O10 Gd3 105.1(2) . 6_575
Gd1 O10 Gd3 105.1(2) . .
Gd3 O10 Gd3 111.0(4) 6_575 .
Gd1 O10 H10B 111.9 . .
Gd3 O10 H10B 111.7 6_575 .
Gd3 O10 H10B 111.7 . .
Co1 O11 Gd4 105.1(3) . .
Co1 O11 Gd3 100.3(2) . .
Gd4 O11 Gd3 106.8(3) . .
Co1 O11 H11B 114.3 . .
Gd4 O11 H11B 114.6 . .
Gd3 O11 H11B 114.4 . .
Co2 O12 Gd4 105.2(3) . .
Co2 O12 Gd6 99.8(3) . .
Gd4 O12 Gd6 106.8(2) . .
Co2 O12 H12 114.5 . .
Gd4 O12 H12 114.6 . .
Gd6 O12 H12 114.5 . .
Co2 O13 Gd6 103.3(3) . .
Co2 O13 Gd7 107.6(2) . 2_656
Gd6 O13 Gd7 101.5(2) . 2_656
Co2 O13 H13 114.2 . .
Gd6 O13 H13 114.5 . .
Gd7 O13 H13 114.4 2_656 .
Gd2 O14 Gd1 161.7(5) . .
Gd2 O14 H14B 77.0 . .
Gd1 O14 H14B 109.2 . .
Gd2 O15 Gd3 105.1(3) . .
Gd2 O15 Gd3 105.1(3) . 6_575
Gd3 O15 Gd3 111.4(4) . 6_575
Gd2 O15 H15 111.7 . .
Gd3 O15 H15 111.6 . .
Gd3 O15 H15 111.6 6_575 .
Co3 O16 Gd3 102.7(3) . .
Co3 O16 Gd2 106.8(3) . .
Gd3 O16 Gd2 102.4(2) . .
Co3 O16 H16 88.0 . .
Gd3 O16 H16 102.9 . .
Gd2 O16 H16 146.9 . .
Co3 O17 Gd5 105.5(3) . .
Co3 O17 Gd3 99.8(3) . .
Gd5 O17 Gd3 107.1(3) . .
Co3 O17 H17B 114.2 . .
Gd5 O17 H17B 114.4 . .
Gd3 O17 H17B 114.5 . .
Gd4 O18 Gd5 97.6(2) . .
Gd4 O18 Gd3 108.2(2) . .
Gd5 O18 Gd3 107.2(3) . .
Gd4 O18 H18B 114.2 . .
Gd5 O18 H18B 114.3 . .
Gd3 O18 H18B 114.0 . .
Gd6 O19 Gd5 108.7(3) . .
Gd6 O19 Gd4 107.7(2) . .
Gd5 O19 Gd4 96.9(2) . .
Gd6 O19 H19B 166.8 . .
Gd5 O19 H19B 75.2 . .
Gd4 O19 H19B 83.9 . .
Co4 O20 Gd5 105.5(2) . .
Co4 O20 Gd6 100.3(3) . .
Gd5 O20 Gd6 106.2(3) . .
Co4 O20 H20B 114.5 . .
Gd5 O20 H20B 114.5 . .
Gd6 O20 H20B 114.6 . .
Co4 O21 Gd6 102.3(3) . .
Co4 O21 Gd7 107.8(3) . .
Gd6 O21 Gd7 101.6(2) . .
Co4 O21 H21B 114.5 . .
Gd6 O21 H21B 114.7 . .
Gd7 O21 H21B 114.6 . .
Gd7 O22 Gd6 105.8(2) . .
Gd7 O22 Gd6 105.9(2) . 2_656
Gd6 O22 Gd6 111.5(2) . 2_656
Gd7 O22 H22B 105.7 . .
Gd6 O22 H22B 83.9 . .
Gd6 O22 H22B 139.1 2_656 .
N9 O23 Gd4 97.4(7) . .
N9 O24 Gd4 92.6(6) . .
N10' O26 N10 77.8(11) . .
N10' O26 Gd5 120.5(8) . .
N10 O26 Gd5 122.5(9) . .
N10' O26 Gd4 123.2(11) . .
N10 O26 Gd4 118.5(8) . .
Gd5 O26 Gd4 96.6(2) . .
N11 O29 Gd5 91.5(7) . .
N11 O30 Gd5 98.0(6) . .
N12 O32 Gd7 97.7(3) . 2_656
N12 O32 Gd7 97.7(3) . .
Gd7 O32 Gd7 164.5(6) 2_656 .
N12 O33 Gd7 91.0(7) . .
O35 N13 O36 131.9(12) . .
O35 N13 O34 118.3(11) . .
O36 N13 O34 109.0(11) . .
O35 N13 Gd7 60.4(8) . .
O36 N13 Gd7 162.3(11) . .
O34 N13 Gd7 58.0(6) . .
N13 O34 Gd7 95.7(7) . .
N13 O35 Gd7 97.4(9) . .
N16' O43 N16 12.5(6) . .
N16' O43 O45' 57.8(10) . .
N16 O43 O45' 45.3(9) . .
N16' O44 N16 12.4(6) . .
N16' O44 O45 47.1(8) . .
N16 O44 O45 59.5(9) . .
N1 C1 C2 123.4(13) . .
N1 C1 H1 118.3 . .
C2 C1 H1 118.3 . .
C1 C2 C3 115.5(13) . .
C1 C2 H2 122.3 . .
C3 C2 H2 122.3 . .
C4 C3 C2 121.8(15) . .
C4 C3 H3 119.1 . .
C2 C3 H3 119.1 . .
C5 C4 C3 118.3(15) . .
C5 C4 H4 120.8 . .
C3 C4 H4 120.8 . .
C4 C5 N1 124.6(12) . .
C4 C5 C6 122.1(12) . .
N1 C5 C6 113.2(10) . .
O1 C6 C7 126.0(12) . .
O1 C6 C5 113.6(10) . .
C7 C6 C5 120.3(11) . .
C6 C7 C6 124.8(17) . 6_575
C6 C7 H7 117.6 . .
C6 C7 H7 117.6 6_575 .
C9 C8 N2 121.9(13) . .
C9 C8 H8 119.1 . .
N2 C8 H8 119.1 . .
C8 C9 C10 118.3(17) . .
C8 C9 H9 120.8 . .
C10 C9 H9 120.8 . .
C9 C10 C11 121.9(18) . .
C9 C10 H10 119.1 . .
C11 C10 H10 119.1 . .
C12 C11 C10 116.8(16) . .
C12 C11 H11 121.6 . .
C10 C11 H11 121.6 . .
N2 C12 C11 121.3(13) . .
N2 C12 C13 115.0(10) . .
C11 C12 C13 123.6(12) . .
O2 C13 C14 121.3(10) . .
O2 C13 C12 114.7(10) . .
C14 C13 C12 123.8(10) . .
C15 C14 C13 123.4(10) . .
C15 C14 H14 118.3 . .
C13 C14 H14 118.3 . .
O3 C15 C14 126.7(10) . .
O3 C15 C16 112.9(9) . .
C14 C15 C16 120.3(9) . .
N3 C16 C17 122.7(10) . .
N3 C16 C15 115.9(9) . .
C17 C16 C15 121.3(9) . .
C18 C17 C16 117.4(11) . .
C18 C17 H17 121.3 . .
C16 C17 H17 121.3 . .
C17 C18 C19 119.3(12) . .
C17 C18 H18 120.4 . .
C19 C18 H18 120.4 . .
C18 C19 C20 120.1(11) . .
C18 C19 H19 120.0 . .
C20 C19 H19 120.0 . .
N3 C20 C19 121.2(10) . .
N3 C20 H20 119.4 . .
C19 C20 H20 119.4 . .
N4 C21 C22 124.3(9) . .
N4 C21 H21 117.8 . .
C22 C21 H21 117.8 . .
C21 C22 C23 120.0(12) . .
C21 C22 H22 120.0 . .
C23 C22 H22 120.0 . .
C22 C23 C24 118.3(13) . .
C22 C23 H23 120.9 . .
C24 C23 H23 120.9 . .
C23 C24 C25 117.3(10) . .
C23 C24 H24 121.3 . .
C25 C24 H24 121.3 . .
N4 C25 C24 122.5(10) . .
N4 C25 C26 116.4(10) . .
C24 C25 C26 121.1(9) . .
O4 C26 C27 126.0(11) . .
O4 C26 C25 112.9(8) . .
C27 C26 C25 121.1(10) . .
C26 C27 C28 123.4(11) . .
C26 C27 H27 118.3 . .
C28 C27 H27 118.3 . .
O5 C28 C27 126.3(9) . .
O5 C28 C29 114.4(9) . .
C27 C28 C29 119.2(9) . .
N5 C29 C30 120.8(9) . .
N5 C29 C28 114.6(9) . .
C30 C29 C28 124.6(11) . .
C31 C30 C29 121.0(13) . .
C31 C30 H30 119.5 . .
C29 C30 H30 119.5 . .
C32 C31 C30 115.5(12) . .
C32 C31 H31 122.3 . .
C30 C31 H31 122.3 . .
C31 C32 C33 121.9(10) . .
C31 C32 H32 119.1 . .
C33 C32 H32 119.1 . .
N5 C33 C32 121.9(11) . .
N5 C33 H33 119.1 . .
C32 C33 H33 119.1 . .
C35 C34 N6 120.4(13) . .
C35 C34 H34 119.8 . .
N6 C34 H34 119.8 . .
C34 C35 C36 122.2(13) . .
C34 C35 H35 118.9 . .
C36 C35 H35 118.9 . .
C35 C36 C37 115.9(14) . .
C35 C36 H36 122.0 . .
C37 C36 H36 122.0 . .
C38 C37 C36 120.6(14) . .
C38 C37 H37 119.7 . .
C36 C37 H37 119.7 . .
N6 C38 C37 122.1(13) . .
N6 C38 C39 114.2(13) . .
C37 C38 C39 123.2(13) . .
O6 C39 C40 125.6(13) . .
O6 C39 C38 115.5(12) . .
C40 C39 C38 118.9(14) . .
C39 C40 C39 121.4(19) 6_575 .
C39 C40 H40 119.3 6_575 .
C39 C40 H40 119.3 . .
C42 C41 N7 123.4(12) . .
C42 C41 H41 118.3 . .
N7 C41 H41 118.3 . .
C41 C42 C43 120.2(11) . .
C41 C42 H42 119.9 . .
C43 C42 H42 119.9 . .
C44 C43 C42 119.9(12) . .
C44 C43 H43 120.1 . .
C42 C43 H43 120.1 . .
C43 C44 C45 117.7(12) . .
C43 C44 H44 121.2 . .
C45 C44 H44 121.2 . .
N7 C45 C44 122.1(10) . .
N7 C45 C46 114.7(10) . .
C44 C45 C46 123.0(10) . .
O7 C46 C47 122.4(10) . .
O7 C46 C45 115.1(9) . .
C47 C46 C45 122.1(9) . .
C48 C47 C46 125.9(9) . .
C48 C47 H47 117.0 . .
C46 C47 H47 117.0 . .
O8 C48 C47 122.1(9) . .
O8 C48 C49 115.9(8) . .
C47 C48 C49 121.9(8) . .
N8 C49 C50 120.9(10) . .
N8 C49 C48 115.2(8) . .
C50 C49 C48 123.9(9) . .
C51 C50 C49 120.1(11) . .
C51 C50 H50 120.0 . .
C49 C50 H50 120.0 . .
C50 C51 C52 118.4(11) . .
C50 C51 H51 120.8 . .
C52 C51 H51 120.8 . .
C53 C52 C51 118.7(10) . .
C53 C52 H52 120.7 . .
C51 C52 H52 120.7 . .
N8 C53 C52 122.7(10) . .
N8 C53 H53 118.6 . .
C52 C53 H53 118.6 . .
Gd8 O2W H2WA 134.1 . .
Gd8 O2W H2WB 117.3 . .
H2WA O2W H2WB 108.5 . .
Gd8 O3W H3WB 67.7 . .
Gd8 O3W H3WA 175.9 . .
H3WB O3W H3WA 110.9 . .
Gd8 O4W H4WA 112.9 . .
Gd8 O4W H4WB 122.3 . .
H4WA O4W H4WB 106.5 . .
Gd8 O5W H5WA 91.3 . .
Gd8 O5W H5WB 110.8 . .
H5WA O5W H5WB 113.1 . .
Gd8 O6W H6W 113.6 . .
H7WA O7W H7WB 108.3 . .
H8WA O8W H8WB 108.5 . .
O9W O9W Gd1 80.30(16) 6_575 .
O10W O10W Gd1 79.25(18) 6_575 .
O11W O11W Gd2 78.84(18) 6_575 .
O12W O12W Gd2 80.03(17) 6_575 .

loop_
_geom_bond_atom_site_label_1
_geom_bond_atom_site_label_2
_geom_bond_distance
_geom_bond_site_symmetry_2
Co1 O9 2.072(7) .
Co1 O11 2.078(7) .
Co1 N2 2.094(10) .
Co1 O2 2.099(7) .
Co1 O1 2.118(7) .
Co1 N1 2.184(9) .
Co1 Gd3 3.5288(19) .
Co1 Gd4 3.5372(18) .
Co2 O13 2.030(7) .
Co2 O3 2.088(6) .
Co2 O12 2.110(7) .
Co2 O4 2.150(6) .
Co2 N4 2.155(9) .
Co2 N3 2.176(8) .
Co2 Gd6 3.5154(17) .
Co3 O16 2.059(8) .
Co3 O7 2.083(7) .
Co3 O17 2.092(6) .
Co3 O6 2.121(8) .
Co3 N6 2.146(11) .
Co3 N7 2.151(9) .
Co3 Gd3 3.5157(17) .
Co4 O21 2.065(6) .
Co4 O20 2.078(7) .
Co4 O8 2.107(7) .
Co4 O5 2.153(7) 2_656
Co4 N8 2.161(8) .
Co4 N5 2.175(8) 2_656
Co4 Gd6 3.5096(14) .
Gd1 O14 2.328(12) .
Gd1 O10 2.354(10) .
Gd1 O10W 2.3878(17) 6_575
Gd1 O10W 2.3878(16) .
Gd1 O9 2.425(7) .
Gd1 O9 2.425(7) 6_575
Gd1 O1 2.431(7) .
Gd1 O1 2.431(7) 6_575
Gd1 O9W 2.6446(17) 6_575
Gd1 O9W 2.6446(17) .
Gd1 Gd3 3.7963(11) .
Gd1 Gd3 3.7963(11) 6_575
Gd2 O14 2.310(13) .
Gd2 O15 2.367(9) .
Gd2 O11W 2.3694(18) 6_575
Gd2 O11W 2.3694(18) .
Gd2 O6 2.422(9) .
Gd2 O6 2.422(9) 6_575
Gd2 O16 2.445(7) .
Gd2 O16 2.445(7) 6_575
Gd2 O12W 2.5736(16) 6_575
Gd2 O12W 2.5736(16) .
Gd2 Gd3 3.8020(9) .
Gd2 Gd3 3.8020(8) 6_575
Gd2 H14B 2.2747 .
Gd3 O1W 2.291(14) .
Gd3 O9 2.415(8) .
Gd3 O15 2.423(6) .
Gd3 O10 2.429(6) .
Gd3 O18 2.433(7) .
Gd3 O16 2.434(6) .
Gd3 O27' 2.47(2) .
Gd3 O17 2.492(8) .
Gd3 O11 2.503(6) .
Gd4 O11 2.373(7) .
Gd4 O12 2.380(6) .
Gd4 O18 2.399(6) .
Gd4 O19 2.431(7) .
Gd4 O26 2.431(8) .
Gd4 O3 2.447(7) .
Gd4 O2 2.453(7) .
Gd4 O23 2.493(8) .
Gd4 O24 2.575(7) .
Gd4 N9 2.930(10) .
Gd4 Gd5 3.6305(8) .
Gd4 H19B 2.4889 .
Gd5 O17 2.370(7) .
Gd5 O20 2.410(7) .
Gd5 O19 2.419(7) .
Gd5 O7 2.427(6) .
Gd5 O18 2.427(8) .
Gd5 O26 2.430(6) .
Gd5 O8 2.467(7) .
Gd5 O30 2.485(8) .
Gd5 O29 2.580(9) .
Gd5 N11 2.917(11) .
Gd5 H19B 2.3511 .
Gd6 O19 2.397(7) .
Gd6 O27 2.399(17) .
Gd6 O1W' 2.404(17) .
Gd6 O22 2.424(7) .
Gd6 O22 2.432(5) 2_656
Gd6 O21 2.433(6) .
Gd6 O13 2.439(7) .
Gd6 O12 2.477(7) .
Gd6 O20 2.482(6) .
Gd6 Gd7 3.7874(8) .
Gd6 H22B 2.4820 .
Gd7 O22 2.325(7) .
Gd7 O32 2.3393(18) .
Gd7 O33 2.385(8) .
Gd7 O4 2.388(7) 2_656
Gd7 O5 2.429(6) 2_656
Gd7 O21 2.456(7) .
Gd7 O13 2.462(5) 2_656
Gd7 O34 2.489(13) .
Gd7 O34' 2.516(14) .
Gd7 O35' 2.524(15) .
Gd7 O35 2.560(15) .
Gd7 N12 2.747(8) .
Gd8 O2W 2.340(13) 6_575
Gd8 O2W 2.340(13) .
Gd8 O6W 2.366(16) .
Gd8 O4W 2.37(2) .
Gd8 O3W 2.377(17) .
Gd8 O3W 2.377(17) 6_575
Gd8 O5W 2.408(12) 6_575
Gd8 O5W 2.408(12) .
Gd8 H3WB 2.1988 .
Gd8 H5WA 2.5721 .
N1 C1 1.342(16) .
N1 C5 1.347(15) .
N2 C12 1.329(17) .
N2 C8 1.381(16) .
N3 C16 1.310(13) .
N3 C20 1.351(13) .
N4 C21 1.313(14) .
N4 C25 1.332(11) .
N5 C33 1.300(11) .
N5 C29 1.353(15) .
N5 Co4 2.175(8) 2_656
N6 C38 1.302(18) .
N6 C34 1.408(16) .
N7 C45 1.371(15) .
N7 C41 1.372(15) .
N8 C49 1.331(13) .
N8 C53 1.336(13) .
N9 O23 1.251(14) .
N9 O25 1.274(14) .
N9 O24 1.286(15) .
N10 O26 1.429(18) .
N10 O27 1.45(2) .
N10 O28 1.56(2) .
N10 H1WC 1.0175 .
N10 H1WD 1.0042 .
O27 H1WC 1.0031 .
O27 H1WD 0.9756 .
O1W H1WA 0.8500 .
O1W H1WB 0.8501 .
N10' O26 1.41(2) .
N10' O27' 1.50(3) .
N10' O28' 1.58(2) .
N10' H1WA 1.0676 .
N10' H1WB 1.1231 .
O1W' H1WC 0.8503 .
O1W' H1WD 0.8505 .
O27' H1WA 0.8977 .
O27' H1WB 1.0159 .
N11 O30 1.222(13) .
N11 O31 1.279(17) .
N11 O29 1.297(12) .
N12 O32 1.159(18) .
N12 O33 1.321(11) 2_656
N12 O33 1.321(11) .
N12 Gd7 2.747(8) 2_656
N14 O37 1.217(18) .
N14 O38 1.255(18) .
N14 O39 1.270(17) .
N15 O40 1.240(14) .
N15 O41 1.262(15) .
N15 O42 1.280(16) .
N16 O43 1.213(8) .
N16 O44 1.219(8) .
N16 O45 1.481(14) .
O45 O44 1.66(2) .
N16' O43 1.208(8) .
N16' O44 1.211(8) .
N16' O45' 1.479(15) .
O45' O43 1.71(3) .
N17 O46 1.220(9) .
N17 O47 1.228(8) .
N17 O47 1.228(8) 6_575
N18 O48 1.23(3) .
N18 O49 1.34(2) 6_575
N18 O49 1.34(2) .
O1 C6 1.290(13) .
O2 C13 1.296(13) .
O3 C15 1.277(12) .
O4 C26 1.296(13) .
O4 Gd7 2.388(7) 2_656
O5 C28 1.260(13) .
O5 Co4 2.153(7) 2_656
O5 Gd7 2.429(6) 2_656
O6 C39 1.250(16) .
O7 C46 1.299(12) .
O8 C48 1.270(11) .
O9 H9B 0.8500 .
O10 Gd3 2.429(6) 6_575
O10 H10B 0.8500 .
O11 H11B 0.8500 .
O12 H12 0.8502 .
O13 Gd7 2.462(5) 2_656
O13 H13 0.8498 .
O14 H14B 0.8499 .
O15 Gd3 2.423(6) 6_575
O15 H15 0.8505 .
O16 H16 0.8504 .
O17 H17B 0.8496 .
O18 H18B 0.8508 .
O19 H19B 0.8500 .
O20 H20B 0.8503 .
O21 H21B 0.8492 .
O22 Gd6 2.432(5) 2_656
O22 H22B 0.8500 .
O32 Gd7 2.3393(17) 2_656
N13 O35 1.111(11) .
N13 O36 1.217(12) .
N13 O34 1.299(12) .
C1 C2 1.37(2) .
C1 H1 0.9500 .
C2 C3 1.40(2) .
C2 H2 0.9500 .
C3 C4 1.33(2) .
C3 H3 0.9500 .
C4 C5 1.321(19) .
C4 H4 0.9500 .
C5 C6 1.562(17) .
C6 C7 1.315(15) .
C7 C6 1.315(15) 6_575
C7 H7 0.9500 .
C8 C9 1.34(2) .
C8 H8 0.9500 .
C9 C10 1.35(3) .
C9 H9 0.9500 .
C10 C11 1.40(2) .
C10 H10 0.9500 .
C11 C12 1.39(2) .
C11 H11 0.9500 .
C12 C13 1.471(17) .
C13 C14 1.409(16) .
C14 C15 1.358(16) .
C14 H14 0.9500 .
C15 C16 1.522(15) .
C16 C17 1.430(16) .
C17 C18 1.373(18) .
C17 H17 0.9500 .
C18 C19 1.379(18) .
C18 H18 0.9500 .
C19 C20 1.381(17) .
C19 H19 0.9500 .
C20 H20 0.9500 .
C21 C22 1.338(17) .
C21 H21 0.9500 .
C22 C23 1.371(16) .
C22 H22 0.9500 .
C23 C24 1.384(19) .
C23 H23 0.9500 .
C24 C25 1.410(17) .
C24 H24 0.9500 .
C25 C26 1.519(16) .
C26 C27 1.334(13) .
C27 C28 1.400(16) .
C27 H27 0.9500 .
C28 C29 1.516(12) .
C29 C30 1.395(17) .
C30 C31 1.373(15) .
C30 H30 0.9500 .
C31 C32 1.37(2) .
C31 H31 0.9500 .
C32 C33 1.386(17) .
C32 H32 0.9500 .
C33 H33 0.9500 .
C34 C35 1.32(2) .
C34 H34 0.9500 .
C35 C36 1.37(2) .
C35 H35 0.9500 .
C36 C37 1.41(2) .
C36 H36 0.9500 .
C37 C38 1.35(2) .
C37 H37 0.9500 .
C38 C39 1.507(19) .
C39 C40 1.402(17) .
C40 C39 1.402(17) 6_575
C40 H40 0.9500 .
C41 C42 1.312(18) .
C41 H41 0.9500 .
C42 C43 1.385(19) .
C42 H42 0.9500 .
C43 C44 1.373(17) .
C43 H43 0.9500 .
C44 C45 1.397(16) .
C44 H44 0.9500 .
C45 C46 1.484(15) .
C46 C47 1.394(16) .
C47 C48 1.381(14) .
C47 H47 0.9500 .
C48 C49 1.470(14) .
C49 C50 1.393(15) .
C50 C51 1.356(17) .
C50 H50 0.9500 .
C51 C52 1.397(18) .
C51 H51 0.9500 .
C52 C53 1.365(16) .
C52 H52 0.9500 .
C53 H53 0.9500 .
O2W H2WA 0.8501 .
O2W H2WB 0.8496 .
O3W H3WB 0.8499 .
O3W H3WA 0.8504 .
O4W H4WA 0.8505 .
O4W H4WB 0.8462 .
O5W H5WA 0.8497 .
O5W H5WB 0.8502 .
O6W H6W 0.8501 .
O7W H7WA 0.8500 .
O7W H7WB 0.8502 .
O8W H8WA 0.8500 .
O8W H8WB 0.8500 .
O9W O9W 0.891(15) 6_575
O10W O10W 0.891(15) 6_575
O11W O11W 0.917(15) 6_575
O12W O12W 0.891(15) 6_575

loop_
_geom_torsion_atom_site_label_1
_geom_torsion_atom_site_label_2
_geom_torsion_atom_site_label_3
_geom_torsion_atom_site_label_4
_geom_torsion
_geom_torsion_site_symmetry_1
_geom_torsion_site_symmetry_4
O16 Co3 Gd3 O1W 153.5(5) . .
O7 Co3 Gd3 O1W -83.1(4) . .
O17 Co3 Gd3 O1W -9.4(5) . .
O6 Co3 Gd3 O1W 80.4(4) . .
N6 Co3 Gd3 O1W 21.3(7) . .
N7 Co3 Gd3 O1W -159.4(5) . .
O16 Co3 Gd3 O9 -34.8(4) . .
O7 Co3 Gd3 O9 88.6(3) . .
O17 Co3 Gd3 O9 162.3(3) . .
O6 Co3 Gd3 O9 -107.9(3) . .
N6 Co3 Gd3 O9 -167.0(6) . .
N7 Co3 Gd3 O9 12.3(3) . .
O16 Co3 Gd3 O15 77.5(4) . .
O7 Co3 Gd3 O15 -159.1(3) . .
O17 Co3 Gd3 O15 -85.4(4) . .
O6 Co3 Gd3 O15 4.4(3) . .
N6 Co3 Gd3 O15 -54.7(6) . .
N7 Co3 Gd3 O15 124.6(4) . .
O16 Co3 Gd3 O10 48.7(5) . .
O7 Co3 Gd3 O10 172.2(4) . .
O17 Co3 Gd3 O10 -114.2(5) . .
O6 Co3 Gd3 O10 -24.3(5) . .
N6 Co3 Gd3 O10 -83.4(7) . .
N7 Co3 Gd3 O10 95.9(5) . .
O16 Co3 Gd3 O18 -118.8(4) . .
O7 Co3 Gd3 O18 4.7(3) . .
O17 Co3 Gd3 O18 78.3(3) . .
O6 Co3 Gd3 O18 168.1(3) . .
N6 Co3 Gd3 O18 109.1(6) . .
N7 Co3 Gd3 O18 -71.7(3) . .
O7 Co3 Gd3 O16 123.4(4) . .
O17 Co3 Gd3 O16 -162.9(4) . .
O6 Co3 Gd3 O16 -73.1(4) . .
N6 Co3 Gd3 O16 -132.2(6) . .
N7 Co3 Gd3 O16 47.1(4) . .
O16 Co3 Gd3 O27' 146.6(6) . .
O7 Co3 Gd3 O27' -90.0(5) . .
O17 Co3 Gd3 O27' -16.3(5) . .
O6 Co3 Gd3 O27' 73.5(5) . .
N6 Co3 Gd3 O27' 14.4(7) . .
N7 Co3 Gd3 O27' -166.3(5) . .
O16 Co3 Gd3 O17 162.9(4) . .
O7 Co3 Gd3 O17 -73.7(3) . .
O6 Co3 Gd3 O17 89.8(4) . .
N6 Co3 Gd3 O17 30.7(6) . .
N7 Co3 Gd3 O17 -150.0(4) . .
O16 Co3 Gd3 O11 -113.3(4) . .
O7 Co3 Gd3 O11 10.1(3) . .
O17 Co3 Gd3 O11 83.8(4) . .
O6 Co3 Gd3 O11 173.6(3) . .
N6 Co3 Gd3 O11 114.5(6) . .
N7 Co3 Gd3 O11 -66.2(4) . .
O16 Co3 Gd3 Co1 -68.9(3) . .
O7 Co3 Gd3 Co1 54.6(2) . .
O17 Co3 Gd3 Co1 128.2(3) . .
O6 Co3 Gd3 Co1 -141.9(2) . .
N6 Co3 Gd3 Co1 159.0(6) . .
N7 Co3 Gd3 Co1 -21.8(3) . .
O16 Co3 Gd3 Gd1 4.2(3) . .
O7 Co3 Gd3 Gd1 127.7(2) . .
O17 Co3 Gd3 Gd1 -158.7(3) . .
O6 Co3 Gd3 Gd1 -68.8(2) . .
N6 Co3 Gd3 Gd1 -127.9(6) . .
N7 Co3 Gd3 Gd1 51.4(3) . .
O9 Co1 Gd3 O1W -152.0(5) . .
O11 Co1 Gd3 O1W 12.1(5) . .
N2 Co1 Gd3 O1W 163.1(5) . .
O2 Co1 Gd3 O1W 87.7(4) . .
O1 Co1 Gd3 O1W -81.1(4) . .
N1 Co1 Gd3 O1W -15.9(7) . .
Gd4 Co1 Gd3 O1W 53.2(4) . .
O11 Co1 Gd3 O9 164.1(4) . .
N2 Co1 Gd3 O9 -44.9(5) . .
O2 Co1 Gd3 O9 -120.4(3) . .
O1 Co1 Gd3 O9 70.8(3) . .
N1 Co1 Gd3 O9 136.1(6) . .
Gd4 Co1 Gd3 O9 -154.9(3) . .
O9 Co1 Gd3 O15 -49.4(4) . .
O11 Co1 Gd3 O15 114.7(4) . .
N2 Co1 Gd3 O15 -94.4(5) . .
O2 Co1 Gd3 O15 -169.8(3) . .
O1 Co1 Gd3 O15 21.4(4) . .
N1 Co1 Gd3 O15 86.7(6) . .
Gd4 Co1 Gd3 O15 155.7(3) . .
O9 Co1 Gd3 O10 -76.9(4) . .
O11 Co1 Gd3 O10 87.1(3) . .
N2 Co1 Gd3 O10 -121.9(4) . .
O2 Co1 Gd3 O10 162.7(3) . .
O1 Co1 Gd3 O10 -6.1(3) . .
N1 Co1 Gd3 O10 59.1(5) . .
Gd4 Co1 Gd3 O10 128.2(2) . .
O9 Co1 Gd3 O18 118.8(3) . .
O11 Co1 Gd3 O18 -77.1(3) . .
N2 Co1 Gd3 O18 73.9(4) . .
O2 Co1 Gd3 O18 -1.6(2) . .
O1 Co1 Gd3 O18 -170.4(2) . .
N1 Co1 Gd3 O18 -105.1(5) . .
Gd4 Co1 Gd3 O18 -36.06(15) . .
O9 Co1 Gd3 O16 35.3(3) . .
O11 Co1 Gd3 O16 -160.7(3) . .
N2 Co1 Gd3 O16 -9.7(4) . .
O2 Co1 Gd3 O16 -85.1(2) . .
O1 Co1 Gd3 O16 106.1(3) . .
N1 Co1 Gd3 O16 171.4(5) . .
Gd4 Co1 Gd3 O16 -119.58(18) . .
O9 Co1 Gd3 O27' -146.4(6) . .
O11 Co1 Gd3 O27' 17.7(6) . .
N2 Co1 Gd3 O27' 168.7(6) . .
O2 Co1 Gd3 O27' 93.3(5) . .
O1 Co1 Gd3 O27' -75.5(5) . .
N1 Co1 Gd3 O27' -10.3(7) . .
Gd4 Co1 Gd3 O27' 58.8(5) . .
O9 Co1 Gd3 O17 114.3(4) . .
O11 Co1 Gd3 O17 -81.6(3) . .
N2 Co1 Gd3 O17 69.4(4) . .
O2 Co1 Gd3 O17 -6.1(3) . .
O1 Co1 Gd3 O17 -174.9(3) . .
N1 Co1 Gd3 O17 -109.6(5) . .
Gd4 Co1 Gd3 O17 -40.6(2) . .
O9 Co1 Gd3 O11 -164.1(4) . .
N2 Co1 Gd3 O11 151.0(5) . .
O2 Co1 Gd3 O11 75.6(3) . .
O1 Co1 Gd3 O11 -93.3(3) . .
N1 Co1 Gd3 O11 -28.0(6) . .
Gd4 Co1 Gd3 O11 41.1(3) . .
O9 Co1 Gd3 Co3 69.2(3) . .
O11 Co1 Gd3 Co3 -126.7(3) . .
N2 Co1 Gd3 Co3 24.3(4) . .
O2 Co1 Gd3 Co3 -51.13(17) . .
O1 Co1 Gd3 Co3 140.03(18) . .
N1 Co1 Gd3 Co3 -154.7(5) . .
Gd4 Co1 Gd3 Co3 -85.64(4) . .
O9 Co1 Gd3 Gd1 -42.4(3) . .
O11 Co1 Gd3 Gd1 121.7(3) . .
N2 Co1 Gd3 Gd1 -87.3(4) . .
O2 Co1 Gd3 Gd1 -162.76(17) . .
O1 Co1 Gd3 Gd1 28.41(18) . .
N1 Co1 Gd3 Gd1 93.7(5) . .
Gd4 Co1 Gd3 Gd1 162.74(3) . .
O14 Gd1 Gd3 O1W -121.2(5) . .
O10 Gd1 Gd3 O1W -14.3(5) . .
O10W Gd1 Gd3 O1W -140.2(4) 6_575 .
O10W Gd1 Gd3 O1W -158.7(4) . .
O9 Gd1 Gd3 O1W 136.4(5) . .
O9 Gd1 Gd3 O1W -57.4(4) 6_575 .
O1 Gd1 Gd3 O1W 73.4(4) . .
O1 Gd1 Gd3 O1W 13.1(5) 6_575 .
O9W Gd1 Gd3 O1W 115.4(4) 6_575 .
O9W Gd1 Gd3 O1W 120.8(4) . .
Gd3 Gd1 Gd3 O1W -52.1(4) 6_575 .
O14 Gd1 Gd3 O9 102.5(3) . .
O10 Gd1 Gd3 O9 -150.7(4) . .
O10W Gd1 Gd3 O9 83.5(3) 6_575 .
O10W Gd1 Gd3 O9 64.9(3) . .
O9 Gd1 Gd3 O9 166.2(4) 6_575 .
O1 Gd1 Gd3 O9 -62.9(3) . .
O1 Gd1 Gd3 O9 -123.3(3) 6_575 .
O9W Gd1 Gd3 O9 -20.9(3) 6_575 .
O9W Gd1 Gd3 O9 -15.6(3) . .
Gd3 Gd1 Gd3 O9 171.5(2) 6_575 .
O14 Gd1 Gd3 O15 -43.6(3) . .
O10 Gd1 Gd3 O15 63.2(4) . .
O10W Gd1 Gd3 O15 -62.6(2) 6_575 .
O10W Gd1 Gd3 O15 -81.2(2) . .
O9 Gd1 Gd3 O15 -146.1(3) . .
O9 Gd1 Gd3 O15 20.1(2) 6_575 .
O1 Gd1 Gd3 O15 151.0(2) . .
O1 Gd1 Gd3 O15 90.6(3) 6_575 .
O9W Gd1 Gd3 O15 -167.0(2) 6_575 .
O9W Gd1 Gd3 O15 -161.71(19) . .
Gd3 Gd1 Gd3 O15 25.43(19) 6_575 .
O14 Gd1 Gd3 O10 -106.9(4) . .
O10W Gd1 Gd3 O10 -125.9(4) 6_575 .
O10W Gd1 Gd3 O10 -144.4(3) . .
O9 Gd1 Gd3 O10 150.7(4) . .
O9 Gd1 Gd3 O10 -43.2(3) 6_575 .
O1 Gd1 Gd3 O10 87.7(4) . .
O1 Gd1 Gd3 O10 27.3(4) 6_575 .
O9W Gd1 Gd3 O10 129.7(3) 6_575 .
O9W Gd1 Gd3 O10 135.0(3) . .
Gd3 Gd1 Gd3 O10 -37.8(3) 6_575 .
O14 Gd1 Gd3 O18 118.0(3) . .
O10 Gd1 Gd3 O18 -135.1(4) . .
O10W Gd1 Gd3 O18 99.0(2) 6_575 .
O10W Gd1 Gd3 O18 80.4(2) . .
O9 Gd1 Gd3 O18 15.5(3) . .
O9 Gd1 Gd3 O18 -178.3(2) 6_575 .
O1 Gd1 Gd3 O18 -47.4(2) . .
O1 Gd1 Gd3 O18 -107.8(3) 6_575 .
O9W Gd1 Gd3 O18 -5.4(2) 6_575 .
O9W Gd1 Gd3 O18 -0.06(18) . .
Gd3 Gd1 Gd3 O18 -172.92(17) 6_575 .
O14 Gd1 Gd3 O16 29.6(3) . .
O10 Gd1 Gd3 O16 136.5(4) . .
O10W Gd1 Gd3 O16 10.6(2) 6_575 .
O10W Gd1 Gd3 O16 -7.9(2) . .
O9 Gd1 Gd3 O16 -72.8(3) . .
O9 Gd1 Gd3 O16 93.3(2) 6_575 .
O1 Gd1 Gd3 O16 -135.8(2) . .
O1 Gd1 Gd3 O16 163.8(3) 6_575 .
O9W Gd1 Gd3 O16 -93.8(2) 6_575 .
O9W Gd1 Gd3 O16 -88.46(19) . .
Gd3 Gd1 Gd3 O16 98.69(18) 6_575 .
O14 Gd1 Gd3 O27' -115.1(5) . .
O10 Gd1 Gd3 O27' -8.2(6) . .
O10W Gd1 Gd3 O27' -134.1(5) 6_575 .
O10W Gd1 Gd3 O27' -152.7(5) . .
O9 Gd1 Gd3 O27' 142.4(6) . .
O9 Gd1 Gd3 O27' -51.4(5) 6_575 .
O1 Gd1 Gd3 O27' 79.5(5) . .
O1 Gd1 Gd3 O27' 19.1(5) 6_575 .
O9W Gd1 Gd3 O27' 121.5(5) 6_575 .
O9W Gd1 Gd3 O27' 126.8(5) . .
Gd3 Gd1 Gd3 O27' -46.0(5) 6_575 .
O14 Gd1 Gd3 O17 -2.5(4) . .
O10 Gd1 Gd3 O17 104.3(5) . .
O10W Gd1 Gd3 O17 -21.5(4) 6_575 .
O10W Gd1 Gd3 O17 -40.1(4) . .
O9 Gd1 Gd3 O17 -105.0(4) . .
O9 Gd1 Gd3 O17 61.2(4) 6_575 .
O1 Gd1 Gd3 O17 -167.9(4) . .
O1 Gd1 Gd3 O17 131.7(4) 6_575 .
O9W Gd1 Gd3 O17 -125.9(4) 6_575 .
O9W Gd1 Gd3 O17 -120.6(4) . .
Gd3 Gd1 Gd3 O17 66.5(4) 6_575 .
O14 Gd1 Gd3 O11 170.7(2) . .
O10 Gd1 Gd3 O11 -82.4(3) . .
O10W Gd1 Gd3 O11 151.7(2) 6_575 .
O10W Gd1 Gd3 O11 133.1(2) . .
O9 Gd1 Gd3 O11 68.2(3) . .
O9 Gd1 Gd3 O11 -125.6(2) 6_575 .
O1 Gd1 Gd3 O11 5.3(2) . .
O1 Gd1 Gd3 O11 -55.1(2) 6_575 .
O9W Gd1 Gd3 O11 47.29(19) 6_575 .
O9W Gd1 Gd3 O11 52.61(16) . .
Gd3 Gd1 Gd3 O11 -120.25(15) 6_575 .
O14 Gd1 Gd3 Co3 27.2(2) . .
O10 Gd1 Gd3 Co3 134.1(3) . .
O10W Gd1 Gd3 Co3 8.20(17) 6_575 .
O10W Gd1 Gd3 Co3 -10.37(16) . .
O9 Gd1 Gd3 Co3 -75.3(2) . .
O9 Gd1 Gd3 Co3 90.92(16) 6_575 .
O1 Gd1 Gd3 Co3 -138.20(17) . .
O1 Gd1 Gd3 Co3 161.4(2) 6_575 .
O9W Gd1 Gd3 Co3 -96.20(11) 6_575 .
O9W Gd1 Gd3 Co3 -90.88(6) . .
Gd3 Gd1 Gd3 Co3 96.26(4) 6_575 .
O14 Gd1 Gd3 Co1 140.7(2) . .
O10 Gd1 Gd3 Co1 -112.4(3) . .
O10W Gd1 Gd3 Co1 121.74(17) 6_575 .
O10W Gd1 Gd3 Co1 103.16(15) . .
O9 Gd1 Gd3 Co1 38.3(2) . .
O9 Gd1 Gd3 Co1 -155.54(16) 6_575 .
O1 Gd1 Gd3 Co1 -24.67(17) . .
O1 Gd1 Gd3 Co1 -85.0(2) 6_575 .
O9W Gd1 Gd3 Co1 17.34(11) 6_575 .
O9W Gd1 Gd3 Co1 22.66(5) . .
Gd3 Gd1 Gd3 Co1 -150.20(3) 6_575 .
O9 Co1 Gd4 O11 -62.1(3) . .
N2 Co1 Gd4 O11 -162.4(4) . .
O2 Co1 Gd4 O11 -168.7(4) . .
O1 Co1 Gd4 O11 28.5(4) . .
N1 Co1 Gd4 O11 107.5(3) . .
Gd3 Co1 Gd4 O11 -45.1(3) . .
O9 Co1 Gd4 O12 -166.6(4) . .
O11 Co1 Gd4 O12 -104.4(4) . .
N2 Co1 Gd4 O12 93.2(4) . .
O2 Co1 Gd4 O12 86.9(4) . .
O1 Co1 Gd4 O12 -75.9(4) . .
N1 Co1 Gd4 O12 3.1(4) . .
Gd3 Co1 Gd4 O12 -149.5(3) . .
O9 Co1 Gd4 O18 19.6(3) . .
O11 Co1 Gd4 O18 81.7(3) . .
N2 Co1 Gd4 O18 -80.7(4) . .
O2 Co1 Gd4 O18 -87.0(3) . .
O1 Co1 Gd4 O18 110.2(3) . .
N1 Co1 Gd4 O18 -170.8(3) . .
Gd3 Co1 Gd4 O18 36.62(17) . .
O9 Co1 Gd4 O19 51.9(3) . .
O11 Co1 Gd4 O19 114.0(4) . .
N2 Co1 Gd4 O19 -48.4(4) . .
O2 Co1 Gd4 O19 -54.7(4) . .
O1 Co1 Gd4 O19 142.5(4) . .
N1 Co1 Gd4 O19 -138.5(3) . .
Gd3 Co1 Gd4 O19 68.9(3) . .
O9 Co1 Gd4 O26 -34.7(3) . .
O11 Co1 Gd4 O26 27.4(3) . .
N2 Co1 Gd4 O26 -135.0(4) . .
O2 Co1 Gd4 O26 -141.3(3) . .
O1 Co1 Gd4 O26 55.9(3) . .
N1 Co1 Gd4 O26 134.9(3) . .
Gd3 Co1 Gd4 O26 -17.64(16) . .
O9 Co1 Gd4 O3 126.6(2) . .
O11 Co1 Gd4 O3 -171.3(3) . .
N2 Co1 Gd4 O3 26.3(4) . .
O2 Co1 Gd4 O3 20.0(3) . .
O1 Co1 Gd4 O3 -142.8(3) . .
N1 Co1 Gd4 O3 -63.8(3) . .
Gd3 Co1 Gd4 O3 143.62(14) . .
O9 Co1 Gd4 O2 106.6(3) . .
O11 Co1 Gd4 O2 168.7(4) . .
N2 Co1 Gd4 O2 6.3(4) . .
O1 Co1 Gd4 O2 -162.8(4) . .
N1 Co1 Gd4 O2 -83.8(3) . .
Gd3 Co1 Gd4 O2 123.7(3) . .
O9 Co1 Gd4 O23 -161.7(3) . .
O11 Co1 Gd4 O23 -99.6(3) . .
N2 Co1 Gd4 O23 98.0(4) . .
O2 Co1 Gd4 O23 91.7(3) . .
O1 Co1 Gd4 O23 -71.1(3) . .
N1 Co1 Gd4 O23 7.9(3) . .
Gd3 Co1 Gd4 O23 -144.69(19) . .
O9 Co1 Gd4 O24 -113.7(3) . .
O11 Co1 Gd4 O24 -51.6(3) . .
N2 Co1 Gd4 O24 146.1(4) . .
O2 Co1 Gd4 O24 139.7(3) . .
O1 Co1 Gd4 O24 -23.0(3) . .
N1 Co1 Gd4 O24 56.0(3) . .
Gd3 Co1 Gd4 O24 -96.62(19) . .
O9 Co1 Gd4 N9 -137.6(3) . .
O11 Co1 Gd4 N9 -75.5(4) . .
N2 Co1 Gd4 N9 122.1(4) . .
O2 Co1 Gd4 N9 115.8(4) . .
O1 Co1 Gd4 N9 -47.0(4) . .
N1 Co1 Gd4 N9 32.0(3) . .
Gd3 Co1 Gd4 N9 -120.6(3) . .
O9 Co1 Gd4 Gd5 11.0(2) . .
O11 Co1 Gd4 Gd5 73.2(3) . .
N2 Co1 Gd4 Gd5 -89.2(3) . .
O2 Co1 Gd4 Gd5 -95.5(3) . .
O1 Co1 Gd4 Gd5 101.7(3) . .
N1 Co1 Gd4 Gd5 -179.3(2) . .
Gd3 Co1 Gd4 Gd5 28.10(3) . .
O11 Gd4 Gd5 O17 2.4(2) . .
O12 Gd4 Gd5 O17 147.8(2) . .
O18 Gd4 Gd5 O17 -43.2(3) . .
O19 Gd4 Gd5 O17 -170.1(3) . .
O26 Gd4 Gd5 O17 72.7(3) . .
O3 Gd4 Gd5 O17 -141.0(2) . .
O2 Gd4 Gd5 O17 -69.3(2) . .
O23 Gd4 Gd5 O17 88.8(13) . .
O24 Gd4 Gd5 O17 74.9(3) . .
N9 Gd4 Gd5 O17 77.6(4) . .
Co1 Gd4 Gd5 O17 -30.95(17) . .
O11 Gd4 Gd5 O20 -143.9(2) . .
O12 Gd4 Gd5 O20 1.4(2) . .
O18 Gd4 Gd5 O20 170.4(3) . .
O19 Gd4 Gd5 O20 43.6(3) . .
O26 Gd4 Gd5 O20 -73.7(3) . .
O3 Gd4 Gd5 O20 72.6(2) . .
O2 Gd4 Gd5 O20 144.3(2) . .
O23 Gd4 Gd5 O20 -57.6(13) . .
O24 Gd4 Gd5 O20 -71.5(3) . .
N9 Gd4 Gd5 O20 -68.7(4) . .
Co1 Gd4 Gd5 O20 -177.31(16) . .
O11 Gd4 Gd5 O19 172.5(3) . .
O12 Gd4 Gd5 O19 -42.2(3) . .
O18 Gd4 Gd5 O19 126.9(3) . .
O26 Gd4 Gd5 O19 -117.2(3) . .
O3 Gd4 Gd5 O19 29.1(3) . .
O2 Gd4 Gd5 O19 100.8(3) . .
O23 Gd4 Gd5 O19 -101.1(13) . .
O24 Gd4 Gd5 O19 -115.0(3) . .
N9 Gd4 Gd5 O19 -112.3(5) . .
Co1 Gd4 Gd5 O19 139.1(2) . .
O11 Gd4 Gd5 O7 73.3(2) . .
O12 Gd4 Gd5 O7 -141.4(2) . .
O18 Gd4 Gd5 O7 27.6(3) . .
O19 Gd4 Gd5 O7 -99.2(3) . .
O26 Gd4 Gd5 O7 143.5(3) . .
O3 Gd4 Gd5 O7 -70.2(2) . .
O2 Gd4 Gd5 O7 1.5(2) . .
O23 Gd4 Gd5 O7 159.6(13) . .
O24 Gd4 Gd5 O7 145.8(3) . .
N9 Gd4 Gd5 O7 148.5(5) . .
Co1 Gd4 Gd5 O7 39.90(17) . .
O11 Gd4 Gd5 O18 45.7(3) . .
O12 Gd4 Gd5 O18 -169.0(3) . .
O19 Gd4 Gd5 O18 -126.9(3) . .
O26 Gd4 Gd5 O18 115.9(3) . .
O3 Gd4 Gd5 O18 -97.8(3) . .
O2 Gd4 Gd5 O18 -26.1(3) . .
O23 Gd4 Gd5 O18 132.0(13) . .
O24 Gd4 Gd5 O18 118.1(3) . .
N9 Gd4 Gd5 O18 120.8(5) . .
Co1 Gd4 Gd5 O18 12.3(2) . .
O11 Gd4 Gd5 O26 -70.2(3) . .
O12 Gd4 Gd5 O26 75.1(3) . .
O18 Gd4 Gd5 O26 -115.9(3) . .
O19 Gd4 Gd5 O26 117.2(3) . .
O3 Gd4 Gd5 O26 146.3(3) . .
O2 Gd4 Gd5 O26 -142.0(3) . .
O23 Gd4 Gd5 O26 16.1(13) . .
O24 Gd4 Gd5 O26 2.2(3) . .
N9 Gd4 Gd5 O26 4.9(5) . .
Co1 Gd4 Gd5 O26 -103.6(2) . .
O11 Gd4 Gd5 O8 145.3(2) . .
O12 Gd4 Gd5 O8 -69.4(2) . .
O18 Gd4 Gd5 O8 99.6(3) . .
O19 Gd4 Gd5 O8 -27.3(3) . .
O26 Gd4 Gd5 O8 -144.5(3) . .
O3 Gd4 Gd5 O8 1.8(2) . .
O2 Gd4 Gd5 O8 73.5(2) . .
O23 Gd4 Gd5 O8 -128.4(13) . .
O24 Gd4 Gd5 O8 -142.3(3) . .
N9 Gd4 Gd5 O8 -139.6(4) . .
Co1 Gd4 Gd5 O8 111.86(17) . .
O11 Gd4 Gd5 O30 -64.0(16) . .
O12 Gd4 Gd5 O30 81.3(16) . .
O18 Gd4 Gd5 O30 -109.7(17) . .
O19 Gd4 Gd5 O30 123.5(17) . .
O26 Gd4 Gd5 O30 6.2(17) . .
O3 Gd4 Gd5 O30 152.5(16) . .
O2 Gd4 Gd5 O30 -135.8(16) . .
O23 Gd4 Gd5 O30 22(2) . .
O24 Gd4 Gd5 O30 8.5(17) . .
N9 Gd4 Gd5 O30 11.2(17) . .
Co1 Gd4 Gd5 O30 -97.4(16) . .
O11 Gd4 Gd5 O29 -71.4(3) . .
O12 Gd4 Gd5 O29 73.9(3) . .
O18 Gd4 Gd5 O29 -117.0(3) . .
O19 Gd4 Gd5 O29 116.1(3) . .
O26 Gd4 Gd5 O29 -1.1(3) . .
O3 Gd4 Gd5 O29 145.2(3) . .
O2 Gd4 Gd5 O29 -143.1(3) . .
O23 Gd4 Gd5 O29 15.0(13) . .
O24 Gd4 Gd5 O29 1.1(3) . .
N9 Gd4 Gd5 O29 3.8(5) . .
Co1 Gd4 Gd5 O29 -104.8(2) . .
O11 Gd4 Gd5 N11 -72.1(4) . .
O12 Gd4 Gd5 N11 73.2(5) . .
O18 Gd4 Gd5 N11 -117.8(5) . .
O19 Gd4 Gd5 N11 115.3(5) . .
O26 Gd4 Gd5 N11 -1.9(5) . .
O3 Gd4 Gd5 N11 144.4(4) . .
O2 Gd4 Gd5 N11 -143.9(5) . .
O23 Gd4 Gd5 N11 14.2(14) . .
O24 Gd4 Gd5 N11 0.3(5) . .
N9 Gd4 Gd5 N11 3.0(6) . .
Co1 Gd4 Gd5 N11 -105.5(4) . .
O11 Gd4 Gd5 Gd3 7.14(16) . .
O12 Gd4 Gd5 Gd3 152.45(16) . .
O18 Gd4 Gd5 Gd3 -38.5(2) . .
O19 Gd4 Gd5 Gd3 -165.4(2) . .
O26 Gd4 Gd5 Gd3 77.4(2) . .
O3 Gd4 Gd5 Gd3 -136.34(16) . .
O2 Gd4 Gd5 Gd3 -64.62(17) . .
O23 Gd4 Gd5 Gd3 93.5(13) . .
O24 Gd4 Gd5 Gd3 79.6(2) . .
N9 Gd4 Gd5 Gd3 82.3(4) . .
Co1 Gd4 Gd5 Gd3 -26.25(3) . .
O1W Gd3 Gd5 O17 91.5(5) . .
O9 Gd3 Gd5 O17 -129.7(3) . .
O15 Gd3 Gd5 O17 17.2(3) . .
O10 Gd3 Gd5 O17 102.6(5) . .
O18 Gd3 Gd5 O17 -144.3(3) . .
O16 Gd3 Gd5 O17 -54.4(3) . .
O27' Gd3 Gd5 O17 86.7(6) . .
O11 Gd3 Gd5 O17 165.7(3) . .
Co3 Gd3 Gd5 O17 -41.2(3) . .
Co1 Gd3 Gd5 O17 -162.3(3) . .
Gd1 Gd3 Gd5 O17 -138.1(3) . .
O1W Gd3 Gd5 O20 -19.3(5) . .
O9 Gd3 Gd5 O20 119.5(4) . .
O15 Gd3 Gd5 O20 -93.5(4) . .
O10 Gd3 Gd5 O20 -8.1(6) . .
O18 Gd3 Gd5 O20 104.9(4) . .
O16 Gd3 Gd5 O20 -165.2(4) . .
O27' Gd3 Gd5 O20 -24.1(6) . .
O17 Gd3 Gd5 O20 -110.8(4) . .
O11 Gd3 Gd5 O20 54.9(3) . .
Co3 Gd3 Gd5 O20 -152.0(3) . .
Co1 Gd3 Gd5 O20 86.9(3) . .
Gd1 Gd3 Gd5 O20 111.1(3) . .
O1W Gd3 Gd5 O19 -90.8(4) . .
O9 Gd3 Gd5 O19 48.0(2) . .
O15 Gd3 Gd5 O19 -165.0(3) . .
O10 Gd3 Gd5 O19 -79.7(5) . .
O18 Gd3 Gd5 O19 33.4(3) . .
O16 Gd3 Gd5 O19 123.3(2) . .
O27' Gd3 Gd5 O19 -95.6(5) . .
O17 Gd3 Gd5 O19 177.7(3) . .
O11 Gd3 Gd5 O19 -16.6(2) . .
Co3 Gd3 Gd5 O19 136.47(16) . .
Co1 Gd3 Gd5 O19 15.37(16) . .
Gd1 Gd3 Gd5 O19 39.64(17) . .
O1W Gd3 Gd5 O7 161.1(4) . .
O9 Gd3 Gd5 O7 -60.1(3) . .
O15 Gd3 Gd5 O7 86.9(3) . .
O10 Gd3 Gd5 O7 172.3(5) . .
O18 Gd3 Gd5 O7 -74.6(3) . .
O16 Gd3 Gd5 O7 15.2(3) . .
O27' Gd3 Gd5 O7 156.3(5) . .
O17 Gd3 Gd5 O7 69.7(3) . .
O11 Gd3 Gd5 O7 -124.6(2) . .
Co3 Gd3 Gd5 O7 28.42(19) . .
Co1 Gd3 Gd5 O7 -92.69(19) . .
Gd1 Gd3 Gd5 O7 -68.4(2) . .
O1W Gd3 Gd5 O18 -124.2(5) . .
O9 Gd3 Gd5 O18 14.5(3) . .
O15 Gd3 Gd5 O18 161.5(3) . .
O10 Gd3 Gd5 O18 -113.1(5) . .
O16 Gd3 Gd5 O18 89.9(3) . .
O27' Gd3 Gd5 O18 -129.1(5) . .
O17 Gd3 Gd5 O18 144.3(3) . .
O11 Gd3 Gd5 O18 -50.0(3) . .
Co3 Gd3 Gd5 O18 103.0(2) . .
Co1 Gd3 Gd5 O18 -18.1(2) . .
Gd1 Gd3 Gd5 O18 6.2(2) . .
O1W Gd3 Gd5 O26 -33.4(4) . .
O9 Gd3 Gd5 O26 105.4(3) . .
O15 Gd3 Gd5 O26 -107.6(3) . .
O10 Gd3 Gd5 O26 -22.2(5) . .
O18 Gd3 Gd5 O26 90.9(3) . .
O16 Gd3 Gd5 O26 -179.3(3) . .
O27' Gd3 Gd5 O26 -38.2(5) . .
O17 Gd3 Gd5 O26 -124.9(3) . .
O11 Gd3 Gd5 O26 40.8(3) . .
Co3 Gd3 Gd5 O26 -166.1(2) . .
Co1 Gd3 Gd5 O26 72.8(2) . .
Gd1 Gd3 Gd5 O26 97.1(2) . .
O1W Gd3 Gd5 O8 -170.5(5) . .
O9 Gd3 Gd5 O8 -31.7(3) . .
O15 Gd3 Gd5 O8 115.2(3) . .
O10 Gd3 Gd5 O8 -159.4(5) . .
O18 Gd3 Gd5 O8 -46.3(3) . .
O16 Gd3 Gd5 O8 43.6(3) . .
O27' Gd3 Gd5 O8 -175.3(6) . .
O17 Gd3 Gd5 O8 98.0(4) . .
O11 Gd3 Gd5 O8 -96.3(3) . .
Co3 Gd3 Gd5 O8 56.8(3) . .
Co1 Gd3 Gd5 O8 -64.3(3) . .
Gd1 Gd3 Gd5 O8 -40.1(3) . .
O1W Gd3 Gd5 O30 92.5(4) . .
O9 Gd3 Gd5 O30 -128.8(3) . .
O15 Gd3 Gd5 O30 18.2(3) . .
O10 Gd3 Gd5 O30 103.6(5) . .
O18 Gd3 Gd5 O30 -143.3(3) . .
O16 Gd3 Gd5 O30 -53.4(3) . .
O27' Gd3 Gd5 O30 87.6(5) . .
O17 Gd3 Gd5 O30 1.0(3) . .
O11 Gd3 Gd5 O30 166.7(2) . .
Co3 Gd3 Gd5 O30 -40.26(19) . .
Co1 Gd3 Gd5 O30 -161.37(19) . .
Gd1 Gd3 Gd5 O30 -137.1(2) . .
O1W Gd3 Gd5 O29 43.2(4) . .
O9 Gd3 Gd5 O29 -178.0(2) . .
O15 Gd3 Gd5 O29 -31.0(3) . .
O10 Gd3 Gd5 O29 54.4(5) . .
O18 Gd3 Gd5 O29 167.5(3) . .
O16 Gd3 Gd5 O29 -102.7(2) . .
O27' Gd3 Gd5 O29 38.4(5) . .
O17 Gd3 Gd5 O29 -48.2(3) . .
O11 Gd3 Gd5 O29 117.5(2) . .
Co3 Gd3 Gd5 O29 -89.48(16) . .
Co1 Gd3 Gd5 O29 149.41(16) . .
Gd1 Gd3 Gd5 O29 173.68(17) . .
O1W Gd3 Gd5 N11 67.1(4) . .
O9 Gd3 Gd5 N11 -154.1(3) . .
O15 Gd3 Gd5 N11 -7.1(3) . .
O10 Gd3 Gd5 N11 78.3(5) . .
O18 Gd3 Gd5 N11 -168.6(3) . .
O16 Gd3 Gd5 N11 -78.8(3) . .
O27' Gd3 Gd5 N11 62.3(5) . .
O17 Gd3 Gd5 N11 -24.3(3) . .
O11 Gd3 Gd5 N11 141.4(3) . .
Co3 Gd3 Gd5 N11 -65.6(2) . .
Co1 Gd3 Gd5 N11 173.3(2) . .
Gd1 Gd3 Gd5 N11 -162.4(2) . .
O1W Gd3 Gd5 Gd4 -80.9(4) . .
O9 Gd3 Gd5 Gd4 57.87(19) . .
O15 Gd3 Gd5 Gd4 -155.1(2) . .
O10 Gd3 Gd5 Gd4 -69.8(5) . .
O18 Gd3 Gd5 Gd4 43.3(2) . .
O16 Gd3 Gd5 Gd4 133.19(19) . .
O27' Gd3 Gd5 Gd4 -85.7(5) . .
O17 Gd3 Gd5 Gd4 -172.4(3) . .
O11 Gd3 Gd5 Gd4 -6.68(15) . .
Co3 Gd3 Gd5 Gd4 146.37(4) . .
Co1 Gd3 Gd5 Gd4 25.27(3) . .
Gd1 Gd3 Gd5 Gd4 49.54(7) . .
O21 Co4 Gd6 O19 120.6(3) . .
O20 Co4 Gd6 O19 -78.2(3) . .
O8 Co4 Gd6 O19 -3.7(3) . .
O5 Co4 Gd6 O19 -166.8(3) 2_656 .
N8 Co4 Gd6 O19 71.3(3) . .
N5 Co4 Gd6 O19 -106.7(5) 2_656 .
O21 Co4 Gd6 O27 -147.0(6) . .
O20 Co4 Gd6 O27 14.2(6) . .
O8 Co4 Gd6 O27 88.7(5) . .
O5 Co4 Gd6 O27 -74.4(5) 2_656 .
N8 Co4 Gd6 O27 163.7(5) . .
N5 Co4 Gd6 O27 -14.3(7) 2_656 .
O21 Co4 Gd6 O1W' -153.2(5) . .
O20 Co4 Gd6 O1W' 8.1(5) . .
O8 Co4 Gd6 O1W' 82.6(5) . .
O5 Co4 Gd6 O1W' -80.5(5) 2_656 .
N8 Co4 Gd6 O1W' 157.6(5) . .
N5 Co4 Gd6 O1W' -20.5(6) 2_656 .
O21 Co4 Gd6 O22 -76.7(3) . .
O20 Co4 Gd6 O22 84.6(3) . .
O8 Co4 Gd6 O22 159.1(3) . .
O5 Co4 Gd6 O22 -4.0(2) 2_656 .
N8 Co4 Gd6 O22 -125.9(3) . .
N5 Co4 Gd6 O22 56.1(5) 2_656 .
O21 Co4 Gd6 O22 -50.2(4) . 2_656
O20 Co4 Gd6 O22 111.0(4) . 2_656
O8 Co4 Gd6 O22 -174.5(3) . 2_656
O5 Co4 Gd6 O22 22.5(3) 2_656 2_656
N8 Co4 Gd6 O22 -99.5(4) . 2_656
N5 Co4 Gd6 O22 82.5(5) 2_656 2_656
O20 Co4 Gd6 O21 161.2(4) . .
O8 Co4 Gd6 O21 -124.3(3) . .
O5 Co4 Gd6 O21 72.7(3) 2_656 .
N8 Co4 Gd6 O21 -49.3(4) . .
N5 Co4 Gd6 O21 132.7(5) 2_656 .
O21 Co4 Gd6 O13 35.3(3) . .
O20 Co4 Gd6 O13 -163.4(3) . .
O8 Co4 Gd6 O13 -88.9(3) . .
O5 Co4 Gd6 O13 108.0(2) 2_656 .
N8 Co4 Gd6 O13 -13.9(3) . .
N5 Co4 Gd6 O13 168.0(5) 2_656 .
O21 Co4 Gd6 O12 113.2(4) . .
O20 Co4 Gd6 O12 -85.6(4) . .
O8 Co4 Gd6 O12 -11.0(3) . .
O5 Co4 Gd6 O12 -174.1(3) 2_656 .
N8 Co4 Gd6 O12 64.0(4) . .
N5 Co4 Gd6 O12 -114.1(5) 2_656 .
O21 Co4 Gd6 O20 -161.2(4) . .
O8 Co4 Gd6 O20 74.5(3) . .
O5 Co4 Gd6 O20 -88.6(3) 2_656 .
N8 Co4 Gd6 O20 149.5(4) . .
N5 Co4 Gd6 O20 -28.5(5) 2_656 .
O21 Co4 Gd6 Co2 69.5(3) . .
O20 Co4 Gd6 Co2 -129.3(3) . .
O8 Co4 Gd6 Co2 -54.8(2) . .
O5 Co4 Gd6 Co2 142.15(19) 2_656 .
N8 Co4 Gd6 Co2 20.2(3) . .
N5 Co4 Gd6 Co2 -157.8(4) 2_656 .
O21 Co4 Gd6 Gd7 -43.1(3) . .
O20 Co4 Gd6 Gd7 118.2(3) . .
O8 Co4 Gd6 Gd7 -167.3(2) . .
O5 Co4 Gd6 Gd7 29.59(19) 2_656 .
N8 Co4 Gd6 Gd7 -92.3(3) . .
N5 Co4 Gd6 Gd7 89.6(5) 2_656 .
O13 Co2 Gd6 O19 -123.7(3) . .
O3 Co2 Gd6 O19 5.5(2) . .
O12 Co2 Gd6 O19 79.0(3) . .
O4 Co2 Gd6 O19 162.4(3) . .
N4 Co2 Gd6 O19 105.5(5) . .
N3 Co2 Gd6 O19 -69.8(3) . .
O13 Co2 Gd6 O27 144.8(4) . .
O3 Co2 Gd6 O27 -86.0(4) . .
O12 Co2 Gd6 O27 -12.5(4) . .
O4 Co2 Gd6 O27 71.0(4) . .
N4 Co2 Gd6 O27 14.0(6) . .
N3 Co2 Gd6 O27 -161.3(4) . .
O13 Co2 Gd6 O1W' 150.6(4) . .
O3 Co2 Gd6 O1W' -80.2(4) . .
O12 Co2 Gd6 O1W' -6.7(4) . .
O4 Co2 Gd6 O1W' 76.7(4) . .
N4 Co2 Gd6 O1W' 19.8(6) . .
N3 Co2 Gd6 O1W' -155.5(4) . .
O13 Co2 Gd6 O22 44.3(3) . .
O3 Co2 Gd6 O22 173.5(3) . .
O12 Co2 Gd6 O22 -113.0(3) . .
O4 Co2 Gd6 O22 -29.6(3) . .
N4 Co2 Gd6 O22 -86.5(5) . .
N3 Co2 Gd6 O22 98.2(3) . .
O13 Co2 Gd6 O22 75.6(3) . 2_656
O3 Co2 Gd6 O22 -155.3(2) . 2_656
O12 Co2 Gd6 O22 -81.7(3) . 2_656
O4 Co2 Gd6 O22 1.7(2) . 2_656
N4 Co2 Gd6 O22 -55.2(4) . 2_656
N3 Co2 Gd6 O22 129.5(3) . 2_656
O13 Co2 Gd6 O21 -38.2(3) . .
O3 Co2 Gd6 O21 91.0(2) . .
O12 Co2 Gd6 O21 164.5(3) . .
O4 Co2 Gd6 O21 -112.1(2) . .
N4 Co2 Gd6 O21 -169.0(4) . .
N3 Co2 Gd6 O21 15.7(3) . .
O3 Co2 Gd6 O13 129.1(3) . .
O12 Co2 Gd6 O13 -157.3(3) . .
O4 Co2 Gd6 O13 -73.9(3) . .
N4 Co2 Gd6 O13 -130.8(5) . .
N3 Co2 Gd6 O13 53.9(3) . .
O13 Co2 Gd6 O12 157.3(3) . .
O3 Co2 Gd6 O12 -73.6(3) . .
O4 Co2 Gd6 O12 83.4(3) . .
N4 Co2 Gd6 O12 26.5(5) . .
N3 Co2 Gd6 O12 -148.8(3) . .
O13 Co2 Gd6 O20 -115.2(3) . .
O3 Co2 Gd6 O20 14.0(3) . .
O12 Co2 Gd6 O20 87.5(3) . .
O4 Co2 Gd6 O20 171.0(3) . .
N4 Co2 Gd6 O20 114.0(5) . .
N3 Co2 Gd6 O20 -61.3(3) . .
O13 Co2 Gd6 Co4 -72.2(2) . .
O3 Co2 Gd6 Co4 56.93(19) . .
O12 Co2 Gd6 Co4 130.5(2) . .
O4 Co2 Gd6 Co4 -146.09(19) . .
N4 Co2 Gd6 Co4 157.0(4) . .
N3 Co2 Gd6 Co4 -18.3(3) . .
O13 Co2 Gd6 Gd7 1.1(2) . .
O3 Co2 Gd6 Gd7 130.24(18) . .
O12 Co2 Gd6 Gd7 -156.2(2) . .
O4 Co2 Gd6 Gd7 -72.79(19) . .
N4 Co2 Gd6 Gd7 -129.7(4) . .
N3 Co2 Gd6 Gd7 55.0(3) . .
O9 Co1 N1 C1 -147.3(9) . .
O11 Co1 N1 C1 95.4(10) . .
N2 Co1 N1 C1 -63.5(10) . .
O2 Co1 N1 C1 12.0(10) . .
O1 Co1 N1 C1 -174.6(11) . .
Gd3 Co1 N1 C1 115.7(9) . .
Gd4 Co1 N1 C1 54.6(10) . .
O9 Co1 N1 C5 27.5(12) . .
O11 Co1 N1 C5 -89.8(8) . .
N2 Co1 N1 C5 111.3(9) . .
O2 Co1 N1 C5 -173.2(8) . .
O1 Co1 N1 C5 0.2(8) . .
Gd3 Co1 N1 C5 -69.6(10) . .
Gd4 Co1 N1 C5 -130.7(8) . .
O9 Co1 N2 C12 -119.4(9) . .
O11 Co1 N2 C12 -38.5(14) . .
O2 Co1 N2 C12 -6.5(8) . .
O1 Co1 N2 C12 160.5(8) . .
N1 Co1 N2 C12 88.1(9) . .
Gd3 Co1 N2 C12 -91.4(9) . .
Gd4 Co1 N2 C12 -11.0(10) . .
O9 Co1 N2 C8 59.4(11) . .
O11 Co1 N2 C8 140.4(10) . .
O2 Co1 N2 C8 172.3(11) . .
O1 Co1 N2 C8 -20.7(12) . .
N1 Co1 N2 C8 -93.0(11) . .
Gd3 Co1 N2 C8 87.5(11) . .
Gd4 Co1 N2 C8 167.9(10) . .
O13 Co2 N3 C16 127.1(8) . .
O3 Co2 N3 C16 7.9(8) . .
O12 Co2 N3 C16 46.9(12) . .
O4 Co2 N3 C16 -155.2(7) . .
N4 Co2 N3 C16 -83.7(8) . .
Gd6 Co2 N3 C16 94.0(8) . .
O13 Co2 N3 C20 -51.4(9) . .
O3 Co2 N3 C20 -170.6(9) . .
O12 Co2 N3 C20 -131.6(8) . .
O4 Co2 N3 C20 26.4(10) . .
N4 Co2 N3 C20 97.8(9) . .
Gd6 Co2 N3 C20 -84.5(8) . .
O13 Co2 N4 C21 137.1(8) . .
O3 Co2 N4 C21 -28.7(9) . .
O12 Co2 N4 C21 -110.2(8) . .
O4 Co2 N4 C21 170.4(9) . .
N3 Co2 N4 C21 46.5(9) . .
Gd6 Co2 N4 C21 -129.4(8) . .
O13 Co2 N4 C25 -44.2(10) . .
O3 Co2 N4 C25 150.1(7) . .
O12 Co2 N4 C25 68.5(7) . .
O4 Co2 N4 C25 -10.9(7) . .
N3 Co2 N4 C25 -134.7(7) . .
Gd6 Co2 N4 C25 49.4(9) . .
O16 Co3 N6 C38 -39.5(14) . .
O7 Co3 N6 C38 162.2(11) . .
O17 Co3 N6 C38 80.4(11) . .
O6 Co3 N6 C38 -5.0(10) . .
N7 Co3 N6 C38 -121.5(11) . .
Gd3 Co3 N6 C38 57.9(13) . .
O16 Co3 N6 C34 138.0(9) . .
O7 Co3 N6 C34 -20.3(9) . .
O17 Co3 N6 C34 -102.1(9) . .
O6 Co3 N6 C34 172.5(10) . .
N7 Co3 N6 C34 56.0(9) . .
Gd3 Co3 N6 C34 -124.6(9) . .
O16 Co3 N7 C45 119.5(9) . .
O7 Co3 N7 C45 3.9(9) . .
O17 Co3 N7 C45 41.7(14) . .
O6 Co3 N7 C45 -161.9(8) . .
N6 Co3 N7 C45 -90.5(9) . .
Gd3 Co3 N7 C45 89.8(9) . .
O16 Co3 N7 C41 -53.1(11) . .
O7 Co3 N7 C41 -168.7(12) . .
O17 Co3 N7 C41 -130.9(11) . .
O6 Co3 N7 C41 25.5(13) . .
N6 Co3 N7 C41 96.9(12) . .
Gd3 Co3 N7 C41 -82.8(11) . .
O21 Co4 N8 C49 -123.1(7) . .
O20 Co4 N8 C49 -44.0(10) . .
O8 Co4 N8 C49 -6.0(7) . .
O5 Co4 N8 C49 159.1(7) 2_656 .
N5 Co4 N8 C49 86.8(7) 2_656 .
Gd6 Co4 N8 C49 -92.2(7) . .
O21 Co4 N8 C53 55.3(9) . .
O20 Co4 N8 C53 134.4(8) . .
O8 Co4 N8 C53 172.4(9) . .
O5 Co4 N8 C53 -22.5(9) 2_656 .
N5 Co4 N8 C53 -94.8(9) 2_656 .
Gd6 Co4 N8 C53 86.2(9) . .
O11 Gd4 N9 O23 -101.0(7) . .
O12 Gd4 N9 O23 98.0(7) . .
O18 Gd4 N9 O23 -105.5(7) . .
O19 Gd4 N9 O23 104.1(7) . .
O26 Gd4 N9 O23 179.8(6) . .
O3 Gd4 N9 O23 33.0(7) . .
O2 Gd4 N9 O23 -34.4(7) . .
O24 Gd4 N9 O23 -178.3(11) . .
Co1 Gd4 N9 O23 -66.2(6) . .
Gd5 Gd4 N9 O23 176.4(4) . .
O11 Gd4 N9 O25 -135(49) . .
O12 Gd4 N9 O25 64(49) . .
O18 Gd4 N9 O25 -139(49) . .
O19 Gd4 N9 O25 70(49) . .
O26 Gd4 N9 O25 146(49) . .
O3 Gd4 N9 O25 -1(49) . .
O2 Gd4 N9 O25 -68(49) . .
O23 Gd4 N9 O25 -34(49) . .
O24 Gd4 N9 O25 148(49) . .
Co1 Gd4 N9 O25 -100(49) . .
Gd5 Gd4 N9 O25 143(49) . .
O11 Gd4 N9 O24 77.3(6) . .
O12 Gd4 N9 O24 -83.7(6) . .
O18 Gd4 N9 O24 72.8(8) . .
O19 Gd4 N9 O24 -77.6(8) . .
O26 Gd4 N9 O24 -1.9(7) . .
O3 Gd4 N9 O24 -148.7(6) . .
O2 Gd4 N9 O24 143.9(6) . .
O23 Gd4 N9 O24 178.3(11) . .
Co1 Gd4 N9 O24 112.2(6) . .
Gd5 Gd4 N9 O24 -5.3(9) . .
O26 N10 O27 Gd6 5(3) . .
O28 N10 O27 Gd6 171.5(14) . .
O19 Gd6 O27 N10 -1.9(14) . .
O1W' Gd6 O27 N10 4(7) . .
O22 Gd6 O27 N10 -147.1(14) . .
O22 Gd6 O27 N10 142.4(14) 2_656 .
O21 Gd6 O27 N10 -104.6(14) . .
O13 Gd6 O27 N10 100.9(12) . .
O12 Gd6 O27 N10 63.5(13) . .
O20 Gd6 O27 N10 -67.3(13) . .
Co4 Gd6 O27 N10 -75.7(14) . .
Co2 Gd6 O27 N10 71.0(13) . .
Gd7 Gd6 O27 N10 -141.4(12) . .
O26 N10' O27' Gd3 -2(3) . .
O28' N10' O27' Gd3 172.0(17) . .
O1W Gd3 O27' N10' -17(7) . .
O9 Gd3 O27' N10' -101.9(15) . .
O15 Gd3 O27' N10' 146.5(15) . .
O10 Gd3 O27' N10' -142.7(15) . .
O18 Gd3 O27' N10' 2.1(15) . .
O16 Gd3 O27' N10' 104.9(13) . .
O17 Gd3 O27' N10' 66.3(14) . .
O11 Gd3 O27' N10' -62.4(13) . .
Co3 Gd3 O27' N10' 76.0(14) . .
Co1 Gd3 O27' N10' -72.7(15) . .
Gd1 Gd3 O27' N10' -137.7(13) . .
O17 Gd5 N11 O30 96.2(7) . .
O20 Gd5 N11 O30 -103.2(7) . .
O19 Gd5 N11 O30 -105.1(7) . .
O7 Gd5 N11 O30 30.7(7) . .
O18 Gd5 N11 O30 99.9(7) . .
O26 Gd5 N11 O30 176.5(6) . .
O8 Gd5 N11 O30 -36.8(7) . .
O29 Gd5 N11 O30 176.4(11) . .
Gd4 Gd5 N11 O30 177.8(5) . .
Gd3 Gd5 N11 O30 111.3(6) . .
O17 Gd5 N11 O31 176(7) . .
O20 Gd5 N11 O31 -24(7) . .
O19 Gd5 N11 O31 -25(7) . .
O7 Gd5 N11 O31 110(7) . .
O18 Gd5 N11 O31 180(100) . .
O26 Gd5 N11 O31 -104(7) . .
O8 Gd5 N11 O31 43(7) . .
O30 Gd5 N11 O31 80(7) . .
O29 Gd5 N11 O31 -104(7) . .
Gd4 Gd5 N11 O31 -103(7) . .
Gd3 Gd5 N11 O31 -169(7) . .
O17 Gd5 N11 O29 -80.2(6) . .
O20 Gd5 N11 O29 80.4(6) . .
O19 Gd5 N11 O29 78.5(7) . .
O7 Gd5 N11 O29 -145.7(6) . .
O18 Gd5 N11 O29 -76.5(7) . .
O26 Gd5 N11 O29 0.1(7) . .
O8 Gd5 N11 O29 146.8(6) . .
O30 Gd5 N11 O29 -176.4(11) . .
Gd4 Gd5 N11 O29 1.5(9) . .
Gd3 Gd5 N11 O29 -65.0(6) . .
O22 Gd7 N12 O32 -0.01(15) . .
O33 Gd7 N12 O32 -180.0(4) . .
O4 Gd7 N12 O32 -87.2(5) 2_656 .
O5 Gd7 N12 O32 86.0(5) 2_656 .
O21 Gd7 N12 O32 72.39(15) . .
O13 Gd7 N12 O32 -72.53(17) 2_656 .
O34 Gd7 N12 O32 158.6(2) . .
O34' Gd7 N12 O32 163.9(3) . .
O35' Gd7 N12 O32 -152.5(3) . .
O35 Gd7 N12 O32 -152.8(2) . .
O22 Gd7 N12 O33 0(5) . 2_656
O32 Gd7 N12 O33 0(5) . 2_656
O33 Gd7 N12 O33 180(100) . 2_656
O4 Gd7 N12 O33 -87(5) 2_656 2_656
O5 Gd7 N12 O33 86(5) 2_656 2_656
O21 Gd7 N12 O33 72(5) . 2_656
O13 Gd7 N12 O33 -73(5) 2_656 2_656
O34 Gd7 N12 O33 159(5) . 2_656
O34' Gd7 N12 O33 164(5) . 2_656
O35' Gd7 N12 O33 -153(5) . 2_656
O35 Gd7 N12 O33 -153(5) . 2_656
O22 Gd7 N12 O33 180.0(5) . .
O32 Gd7 N12 O33 180.0(4) . .
O4 Gd7 N12 O33 92.7(6) 2_656 .
O5 Gd7 N12 O33 -94.0(7) 2_656 .
O21 Gd7 N12 O33 -107.6(5) . .
O13 Gd7 N12 O33 107.5(5) 2_656 .
O34 Gd7 N12 O33 -21.4(5) . .
O34' Gd7 N12 O33 -16.1(5) . .
O35' Gd7 N12 O33 27.5(5) . .
O35 Gd7 N12 O33 27.2(5) . .
O22 Gd7 N12 Gd7 -0.01(15) . 2_656
O32 Gd7 N12 Gd7 0.0 . 2_656
O33 Gd7 N12 Gd7 -180.0(4) . 2_656
O4 Gd7 N12 Gd7 -87.2(5) 2_656 2_656
O5 Gd7 N12 Gd7 86.0(5) 2_656 2_656
O21 Gd7 N12 Gd7 72.39(15) . 2_656
O13 Gd7 N12 Gd7 -72.53(17) 2_656 2_656
O34 Gd7 N12 Gd7 158.6(2) . 2_656
O34' Gd7 N12 Gd7 163.9(3) . 2_656
O35' Gd7 N12 Gd7 -152.5(3) . 2_656
O35 Gd7 N12 Gd7 -152.8(2) . 2_656
O43 N16 O45 O44 178.1(12) . .
O44 N16' O45' O43 178.0(13) . .
O9 Co1 O1 C6 -175.0(9) . .
O11 Co1 O1 C6 101.1(9) . .
N2 Co1 O1 C6 -86.9(9) . .
O2 Co1 O1 C6 22.3(18) . .
N1 Co1 O1 C6 -7.4(8) . .
Gd3 Co1 O1 C6 145.4(8) . .
Gd4 Co1 O1 C6 83.0(9) . .
O9 Co1 O1 Gd1 -1.7(3) . .
O11 Co1 O1 Gd1 -85.7(3) . .
N2 Co1 O1 Gd1 86.3(4) . .
O2 Co1 O1 Gd1 -164.5(12) . .
N1 Co1 O1 Gd1 165.8(4) . .
Gd3 Co1 O1 Gd1 -41.4(3) . .
Gd4 Co1 O1 Gd1 -103.8(2) . .
O14 Gd1 O1 C6 -169.7(10) . .
O10 Gd1 O1 C6 -111.4(10) . .
O10W Gd1 O1 C6 99.9(10) 6_575 .
O10W Gd1 O1 C6 118.4(10) . .
O9 Gd1 O1 C6 173.5(11) . .
O9 Gd1 O1 C6 -51.1(11) 6_575 .
O1 Gd1 O1 C6 -26.4(11) 6_575 .
O9W Gd1 O1 C6 45.2(10) 6_575 .
O9W Gd1 O1 C6 61.6(10) . .
Gd3 Gd1 O1 C6 -149.9(10) . .
Gd3 Gd1 O1 C6 -94.8(10) 6_575 .
O14 Gd1 O1 Co1 18.4(6) . .
O10 Gd1 O1 Co1 76.7(3) . .
O10W Gd1 O1 Co1 -72.0(5) 6_575 .
O10W Gd1 O1 Co1 -53.5(4) . .
O9 Gd1 O1 Co1 1.6(3) . .
O9 Gd1 O1 Co1 137.0(3) 6_575 .
O1 Gd1 O1 Co1 161.73(16) 6_575 .
O9W Gd1 O1 Co1 -126.7(3) 6_575 .
O9W Gd1 O1 Co1 -110.3(3) . .
Gd3 Gd1 O1 Co1 38.2(3) . .
Gd3 Gd1 O1 Co1 93.3(3) 6_575 .
O9 Co1 O2 C13 95.1(7) . .
O11 Co1 O2 C13 176.5(7) . .
N2 Co1 O2 C13 9.6(7) . .
O1 Co1 O2 C13 -103.3(14) . .
N1 Co1 O2 C13 -74.7(7) . .
Gd3 Co1 O2 C13 133.5(7) . .
Gd4 Co1 O2 C13 -176.2(8) . .
O9 Co1 O2 Gd4 -88.7(3) . .
O11 Co1 O2 Gd4 -7.4(2) . .
N2 Co1 O2 Gd4 -174.3(4) . .
O1 Co1 O2 Gd4 72.8(14) . .
N1 Co1 O2 Gd4 101.5(3) . .
Gd3 Co1 O2 Gd4 -50.30(19) . .
O11 Gd4 O2 C13 -178.6(10) . .
O12 Gd4 O2 C13 40.6(11) . .
O18 Gd4 O2 C13 -103.9(10) . .
O19 Gd4 O2 C13 -41.3(10) . .
O26 Gd4 O2 C13 -125.2(10) . .
O3 Gd4 O2 C13 16.0(10) . .
O23 Gd4 O2 C13 96.9(10) . .
O24 Gd4 O2 C13 128.0(10) . .
N9 Gd4 O2 C13 111.1(10) . .
Co1 Gd4 O2 C13 174.6(11) . .
Gd5 Gd4 O2 C13 -86.2(10) . .
O11 Gd4 O2 Co1 6.8(2) . .
O12 Gd4 O2 Co1 -134.0(3) . .
O18 Gd4 O2 Co1 81.6(3) . .
O19 Gd4 O2 Co1 144.1(2) . .
O26 Gd4 O2 Co1 60.2(4) . .
O3 Gd4 O2 Co1 -158.5(3) . .
O23 Gd4 O2 Co1 -77.7(3) . .
O24 Gd4 O2 Co1 -46.6(3) . .
N9 Gd4 O2 Co1 -63.4(3) . .
Gd5 Gd4 O2 Co1 99.3(2) . .
O13 Co2 O3 C15 -98.9(8) . .
O12 Co2 O3 C15 -177.7(8) . .
O4 Co2 O3 C15 125.6(9) . .
N4 Co2 O3 C15 72.9(8) . .
N3 Co2 O3 C15 -15.9(8) . .
Gd6 Co2 O3 C15 -135.4(7) . .
O13 Co2 O3 Gd4 84.4(3) . .
O12 Co2 O3 Gd4 5.6(3) . .
O4 Co2 O3 Gd4 -51.1(8) . .
N4 Co2 O3 Gd4 -103.8(3) . .
N3 Co2 O3 Gd4 167.4(4) . .
Gd6 Co2 O3 Gd4 47.9(2) . .
O11 Gd4 O3 C15 -39.5(11) . .
O12 Gd4 O3 C15 179.1(10) . .
O18 Gd4 O3 C15 41.6(10) . .
O19 Gd4 O3 C15 105.3(10) . .
O26 Gd4 O3 C15 120.6(10) . .
O2 Gd4 O3 C15 -20.2(10) . .
O23 Gd4 O3 C15 -100.6(10) . .
O24 Gd4 O3 C15 -129.4(10) . .
N9 Gd4 O3 C15 -114.3(10) . .
Co1 Gd4 O3 C15 -32.6(10) . .
Gd5 Gd4 O3 C15 85.6(10) . .
O11 Gd4 O3 Co2 136.2(3) . .
O12 Gd4 O3 Co2 -5.3(2) . .
O18 Gd4 O3 Co2 -142.8(3) . .
O19 Gd4 O3 Co2 -79.0(3) . .
O26 Gd4 O3 Co2 -63.7(4) . .
O2 Gd4 O3 Co2 155.5(3) . .
O23 Gd4 O3 Co2 75.1(3) . .
O24 Gd4 O3 Co2 46.3(4) . .
N9 Gd4 O3 Co2 61.4(3) . .
Co1 Gd4 O3 Co2 143.1(2) . .
Gd5 Gd4 O3 Co2 -98.7(2) . .
O13 Co2 O4 C26 177.0(8) . .
O3 Co2 O4 C26 -41.9(12) . .
O12 Co2 O4 C26 -97.9(8) . .
N4 Co2 O4 C26 13.6(8) . .
N3 Co2 O4 C26 92.7(8) . .
Gd6 Co2 O4 C26 -141.7(8) . .
O13 Co2 O4 Gd7 5.0(3) . 2_656
O3 Co2 O4 Gd7 146.1(6) . 2_656
O12 Co2 O4 Gd7 90.1(3) . 2_656
N4 Co2 O4 Gd7 -158.3(4) . 2_656
N3 Co2 O4 Gd7 -79.2(4) . 2_656
Gd6 Co2 O4 Gd7 46.4(2) . 2_656
O16 Co3 O6 C39 171.4(8) . .
O7 Co3 O6 C39 -39.4(13) . .
O17 Co3 O6 C39 -103.3(8) . .
N6 Co3 O6 C39 8.3(8) . .
N7 Co3 O6 C39 87.5(8) . .
Gd3 Co3 O6 C39 -147.6(7) . .
O16 Co3 O6 Gd2 3.2(3) . .
O7 Co3 O6 Gd2 152.4(7) . .
O17 Co3 O6 Gd2 88.5(3) . .
N6 Co3 O6 Gd2 -159.9(4) . .
N7 Co3 O6 Gd2 -80.6(4) . .
Gd3 Co3 O6 Gd2 44.2(2) . .
O14 Gd2 O6 C39 172.2(9) . .
O15 Gd2 O6 C39 115.4(10) . .
O11W Gd2 O6 C39 -104.9(10) 6_575 .
O11W Gd2 O6 C39 -84.9(11) . .
O6 Gd2 O6 C39 31.5(10) 6_575 .
O16 Gd2 O6 C39 -168.3(10) . .
O16 Gd2 O6 C39 56.1(10) 6_575 .
O12W Gd2 O6 C39 -42.3(10) 6_575 .
O12W Gd2 O6 C39 -59.0(10) . .
Gd3 Gd2 O6 C39 153.9(10) . .
Gd3 Gd2 O6 C39 99.2(9) 6_575 .
O14 Gd2 O6 Co3 -22.5(5) . .
O15 Gd2 O6 Co3 -79.2(3) . .
O11W Gd2 O6 Co3 60.4(3) 6_575 .
O11W Gd2 O6 Co3 80.5(4) . .
O6 Gd2 O6 Co3 -163.16(15) 6_575 .
O16 Gd2 O6 Co3 -2.9(2) . .
O16 Gd2 O6 Co3 -138.5(3) 6_575 .
O12W Gd2 O6 Co3 123.1(3) 6_575 .
O12W Gd2 O6 Co3 106.4(3) . .
Gd3 Gd2 O6 Co3 -40.7(2) . .
Gd3 Gd2 O6 Co3 -95.5(3) 6_575 .
O16 Co3 O7 C46 -93.2(9) . .
O17 Co3 O7 C46 -174.2(9) . .
O6 Co3 O7 C46 120.5(11) . .
N6 Co3 O7 C46 74.9(9) . .
N7 Co3 O7 C46 -11.2(9) . .
Gd3 Co3 O7 C46 -131.5(9) . .
O16 Co3 O7 Gd5 87.6(4) . .
O17 Co3 O7 Gd5 6.6(3) . .
O6 Co3 O7 Gd5 -58.7(10) . .
N6 Co3 O7 Gd5 -104.3(4) . .
N7 Co3 O7 Gd5 169.6(4) . .
Gd3 Co3 O7 Gd5 49.3(3) . .
O17 Gd5 O7 C46 174.9(13) . .
O20 Gd5 O7 C46 -42.5(13) . .
O19 Gd5 O7 C46 37.2(13) . .
O18 Gd5 O7 C46 100.1(12) . .
O26 Gd5 O7 C46 117.8(12) . .
O8 Gd5 O7 C46 -24.1(12) . .
O30 Gd5 O7 C46 -102.9(12) . .
O29 Gd5 O7 C46 -132.1(12) . .
N11 Gd5 O7 C46 -115.5(12) . .
Gd4 Gd5 O7 C46 81.5(12) . .
Gd3 Gd5 O7 C46 137.2(12) . .
O17 Gd5 O7 Co3 -6.1(3) . .
O20 Gd5 O7 Co3 136.5(3) . .
O19 Gd5 O7 Co3 -143.8(3) . .
O18 Gd5 O7 Co3 -80.9(3) . .
O26 Gd5 O7 Co3 -63.2(5) . .
O8 Gd5 O7 Co3 154.9(4) . .
O30 Gd5 O7 Co3 76.0(3) . .
O29 Gd5 O7 Co3 46.9(4) . .
N11 Gd5 O7 Co3 63.4(4) . .
Gd4 Gd5 O7 Co3 -99.6(3) . .
Gd3 Gd5 O7 Co3 -43.9(3) . .
O21 Co4 O8 C48 90.9(7) . .
O20 Co4 O8 C48 171.9(7) . .
O5 Co4 O8 C48 -122.3(9) 2_656 .
N8 Co4 O8 C48 9.0(7) . .
N5 Co4 O8 C48 -81.0(7) 2_656 .
Gd6 Co4 O8 C48 129.4(7) . .
O21 Co4 O8 Gd5 -86.7(3) . .
O20 Co4 O8 Gd5 -5.6(3) . .
O5 Co4 O8 Gd5 60.1(9) 2_656 .
N8 Co4 O8 Gd5 -168.6(4) . .
N5 Co4 O8 Gd5 101.4(3) 2_656 .
Gd6 Co4 O8 Gd5 -48.2(2) . .
O17 Gd5 O8 C48 46.8(11) . .
O20 Gd5 O8 C48 -171.6(10) . .
O19 Gd5 O8 C48 -98.1(10) . .
O7 Gd5 O8 C48 22.5(9) . .
O18 Gd5 O8 C48 -35.4(10) . .
O26 Gd5 O8 C48 -117.0(9) . .
O30 Gd5 O8 C48 103.7(10) . .
O29 Gd5 O8 C48 134.3(9) . .
N11 Gd5 O8 C48 118.6(10) . .
Gd4 Gd5 O8 C48 -79.5(9) . .
Gd3 Gd5 O8 C48 -7.8(11) . .
O17 Gd5 O8 Co4 -136.5(3) . .
O20 Gd5 O8 Co4 5.2(2) . .
O19 Gd5 O8 Co4 78.7(3) . .
O7 Gd5 O8 Co4 -160.7(4) . .
O18 Gd5 O8 Co4 141.3(3) . .
O26 Gd5 O8 Co4 59.7(5) . .
O30 Gd5 O8 Co4 -79.6(3) . .
O29 Gd5 O8 Co4 -49.0(3) . .
N11 Gd5 O8 Co4 -64.6(3) . .
Gd4 Gd5 O8 Co4 97.2(3) . .
Gd3 Gd5 O8 Co4 168.89(8) . .
O11 Co1 O9 Gd3 -11.1(3) . .
N2 Co1 O9 Gd3 144.0(4) . .
O2 Co1 O9 Gd3 68.8(3) . .
O1 Co1 O9 Gd3 -107.0(3) . .
N1 Co1 O9 Gd3 -133.6(6) . .
Gd4 Co1 O9 Gd3 24.0(3) . .
O11 Co1 O9 Gd1 97.6(3) . .
N2 Co1 O9 Gd1 -107.2(4) . .
O2 Co1 O9 Gd1 177.5(3) . .
O1 Co1 O9 Gd1 1.8(3) . .
N1 Co1 O9 Gd1 -24.9(8) . .
Gd3 Co1 O9 Gd1 108.7(4) . .
Gd4 Co1 O9 Gd1 132.7(2) . .
O1W Gd3 O9 Co1 42.1(7) . .
O15 Gd3 O9 Co1 148.9(3) . .
O10 Gd3 O9 Co1 93.5(3) . .
O18 Gd3 O9 Co1 -56.3(3) . .
O16 Gd3 O9 Co1 -145.7(3) . .
O27' Gd3 O9 Co1 51.7(8) . .
O17 Gd3 O9 Co1 -109.8(3) . .
O11 Gd3 O9 Co1 9.8(2) . .
Co3 Gd3 O9 Co1 -126.3(2) . .
Gd1 Gd3 O9 Co1 111.4(4) . .
O1W Gd3 O9 Gd1 -69.4(6) . .
O15 Gd3 O9 Gd1 37.5(3) . .
O10 Gd3 O9 Gd1 -17.9(2) . .
O18 Gd3 O9 Gd1 -167.7(2) . .
O16 Gd3 O9 Gd1 102.8(3) . .
O27' Gd3 O9 Gd1 -59.8(7) . .
O17 Gd3 O9 Gd1 138.7(3) . .
O11 Gd3 O9 Gd1 -101.7(3) . .
Co3 Gd3 O9 Gd1 122.28(17) . .
Co1 Gd3 O9 Gd1 -111.4(4) . .
O14 Gd1 O9 Co1 -170.5(4) . .
O10 Gd1 O9 Co1 -90.4(4) . .
O10W Gd1 O9 Co1 145.2(3) 6_575 .
O10W Gd1 O9 Co1 137.4(3) . .
O9 Gd1 O9 Co1 -129.4(3) 6_575 .
O1 Gd1 O9 Co1 -1.6(3) . .
O1 Gd1 O9 Co1 -26.5(5) 6_575 .
O9W Gd1 O9 Co1 62.1(3) 6_575 .
O9W Gd1 O9 Co1 60.7(3) . .
Gd3 Gd1 O9 Co1 -108.8(4) . .
Gd3 Gd1 O9 Co1 -116.6(3) 6_575 .
O14 Gd1 O9 Gd3 -61.7(3) . .
O10 Gd1 O9 Gd3 18.4(3) . .
O10W Gd1 O9 Gd3 -106.0(2) 6_575 .
O10W Gd1 O9 Gd3 -113.8(2) . .
O9 Gd1 O9 Gd3 -20.6(6) 6_575 .
O1 Gd1 O9 Gd3 107.2(3) . .
O1 Gd1 O9 Gd3 82.3(4) 6_575 .
O9W Gd1 O9 Gd3 170.87(11) 6_575 .
O9W Gd1 O9 Gd3 169.48(17) . .
Gd3 Gd1 O9 Gd3 -7.7(2) 6_575 .
O14 Gd1 O10 Gd3 -58.6(2) . 6_575
O10W Gd1 O10 Gd3 -45.3(4) 6_575 6_575
O10W Gd1 O10 Gd3 -71.9(3) . 6_575
O9 Gd1 O10 Gd3 -135.7(4) . 6_575
O9 Gd1 O10 Gd3 18.4(2) 6_575 6_575
O1 Gd1 O10 Gd3 155.7(3) . 6_575
O1 Gd1 O10 Gd3 87.1(3) 6_575 6_575
O9W Gd1 O10 Gd3 100.8(5) 6_575 6_575
O9W Gd1 O10 Gd3 142.0(3) . 6_575
Gd3 Gd1 O10 Gd3 -117.2(5) . 6_575
O14 Gd1 O10 Gd3 58.6(2) . .
O10W Gd1 O10 Gd3 71.9(3) 6_575 .
O10W Gd1 O10 Gd3 45.3(4) . .
O9 Gd1 O10 Gd3 -18.4(2) . .
O9 Gd1 O10 Gd3 135.7(4) 6_575 .
O1 Gd1 O10 Gd3 -87.1(3) . .
O1 Gd1 O10 Gd3 -155.7(3) 6_575 .
O9W Gd1 O10 Gd3 -142.0(3) 6_575 .
O9W Gd1 O10 Gd3 -100.8(5) . .
Gd3 Gd1 O10 Gd3 117.2(5) 6_575 .
O1W Gd3 O10 Gd1 167.0(5) . .
O9 Gd3 O10 Gd1 18.6(3) . .
O15 Gd3 O10 Gd1 -107.8(4) . .
O18 Gd3 O10 Gd1 81.5(5) . .
O16 Gd3 O10 Gd1 -49.2(4) . .
O27' Gd3 O10 Gd1 172.2(6) . .
O17 Gd3 O10 Gd1 -137.5(3) . .
O11 Gd3 O10 Gd1 90.6(3) . .
Co3 Gd3 O10 Gd1 -77.4(4) . .
Co1 Gd3 O10 Gd1 54.3(2) . .
O1W Gd3 O10 Gd3 -79.9(5) . 6_575
O9 Gd3 O10 Gd3 131.7(4) . 6_575
O15 Gd3 O10 Gd3 5.3(3) . 6_575
O18 Gd3 O10 Gd3 -165.5(3) . 6_575
O16 Gd3 O10 Gd3 63.8(4) . 6_575
O27' Gd3 O10 Gd3 -74.7(6) . 6_575
O17 Gd3 O10 Gd3 -24.5(6) . 6_575
O11 Gd3 O10 Gd3 -156.4(4) . 6_575
Co3 Gd3 O10 Gd3 35.6(6) . 6_575
Co1 Gd3 O10 Gd3 167.4(4) . 6_575
Gd1 Gd3 O10 Gd3 113.1(4) . 6_575
O9 Co1 O11 Gd4 121.2(3) . .
N2 Co1 O11 Gd4 38.9(8) . .
O2 Co1 O11 Gd4 7.7(2) . .
O1 Co1 O11 Gd4 -159.1(3) . .
N1 Co1 O11 Gd4 -83.3(3) . .
Gd3 Co1 O11 Gd4 110.7(3) . .
O9 Co1 O11 Gd3 10.6(3) . .
N2 Co1 O11 Gd3 -71.8(8) . .
O2 Co1 O11 Gd3 -103.0(3) . .
O1 Co1 O11 Gd3 90.2(3) . .
N1 Co1 O11 Gd3 166.1(3) . .
Gd4 Co1 O11 Gd3 -110.7(3) . .
O12 Gd4 O11 Co1 125.6(3) . .
O18 Gd4 O11 Co1 -86.2(3) . .
O19 Gd4 O11 Co1 -108.6(4) . .
O26 Gd4 O11 Co1 -155.3(3) . .
O3 Gd4 O11 Co1 11.9(4) . .
O2 Gd4 O11 Co1 -7.0(2) . .
O23 Gd4 O11 Co1 71.6(3) . .
O24 Gd4 O11 Co1 123.6(3) . .
N9 Gd4 O11 Co1 96.6(4) . .
Gd5 Gd4 O11 Co1 -116.3(2) . .
O12 Gd4 O11 Gd3 -128.4(3) . .
O18 Gd4 O11 Gd3 19.8(2) . .
O19 Gd4 O11 Gd3 -2.6(5) . .
O26 Gd4 O11 Gd3 -49.3(2) . .
O3 Gd4 O11 Gd3 117.9(3) . .
O2 Gd4 O11 Gd3 99.0(3) . .
O23 Gd4 O11 Gd3 177.6(3) . .
O24 Gd4 O11 Gd3 -130.4(3) . .
N9 Gd4 O11 Gd3 -157.4(4) . .
Co1 Gd4 O11 Gd3 106.0(3) . .
Gd5 Gd4 O11 Gd3 -10.4(2) . .
O1W Gd3 O11 Co1 -168.2(5) . .
O9 Gd3 O11 Co1 -9.6(2) . .
O15 Gd3 O11 Co1 -113.6(5) . .
O10 Gd3 O11 Co1 -85.0(3) . .
O18 Gd3 O11 Co1 89.4(3) . .
O16 Gd3 O11 Co1 29.4(5) . .
O27' Gd3 O11 Co1 -163.5(6) . .
O17 Gd3 O11 Co1 128.8(3) . .
Co3 Gd3 O11 Co1 83.9(3) . .
Gd1 Gd3 O11 Co1 -47.7(2) . .
O1W Gd3 O11 Gd4 82.5(5) . .
O9 Gd3 O11 Gd4 -119.0(3) . .
O15 Gd3 O11 Gd4 137.1(4) . .
O10 Gd3 O11 Gd4 165.6(3) . .
O18 Gd3 O11 Gd4 -19.9(2) . .
O16 Gd3 O11 Gd4 -79.9(4) . .
O27' Gd3 O11 Gd4 87.2(5) . .
O17 Gd3 O11 Gd4 19.5(4) . .
Co3 Gd3 O11 Gd4 -25.5(4) . .
Co1 Gd3 O11 Gd4 -109.3(3) . .
Gd1 Gd3 O11 Gd4 -157.0(2) . .
O13 Co2 O12 Gd4 -125.7(3) . .
O3 Co2 O12 Gd4 -5.8(3) . .
O4 Co2 O12 Gd4 154.8(3) . .
N4 Co2 O12 Gd4 82.7(3) . .
N3 Co2 O12 Gd4 -43.7(7) . .
Gd6 Co2 O12 Gd4 -110.5(3) . .
O13 Co2 O12 Gd6 -15.2(2) . .
O3 Co2 O12 Gd6 104.7(3) . .
O4 Co2 O12 Gd6 -94.7(3) . .
N4 Co2 O12 Gd6 -166.9(2) . .
N3 Co2 O12 Gd6 66.7(7) . .
O11 Gd4 O12 Co2 -130.1(3) . .
O18 Gd4 O12 Co2 100.6(4) . .
O19 Gd4 O12 Co2 83.5(3) . .
O26 Gd4 O12 Co2 151.9(3) . .
O3 Gd4 O12 Co2 5.2(2) . .
O2 Gd4 O12 Co2 -18.9(4) . .
O23 Gd4 O12 Co2 -75.0(3) . .
O24 Gd4 O12 Co2 -128.2(3) . .
N9 Gd4 O12 Co2 -100.6(4) . .
Co1 Gd4 O12 Co2 -70.3(4) . .
Gd5 Gd4 O12 Co2 111.9(2) . .
O11 Gd4 O12 Gd6 124.5(3) . .
O18 Gd4 O12 Gd6 -4.8(5) . .
O19 Gd4 O12 Gd6 -21.8(2) . .
O26 Gd4 O12 Gd6 46.6(3) . .
O3 Gd4 O12 Gd6 -100.1(3) . .
O2 Gd4 O12 Gd6 -124.2(3) . .
O23 Gd4 O12 Gd6 179.6(3) . .
O24 Gd4 O12 Gd6 126.5(3) . .
N9 Gd4 O12 Gd6 154.0(4) . .
Co1 Gd4 O12 Gd6 -175.72(8) . .
Gd5 Gd4 O12 Gd6 6.5(2) . .
O19 Gd6 O12 Co2 -86.9(3) . .
O27 Gd6 O12 Co2 168.5(4) . .
O1W' Gd6 O12 Co2 173.6(4) . .
O22 Gd6 O12 Co2 116.2(3) . .
O22 Gd6 O12 Co2 90.5(2) 2_656 .
O21 Gd6 O12 Co2 -23.6(4) . .
O13 Gd6 O12 Co2 13.44(19) . .
O20 Gd6 O12 Co2 -125.2(2) . .
Co4 Gd6 O12 Co2 -79.3(3) . .
Gd7 Gd6 O12 Co2 49.2(4) . .
O19 Gd6 O12 Gd4 22.3(2) . .
O27 Gd6 O12 Gd4 -82.3(4) . .
O1W' Gd6 O12 Gd4 -77.2(4) . .
O22 Gd6 O12 Gd4 -134.6(3) . .
O22 Gd6 O12 Gd4 -160.3(3) 2_656 .
O21 Gd6 O12 Gd4 85.6(4) . .
O13 Gd6 O12 Gd4 122.7(3) . .
O20 Gd6 O12 Gd4 -16.0(4) . .
Co4 Gd6 O12 Gd4 29.9(4) . .
Co2 Gd6 O12 Gd4 109.2(3) . .
Gd7 Gd6 O12 Gd4 158.38(12) . .
O3 Co2 O13 Gd6 -61.6(3) . .
O12 Co2 O13 Gd6 15.6(2) . .
O4 Co2 O13 Gd6 102.0(3) . .
N4 Co2 O13 Gd6 134.7(5) . .
N3 Co2 O13 Gd6 -135.3(3) . .
O3 Co2 O13 Gd7 -168.5(2) . 2_656
O12 Co2 O13 Gd7 -91.3(3) . 2_656
O4 Co2 O13 Gd7 -4.9(3) . 2_656
N4 Co2 O13 Gd7 27.8(7) . 2_656
N3 Co2 O13 Gd7 117.8(3) . 2_656
Gd6 Co2 O13 Gd7 -106.9(3) . 2_656
O19 Gd6 O13 Co2 51.7(3) . .
O27 Gd6 O13 Co2 -53.9(7) . .
O1W' Gd6 O13 Co2 -44.9(7) . .
O22 Gd6 O13 Co2 -152.1(2) . .
O22 Gd6 O13 Co2 -96.1(3) 2_656 .
O21 Gd6 O13 Co2 142.7(3) . .
O12 Gd6 O13 Co2 -14.2(2) . .
O20 Gd6 O13 Co2 107.5(4) . .
Co4 Gd6 O13 Co2 122.81(18) . .
Gd7 Gd6 O13 Co2 -179.09(19) . .
O19 Gd6 O13 Gd7 163.2(2) . 2_656
O27 Gd6 O13 Gd7 57.6(7) . 2_656
O1W' Gd6 O13 Gd7 66.5(7) . 2_656
O22 Gd6 O13 Gd7 -40.7(3) . 2_656
O22 Gd6 O13 Gd7 15.3(2) 2_656 2_656
O21 Gd6 O13 Gd7 -105.9(2) . 2_656
O12 Gd6 O13 Gd7 97.2(2) . 2_656
O20 Gd6 O13 Gd7 -141.1(3) . 2_656
Co4 Gd6 O13 Gd7 -125.78(16) . 2_656
Co2 Gd6 O13 Gd7 111.4(3) . 2_656
Gd7 Gd6 O13 Gd7 -67.68(19) . 2_656
O15 Gd2 O14 Gd1 0.000(5) . .
O11W Gd2 O14 Gd1 -167.3(2) 6_575 .
O11W Gd2 O14 Gd1 167.3(2) . .
O6 Gd2 O14 Gd1 -58.4(4) . .
O6 Gd2 O14 Gd1 58.4(4) 6_575 .
O16 Gd2 O14 Gd1 -77.16(18) . .
O16 Gd2 O14 Gd1 77.16(18) 6_575 .
O12W Gd2 O14 Gd1 167.3(2) 6_575 .
O12W Gd2 O14 Gd1 -167.3(2) . .
Gd3 Gd2 O14 Gd1 -37.45(9) . .
Gd3 Gd2 O14 Gd1 37.45(9) 6_575 .
O10 Gd1 O14 Gd2 0.000(7) . .
O10W Gd1 O14 Gd2 -166.1(2) 6_575 .
O10W Gd1 O14 Gd2 166.1(2) . .
O9 Gd1 O14 Gd2 76.5(2) . .
O9 Gd1 O14 Gd2 -76.5(2) 6_575 .
O1 Gd1 O14 Gd2 60.3(4) . .
O1 Gd1 O14 Gd2 -60.3(4) 6_575 .
O9W Gd1 O14 Gd2 -167.3(2) 6_575 .
O9W Gd1 O14 Gd2 167.3(2) . .
Gd3 Gd1 O14 Gd2 37.50(10) . .
Gd3 Gd1 O14 Gd2 -37.50(10) 6_575 .
O14 Gd2 O15 Gd3 -58.8(3) . .
O11W Gd2 O15 Gd3 -42.8(5) 6_575 .
O11W Gd2 O15 Gd3 -74.9(3) . .
O6 Gd2 O15 Gd3 86.5(3) . .
O6 Gd2 O15 Gd3 155.8(4) 6_575 .
O16 Gd2 O15 Gd3 17.8(3) . .
O16 Gd2 O15 Gd3 -135.5(4) 6_575 .
O12W Gd2 O15 Gd3 143.9(4) 6_575 .
O12W Gd2 O15 Gd3 98.4(6) . .
Gd3 Gd2 O15 Gd3 -117.7(6) 6_575 .
O14 Gd2 O15 Gd3 58.8(3) . 6_575
O11W Gd2 O15 Gd3 74.9(3) 6_575 6_575
O11W Gd2 O15 Gd3 42.8(5) . 6_575
O6 Gd2 O15 Gd3 -155.8(4) . 6_575
O6 Gd2 O15 Gd3 -86.5(3) 6_575 6_575
O16 Gd2 O15 Gd3 135.5(4) . 6_575
O16 Gd2 O15 Gd3 -17.8(3) 6_575 6_575
O12W Gd2 O15 Gd3 -98.4(6) 6_575 6_575
O12W Gd2 O15 Gd3 -143.9(4) . 6_575
Gd3 Gd2 O15 Gd3 117.7(6) . 6_575
O1W Gd3 O15 Gd2 -169.2(6) . .
O9 Gd3 O15 Gd2 50.5(4) . .
O10 Gd3 O15 Gd2 107.9(4) . .
O18 Gd3 O15 Gd2 -81.2(6) . .
O16 Gd3 O15 Gd2 -17.9(3) . .
O27' Gd3 O15 Gd2 -171.1(7) . .
O17 Gd3 O15 Gd2 -90.3(3) . .
O11 Gd3 O15 Gd2 138.1(3) . .
Co3 Gd3 O15 Gd2 -53.6(3) . .
Co1 Gd3 O15 Gd2 78.9(4) . .
Gd1 Gd3 O15 Gd2 72.9(3) . .
O1W Gd3 O15 Gd3 77.5(5) . 6_575
O9 Gd3 O15 Gd3 -62.8(4) . 6_575
O10 Gd3 O15 Gd3 -5.3(3) . 6_575
O18 Gd3 O15 Gd3 165.5(3) . 6_575
O16 Gd3 O15 Gd3 -131.2(5) . 6_575
O27' Gd3 O15 Gd3 75.7(6) . 6_575
O17 Gd3 O15 Gd3 156.4(4) . 6_575
O11 Gd3 O15 Gd3 24.9(7) . 6_575
Co3 Gd3 O15 Gd3 -166.8(4) . 6_575
Co1 Gd3 O15 Gd3 -34.3(6) . 6_575
Gd1 Gd3 O15 Gd3 -40.4(3) . 6_575
O7 Co3 O16 Gd3 -66.2(3) . .
O17 Co3 O16 Gd3 11.9(3) . .
O6 Co3 O16 Gd3 104.1(3) . .
N6 Co3 O16 Gd3 137.7(6) . .
N7 Co3 O16 Gd3 -140.7(3) . .
O7 Co3 O16 Gd2 -173.5(2) . .
O17 Co3 O16 Gd2 -95.4(3) . .
O6 Co3 O16 Gd2 -3.2(3) . .
N6 Co3 O16 Gd2 30.4(7) . .
N7 Co3 O16 Gd2 112.0(3) . .
Gd3 Co3 O16 Gd2 -107.3(4) . .
O1W Gd3 O16 Co3 -42.3(7) . .
O9 Gd3 O16 Co3 146.2(3) . .
O15 Gd3 O16 Co3 -93.5(4) . .
O10 Gd3 O16 Co3 -149.5(3) . .
O18 Gd3 O16 Co3 55.9(3) . .
O27' Gd3 O16 Co3 -51.2(8) . .
O17 Gd3 O16 Co3 -10.6(3) . .
O11 Gd3 O16 Co3 109.2(4) . .
Co1 Gd3 O16 Co3 126.5(2) . .
Gd1 Gd3 O16 Co3 -176.5(3) . .
O1W Gd3 O16 Gd2 68.4(7) . .
O9 Gd3 O16 Gd2 -103.2(3) . .
O15 Gd3 O16 Gd2 17.1(3) . .
O10 Gd3 O16 Gd2 -38.9(4) . .
O18 Gd3 O16 Gd2 166.5(3) . .
O27' Gd3 O16 Gd2 59.5(8) . .
O17 Gd3 O16 Gd2 100.0(3) . .
O11 Gd3 O16 Gd2 -140.2(3) . .
Co3 Gd3 O16 Gd2 110.6(4) . .
Co1 Gd3 O16 Gd2 -122.8(2) . .
Gd1 Gd3 O16 Gd2 -65.8(2) . .
O14 Gd2 O16 Co3 169.7(4) . .
O15 Gd2 O16 Co3 90.0(4) . .
O11W Gd2 O16 Co3 -128.0(2) 6_575 .
O11W Gd2 O16 Co3 -135.9(2) . .
O6 Gd2 O16 Co3 3.0(2) . .
O6 Gd2 O16 Co3 27.9(4) 6_575 .
O16 Gd2 O16 Co3 130.8(4) 6_575 .
O12W Gd2 O16 Co3 -65.3(3) 6_575 .
O12W Gd2 O16 Co3 -63.3(3) . .
Gd3 Gd2 O16 Co3 107.5(4) . .
Gd3 Gd2 O16 Co3 116.2(2) 6_575 .
O14 Gd2 O16 Gd3 62.2(3) . .
O15 Gd2 O16 Gd3 -17.5(3) . .
O11W Gd2 O16 Gd3 124.5(3) 6_575 .
O11W Gd2 O16 Gd3 116.6(2) . .
O6 Gd2 O16 Gd3 -104.5(3) . .
O6 Gd2 O16 Gd3 -79.6(4) 6_575 .
O16 Gd2 O16 Gd3 23.3(7) 6_575 .
O12W Gd2 O16 Gd3 -172.77(14) 6_575 .
O12W Gd2 O16 Gd3 -170.8(2) . .
Gd3 Gd2 O16 Gd3 8.7(3) 6_575 .
O16 Co3 O17 Gd5 -122.4(3) . .
O7 Co3 O17 Gd5 -6.8(3) . .
O6 Co3 O17 Gd5 157.5(4) . .
N6 Co3 O17 Gd5 83.6(4) . .
N7 Co3 O17 Gd5 -43.9(9) . .
Gd3 Co3 O17 Gd5 -110.9(4) . .
O16 Co3 O17 Gd3 -11.5(3) . .
O7 Co3 O17 Gd3 104.1(3) . .
O6 Co3 O17 Gd3 -91.6(3) . .
N6 Co3 O17 Gd3 -165.4(3) . .
N7 Co3 O17 Gd3 67.0(8) . .
O20 Gd5 O17 Co3 -129.1(3) . .
O19 Gd5 O17 Co3 102.1(4) . .
O7 Gd5 O17 Co3 6.2(3) . .
O18 Gd5 O17 Co3 84.0(3) . .
O26 Gd5 O17 Co3 152.0(4) . .
O8 Gd5 O17 Co3 -17.8(5) . .
O30 Gd5 O17 Co3 -73.4(3) . .
O29 Gd5 O17 Co3 -126.0(4) . .
N11 Gd5 O17 Co3 -98.4(4) . .
Gd4 Gd5 O17 Co3 112.5(3) . .
Gd3 Gd5 O17 Co3 105.6(4) . .
O20 Gd5 O17 Gd3 125.2(3) . .
O19 Gd5 O17 Gd3 -3.5(5) . .
O7 Gd5 O17 Gd3 -99.5(3) . .
O18 Gd5 O17 Gd3 -21.7(2) . .
O26 Gd5 O17 Gd3 46.4(3) . .
O8 Gd5 O17 Gd3 -123.4(3) . .
O30 Gd5 O17 Gd3 -179.1(3) . .
O29 Gd5 O17 Gd3 128.4(3) . .
N11 Gd5 O17 Gd3 156.0(3) . .
Gd4 Gd5 O17 Gd3 6.8(2) . .
O1W Gd3 O17 Co3 171.2(4) . .
O9 Gd3 O17 Co3 -27.4(5) . .
O15 Gd3 O17 Co3 86.7(3) . .
O10 Gd3 O17 Co3 114.9(4) . .
O18 Gd3 O17 Co3 -87.7(3) . .
O16 Gd3 O17 Co3 10.3(2) . .
O27' Gd3 O17 Co3 164.7(5) . .
O11 Gd3 O17 Co3 -127.1(2) . .
Co1 Gd3 O17 Co3 -83.1(3) . .
Gd1 Gd3 O17 Co3 44.8(5) . .
O1W Gd3 O17 Gd5 -79.2(4) . .
O9 Gd3 O17 Gd5 82.2(4) . .
O15 Gd3 O17 Gd5 -163.6(3) . .
O10 Gd3 O17 Gd5 -135.5(4) . .
O18 Gd3 O17 Gd5 21.9(2) . .
O16 Gd3 O17 Gd5 120.0(3) . .
O27' Gd3 O17 Gd5 -85.7(5) . .
O11 Gd3 O17 Gd5 -17.4(4) . .
Co3 Gd3 O17 Gd5 109.7(4) . .
Co1 Gd3 O17 Gd5 26.6(4) . .
Gd1 Gd3 O17 Gd5 154.50(17) . .
O11 Gd4 O18 Gd5 -131.5(3) . .
O12 Gd4 O18 Gd5 17.0(5) . .
O19 Gd4 O18 Gd5 33.7(2) . .
O26 Gd4 O18 Gd5 -40.0(2) . .
O3 Gd4 O18 Gd5 97.2(3) . .
O2 Gd4 O18 Gd5 154.7(3) . .
O23 Gd4 O18 Gd5 -170.2(3) . .
O24 Gd4 O18 Gd5 -93.3(3) . .
N9 Gd4 O18 Gd5 -127.0(5) . .
Co1 Gd4 O18 Gd5 -168.1(2) . .
O11 Gd4 O18 Gd3 -20.6(3) . .
O12 Gd4 O18 Gd3 127.9(3) . .
O19 Gd4 O18 Gd3 144.6(4) . .
O26 Gd4 O18 Gd3 70.9(3) . .
O3 Gd4 O18 Gd3 -151.9(3) . .
O2 Gd4 O18 Gd3 -94.4(3) . .
O23 Gd4 O18 Gd3 -59.2(5) . .
O24 Gd4 O18 Gd3 17.7(5) . .
N9 Gd4 O18 Gd3 -16.0(7) . .
Co1 Gd4 O18 Gd3 -57.1(2) . .
Gd5 Gd4 O18 Gd3 110.9(4) . .
O17 Gd5 O18 Gd4 134.0(3) . .
O20 Gd5 O18 Gd4 -14.6(4) . .
O19 Gd5 O18 Gd4 -33.9(2) . .
O7 Gd5 O18 Gd4 -152.5(3) . .
O26 Gd5 O18 Gd4 40.2(2) . .
O8 Gd5 O18 Gd4 -97.3(2) . .
O30 Gd5 O18 Gd4 170.5(3) . .
O29 Gd5 O18 Gd4 95.1(3) . .
N11 Gd5 O18 Gd4 130.2(4) . .
Gd3 Gd5 O18 Gd4 111.8(3) . .
O17 Gd5 O18 Gd3 22.2(2) . .
O20 Gd5 O18 Gd3 -126.4(3) . .
O19 Gd5 O18 Gd3 -145.7(3) . .
O7 Gd5 O18 Gd3 95.8(3) . .
O26 Gd5 O18 Gd3 -71.6(3) . .
O8 Gd5 O18 Gd3 151.0(2) . .
O30 Gd5 O18 Gd3 58.7(4) . .
O29 Gd5 O18 Gd3 -16.7(4) . .
N11 Gd5 O18 Gd3 18.4(5) . .
Gd4 Gd5 O18 Gd3 -111.8(3) . .
O1W Gd3 O18 Gd4 -51.5(5) . .
O9 Gd3 O18 Gd4 87.5(3) . .
O15 Gd3 O18 Gd4 -135.3(4) . .
O10 Gd3 O18 Gd4 29.5(6) . .
O16 Gd3 O18 Gd4 165.9(3) . .
O27' Gd3 O18 Gd4 -53.5(6) . .
O17 Gd3 O18 Gd4 -125.7(3) . .
O11 Gd3 O18 Gd4 19.8(3) . .
Co3 Gd3 O18 Gd4 -164.1(3) . .
Co1 Gd3 O18 Gd4 57.4(2) . .
Gd1 Gd3 O18 Gd4 77.9(3) . .
O1W Gd3 O18 Gd5 52.8(5) . .
O9 Gd3 O18 Gd5 -168.2(2) . .
O15 Gd3 O18 Gd5 -31.0(5) . .
O10 Gd3 O18 Gd5 133.8(5) . .
O16 Gd3 O18 Gd5 -89.8(3) . .
O27' Gd3 O18 Gd5 50.8(6) . .
O17 Gd3 O18 Gd5 -21.4(2) . .
O11 Gd3 O18 Gd5 124.1(3) . .
Co3 Gd3 O18 Gd5 -59.76(18) . .
Co1 Gd3 O18 Gd5 161.7(2) . .
Gd1 Gd3 O18 Gd5 -177.83(8) . .
O27 Gd6 O19 Gd5 -51.9(5) . .
O1W' Gd6 O19 Gd5 -52.5(5) . .
O22 Gd6 O19 Gd5 28.3(5) . .
O22 Gd6 O19 Gd5 -130.4(3) 2_656 .
O21 Gd6 O19 Gd5 88.9(3) . .
O13 Gd6 O19 Gd5 167.4(3) . .
O12 Gd6 O19 Gd5 -125.9(3) . .
O20 Gd6 O19 Gd5 21.4(2) . .
Co4 Gd6 O19 Gd5 59.2(2) . .
Co2 Gd6 O19 Gd5 -164.7(3) . .
Gd7 Gd6 O19 Gd5 77.6(3) . .
O27 Gd6 O19 Gd4 52.1(5) . .
O1W' Gd6 O19 Gd4 51.5(5) . .
O22 Gd6 O19 Gd4 132.3(3) . .
O22 Gd6 O19 Gd4 -26.4(5) 2_656 .
O21 Gd6 O19 Gd4 -167.1(3) . .
O13 Gd6 O19 Gd4 -88.6(3) . .
O12 Gd6 O19 Gd4 -22.0(2) . .
O20 Gd6 O19 Gd4 125.3(3) . .
Co4 Gd6 O19 Gd4 163.2(3) . .
Co2 Gd6 O19 Gd4 -60.7(2) . .
Gd7 Gd6 O19 Gd4 -178.46(9) . .
O17 Gd5 O19 Gd6 126.8(3) . .
O20 Gd5 O19 Gd6 -21.9(2) . .
O7 Gd5 O19 Gd6 -152.6(3) . .
O18 Gd5 O19 Gd6 144.7(3) . .
O26 Gd5 O19 Gd6 72.1(3) . .
O8 Gd5 O19 Gd6 -95.1(3) . .
O30 Gd5 O19 Gd6 -60.1(4) . .
O29 Gd5 O19 Gd6 15.0(4) . .
N11 Gd5 O19 Gd6 -20.0(5) . .
Gd4 Gd5 O19 Gd6 111.4(3) . .
Gd3 Gd5 O19 Gd6 124.6(2) . .
O17 Gd5 O19 Gd4 15.4(4) . .
O20 Gd5 O19 Gd4 -133.3(3) . .
O7 Gd5 O19 Gd4 96.0(3) . .
O18 Gd5 O19 Gd4 33.4(2) . .
O26 Gd5 O19 Gd4 -39.3(2) . .
O8 Gd5 O19 Gd4 153.5(3) . .
O30 Gd5 O19 Gd4 -171.5(3) . .
O29 Gd5 O19 Gd4 -96.4(3) . .
N11 Gd5 O19 Gd4 -131.4(4) . .
Gd3 Gd5 O19 Gd4 13.3(2) . .
O11 Gd4 O19 Gd6 -123.8(3) . .
O12 Gd4 O19 Gd6 22.7(2) . .
O18 Gd4 O19 Gd6 -145.9(3) . .
O26 Gd4 O19 Gd6 -72.9(3) . .
O3 Gd4 O19 Gd6 96.7(3) . .
O2 Gd4 O19 Gd6 151.0(2) . .
O23 Gd4 O19 Gd6 55.9(5) . .
O24 Gd4 O19 Gd6 -16.8(4) . .
N9 Gd4 O19 Gd6 16.6(6) . .
Co1 Gd4 O19 Gd6 -178.07(7) . .
Gd5 Gd4 O19 Gd6 -112.2(4) . .
O11 Gd4 O19 Gd5 -11.6(4) . .
O12 Gd4 O19 Gd5 134.9(3) . .
O18 Gd4 O19 Gd5 -33.7(2) . .
O26 Gd4 O19 Gd5 39.3(2) . .
O3 Gd4 O19 Gd5 -151.2(3) . .
O2 Gd4 O19 Gd5 -96.9(3) . .
O23 Gd4 O19 Gd5 168.0(3) . .
O24 Gd4 O19 Gd5 95.4(3) . .
N9 Gd4 O19 Gd5 128.8(4) . .
Co1 Gd4 O19 Gd5 -65.9(3) . .
O21 Co4 O20 Gd5 122.8(3) . .
O8 Co4 O20 Gd5 5.9(3) . .
O5 Co4 O20 Gd5 -157.9(3) 2_656 .
N8 Co4 O20 Gd5 42.7(7) . .
N5 Co4 O20 Gd5 -84.9(3) 2_656 .
Gd6 Co4 O20 Gd5 110.1(4) . .
O21 Co4 O20 Gd6 12.6(3) . .
O8 Co4 O20 Gd6 -104.3(3) . .
O5 Co4 O20 Gd6 91.9(3) 2_656 .
N8 Co4 O20 Gd6 -67.5(6) . .
N5 Co4 O20 Gd6 165.0(3) 2_656 .
O17 Gd5 O20 Co4 127.1(3) . .
O19 Gd5 O20 Co4 -85.0(3) . .
O7 Gd5 O20 Co4 12.8(5) . .
O18 Gd5 O20 Co4 -104.8(3) . .
O26 Gd5 O20 Co4 -154.2(3) . .
O8 Gd5 O20 Co4 -5.3(3) . .
O30 Gd5 O20 Co4 72.0(3) . .
O29 Gd5 O20 Co4 123.9(3) . .
N11 Gd5 O20 Co4 96.2(3) . .
Gd4 Gd5 O20 Co4 -114.4(2) . .
Gd3 Gd5 O20 Co4 -166.55(8) . .
O17 Gd5 O20 Gd6 -127.0(3) . .
O19 Gd5 O20 Gd6 20.8(2) . .
O7 Gd5 O20 Gd6 118.7(3) . .
O18 Gd5 O20 Gd6 1.1(4) . .
O26 Gd5 O20 Gd6 -48.3(3) . .
O8 Gd5 O20 Gd6 100.5(3) . .
O30 Gd5 O20 Gd6 177.8(3) . .
O29 Gd5 O20 Gd6 -130.2(3) . .
N11 Gd5 O20 Gd6 -158.0(3) . .
Gd4 Gd5 O20 Gd6 -8.5(2) . .
Gd3 Gd5 O20 Gd6 -60.7(4) . .
O19 Gd6 O20 Co4 88.4(3) . .
O27 Gd6 O20 Co4 -166.6(5) . .
O1W' Gd6 O20 Co4 -172.3(5) . .
O22 Gd6 O20 Co4 -87.6(3) . .
O22 Gd6 O20 Co4 -117.1(3) 2_656 .
O21 Gd6 O20 Co4 -11.4(2) . .
O13 Gd6 O20 Co4 25.6(5) . .
O12 Gd6 O20 Co4 126.7(3) . .
Co2 Gd6 O20 Co4 79.7(3) . .
Gd7 Gd6 O20 Co4 -50.8(2) . .
O19 Gd6 O20 Gd5 -21.1(2) . .
O27 Gd6 O20 Gd5 83.8(5) . .
O1W' Gd6 O20 Gd5 78.1(5) . .
O22 Gd6 O20 Gd5 162.8(3) . .
O22 Gd6 O20 Gd5 133.3(3) 2_656 .
O21 Gd6 O20 Gd5 -120.9(3) . .
O13 Gd6 O20 Gd5 -83.9(4) . .
O12 Gd6 O20 Gd5 17.1(4) . .
Co4 Gd6 O20 Gd5 -109.6(3) . .
Co2 Gd6 O20 Gd5 -29.8(4) . .
Gd7 Gd6 O20 Gd5 -160.3(2) . .
O20 Co4 O21 Gd6 -13.0(3) . .
O8 Co4 O21 Gd6 66.4(3) . .
O5 Co4 O21 Gd6 -103.8(3) 2_656 .
N8 Co4 O21 Gd6 139.2(3) . .
N5 Co4 O21 Gd6 -130.1(5) 2_656 .
O20 Co4 O21 Gd7 93.6(3) . .
O8 Co4 O21 Gd7 172.9(2) . .
O5 Co4 O21 Gd7 2.7(3) 2_656 .
N8 Co4 O21 Gd7 -114.2(3) . .
N5 Co4 O21 Gd7 -23.6(7) 2_656 .
Gd6 Co4 O21 Gd7 106.6(3) . .
O19 Gd6 O21 Co4 -54.8(3) . .
O27 Gd6 O21 Co4 50.8(6) . .
O1W' Gd6 O21 Co4 41.9(7) . .
O22 Gd6 O21 Co4 94.2(3) . .
O22 Gd6 O21 Co4 149.1(2) 2_656 .
O13 Gd6 O21 Co4 -145.8(3) . .
O12 Gd6 O21 Co4 -110.7(3) . .
O20 Gd6 O21 Co4 11.5(2) . .
Co2 Gd6 O21 Co4 -125.0(2) . .
Gd7 Gd6 O21 Co4 111.3(4) . .
O19 Gd6 O21 Gd7 -166.1(2) . .
O27 Gd6 O21 Gd7 -60.6(6) . .
O1W' Gd6 O21 Gd7 -69.4(6) . .
O22 Gd6 O21 Gd7 -17.1(2) . .
O22 Gd6 O21 Gd7 37.8(3) 2_656 .
O13 Gd6 O21 Gd7 102.9(2) . .
O12 Gd6 O21 Gd7 137.9(3) . .
O20 Gd6 O21 Gd7 -99.8(3) . .
Co4 Gd6 O21 Gd7 -111.3(4) . .
Co2 Gd6 O21 Gd7 123.66(17) . .
O22 Gd7 O21 Co4 -89.3(3) . .
O32 Gd7 O21 Co4 -166.2(4) . .
O33 Gd7 O21 Co4 142.0(3) . .
O4 Gd7 O21 Co4 -27.1(4) 2_656 .
O5 Gd7 O21 Co4 -2.6(2) 2_656 .
O13 Gd7 O21 Co4 -131.6(3) 2_656 .
O34 Gd7 O21 Co4 73.1(4) . .
O34' Gd7 O21 Co4 59.9(4) . .
O35' Gd7 O21 Co4 92.8(5) . .
O35 Gd7 O21 Co4 71.1(6) . .
N12 Gd7 O21 Co4 169.3(4) . .
O22 Gd7 O21 Gd6 17.7(2) . .
O32 Gd7 O21 Gd6 -59.2(3) . .
O33 Gd7 O21 Gd6 -111.0(3) . .
O4 Gd7 O21 Gd6 79.9(3) 2_656 .
O5 Gd7 O21 Gd6 104.4(3) 2_656 .
O13 Gd7 O21 Gd6 -24.5(4) 2_656 .
O34 Gd7 O21 Gd6 -179.9(4) . .
O34' Gd7 O21 Gd6 166.9(4) . .
O35' Gd7 O21 Gd6 -160.2(4) . .
O35 Gd7 O21 Gd6 178.1(5) . .
N12 Gd7 O21 Gd6 -83.7(3) . .
O32 Gd7 O22 Gd6 59.36(17) . .
O33 Gd7 O22 Gd6 59.4(4) . .
O4 Gd7 O22 Gd6 -157.4(2) 2_656 .
O5 Gd7 O22 Gd6 -86.5(2) 2_656 .
O21 Gd7 O22 Gd6 -18.1(2) . .
O13 Gd7 O22 Gd6 134.7(3) 2_656 .
O34 Gd7 O22 Gd6 -63.0(9) . .
O34' Gd7 O22 Gd6 -91.4(7) . .
O35' Gd7 O22 Gd6 158.6(7) . .
O35 Gd7 O22 Gd6 -173.4(5) . .
N12 Gd7 O22 Gd6 59.37(19) . .
O32 Gd7 O22 Gd6 -59.1(2) . 2_656
O33 Gd7 O22 Gd6 -59.0(4) . 2_656
O4 Gd7 O22 Gd6 84.2(3) 2_656 2_656
O5 Gd7 O22 Gd6 155.0(3) 2_656 2_656
O21 Gd7 O22 Gd6 -136.5(3) . 2_656
O13 Gd7 O22 Gd6 16.3(2) 2_656 2_656
O34 Gd7 O22 Gd6 178.6(8) . 2_656
O34' Gd7 O22 Gd6 150.2(7) . 2_656
O35' Gd7 O22 Gd6 40.2(8) . 2_656
O35 Gd7 O22 Gd6 68.2(6) . 2_656
N12 Gd7 O22 Gd6 -59.0(2) . 2_656
O19 Gd6 O22 Gd7 84.1(4) . .
O27 Gd6 O22 Gd7 171.2(4) . .
O1W' Gd6 O22 Gd7 168.3(4) . .
O22 Gd6 O22 Gd7 -108.95(16) 2_656 .
O21 Gd6 O22 Gd7 18.4(2) . .
O13 Gd6 O22 Gd7 -50.1(3) . .
O12 Gd6 O22 Gd7 -136.0(3) . .
O20 Gd6 O22 Gd7 90.7(2) . .
Co4 Gd6 O22 Gd7 54.23(17) . .
Co2 Gd6 O22 Gd7 -75.6(3) . .
O19 Gd6 O22 Gd6 -161.3(3) . 2_656
O27 Gd6 O22 Gd6 -74.2(4) . 2_656
O1W' Gd6 O22 Gd6 -77.0(4) . 2_656
O22 Gd6 O22 Gd6 5.7(3) 2_656 2_656
O21 Gd6 O22 Gd6 133.1(3) . 2_656
O13 Gd6 O22 Gd6 64.5(3) . 2_656
O12 Gd6 O22 Gd6 -21.4(5) . 2_656
O20 Gd6 O22 Gd6 -154.7(3) . 2_656
Co4 Gd6 O22 Gd6 168.9(3) . 2_656
Co2 Gd6 O22 Gd6 39.0(4) . 2_656
Gd7 Gd6 O22 Gd6 114.6(4) . 2_656
O25 N9 O23 Gd4 179.2(11) . .
O24 N9 O23 Gd4 -1.7(11) . .
O11 Gd4 O23 N9 73.4(7) . .
O12 Gd4 O23 N9 -74.7(7) . .
O18 Gd4 O23 N9 110.0(7) . .
O19 Gd4 O23 N9 -106.4(7) . .
O26 Gd4 O23 N9 -0.2(8) . .
O3 Gd4 O23 N9 -146.2(7) . .
O2 Gd4 O23 N9 144.7(7) . .
O24 Gd4 O23 N9 1.0(6) . .
Co1 Gd4 O23 N9 107.9(7) . .
Gd5 Gd4 O23 N9 -14.3(17) . .
O23 N9 O24 Gd4 1.6(11) . .
O25 N9 O24 Gd4 -179.2(11) . .
O11 Gd4 O24 N9 -94.2(7) . .
O12 Gd4 O24 N9 87.1(6) . .
O18 Gd4 O24 N9 -132.6(6) . .
O19 Gd4 O24 N9 126.2(6) . .
O26 Gd4 O24 N9 178.2(7) . .
O3 Gd4 O24 N9 36.1(7) . .
O2 Gd4 O24 N9 -41.1(7) . .
O23 Gd4 O24 N9 -0.9(6) . .
Co1 Gd4 O24 N9 -66.0(6) . .
Gd5 Gd4 O24 N9 176.7(6) . .
O27' N10' O26 N10 178(3) . .
O28' N10' O26 N10 3.0(13) . .
O27' N10' O26 Gd5 -61(3) . .
O28' N10' O26 Gd5 123.7(10) . .
O27' N10' O26 Gd4 62(3) . .
O28' N10' O26 Gd4 -113.1(12) . .
O27 N10 O26 N10' 174(2) . .
O28 N10 O26 N10' 4.2(13) . .
O27 N10 O26 Gd5 55(2) . .
O28 N10 O26 Gd5 -114.4(10) . .
O27 N10 O26 Gd4 -65(2) . .
O28 N10 O26 Gd4 125.6(10) . .
O17 Gd5 O26 N10' 25.8(12) . .
O20 Gd5 O26 N10' -116.5(12) . .
O19 Gd5 O26 N10' 174.4(12) . .
O7 Gd5 O26 N10' 77.5(12) . .
O18 Gd5 O26 N10' 95.7(12) . .
O8 Gd5 O26 N10' -166.1(11) . .
O30 Gd5 O26 N10' -43.9(12) . .
O29 Gd5 O26 N10' -45.8(12) . .
N11 Gd5 O26 N10' -45.8(12) . .
Gd4 Gd5 O26 N10' 135.2(12) . .
Gd3 Gd5 O26 N10' 55.9(11) . .
O17 Gd5 O26 N10 120.6(10) . .
O20 Gd5 O26 N10 -21.7(10) . .
O19 Gd5 O26 N10 -90.8(10) . .
O7 Gd5 O26 N10 172.4(9) . .
O18 Gd5 O26 N10 -169.5(10) . .
O8 Gd5 O26 N10 -71.3(10) . .
O30 Gd5 O26 N10 50.9(10) . .
O29 Gd5 O26 N10 49.0(10) . .
N11 Gd5 O26 N10 49.0(10) . .
Gd4 Gd5 O26 N10 -130.0(10) . .
Gd3 Gd5 O26 N10 150.7(10) . .
O17 Gd5 O26 Gd4 -109.4(3) . .
O20 Gd5 O26 Gd4 108.3(2) . .
O19 Gd5 O26 Gd4 39.2(2) . .
O7 Gd5 O26 Gd4 -57.6(4) . .
O18 Gd5 O26 Gd4 -39.4(2) . .
O8 Gd5 O26 Gd4 58.7(5) . .
O30 Gd5 O26 Gd4 -179.1(2) . .
O29 Gd5 O26 Gd4 179.0(3) . .
N11 Gd5 O26 Gd4 179.0(3) . .
Gd3 Gd5 O26 Gd4 -79.3(2) . .
O11 Gd4 O26 N10' -22.4(9) . .
O12 Gd4 O26 N10' 119.0(9) . .
O18 Gd4 O26 N10' -93.6(9) . .
O19 Gd4 O26 N10' -172.5(9) . .
O3 Gd4 O26 N10' 171.9(9) . .
O2 Gd4 O26 N10' -71.5(10) . .
O23 Gd4 O26 N10' 49.4(10) . .
O24 Gd4 O26 N10' 48.5(9) . .
N9 Gd4 O26 N10' 49.3(10) . .
Co1 Gd4 O26 N10' -37.6(9) . .
Gd5 Gd4 O26 N10' -133.4(10) . .
O11 Gd4 O26 N10 -116.2(10) . .
O12 Gd4 O26 N10 25.1(10) . .
O18 Gd4 O26 N10 172.6(10) . .
O19 Gd4 O26 N10 93.6(10) . .
O3 Gd4 O26 N10 78.0(10) . .
O2 Gd4 O26 N10 -165.4(9) . .
O23 Gd4 O26 N10 -44.4(10) . .
O24 Gd4 O26 N10 -45.4(9) . .
N9 Gd4 O26 N10 -44.5(10) . .
Co1 Gd4 O26 N10 -131.4(9) . .
Gd5 Gd4 O26 N10 132.7(10) . .
O11 Gd4 O26 Gd5 111.1(2) . .
O12 Gd4 O26 Gd5 -107.6(2) . .
O18 Gd4 O26 Gd5 39.9(2) . .
O19 Gd4 O26 Gd5 -39.1(2) . .
O3 Gd4 O26 Gd5 -54.7(4) . .
O2 Gd4 O26 Gd5 61.9(4) . .
O23 Gd4 O26 Gd5 -177.1(2) . .
O24 Gd4 O26 Gd5 -178.1(3) . .
N9 Gd4 O26 Gd5 -177.2(3) . .
Co1 Gd4 O26 Gd5 95.9(2) . .
O30 N11 O29 Gd5 -3.5(10) . .
O31 N11 O29 Gd5 172.1(10) . .
O17 Gd5 O29 N11 91.4(6) . .
O20 Gd5 O29 N11 -90.7(6) . .
O19 Gd5 O29 N11 -127.3(6) . .
O7 Gd5 O29 N11 39.5(7) . .
O18 Gd5 O29 N11 129.9(6) . .
O26 Gd5 O29 N11 -179.9(6) . .
O8 Gd5 O29 N11 -37.3(7) . .
O30 Gd5 O29 N11 1.9(6) . .
Gd4 Gd5 O29 N11 -179.1(5) . .
Gd3 Gd5 O29 N11 120.1(6) . .
O31 N11 O30 Gd5 -171.9(10) . .
O29 N11 O30 Gd5 3.7(11) . .
O17 Gd5 O30 N11 -77.6(7) . .
O20 Gd5 O30 N11 70.9(7) . .
O19 Gd5 O30 N11 106.9(7) . .
O7 Gd5 O30 N11 -148.6(7) . .
O18 Gd5 O30 N11 -112.4(7) . .
O26 Gd5 O30 N11 -4.5(8) . .
O8 Gd5 O30 N11 141.7(7) . .
O29 Gd5 O30 N11 -2.1(6) . .
Gd4 Gd5 O30 N11 -10(2) . .
Gd3 Gd5 O30 N11 -78.2(7) . .
O33 N12 O32 Gd7 0.0(4) 2_656 2_656
O33 N12 O32 Gd7 180.0(4) . 2_656
Gd7 N12 O32 Gd7 180.0 . 2_656
O33 N12 O32 Gd7 180.0(4) 2_656 .
O33 N12 O32 Gd7 0.0(4) . .
Gd7 N12 O32 Gd7 180.0 2_656 .
O22 Gd7 O32 N12 179.99(15) . .
O33 Gd7 O32 N12 0.0(3) . .
O4 Gd7 O32 N12 121.5(4) 2_656 .
O5 Gd7 O32 N12 -124.7(4) 2_656 .
O21 Gd7 O32 N12 -102.06(18) . .
O13 Gd7 O32 N12 101.00(18) 2_656 .
O34 Gd7 O32 N12 -24.4(3) . .
O34' Gd7 O32 N12 -21.0(4) . .
O35' Gd7 O32 N12 29.2(3) . .
O35 Gd7 O32 N12 32.6(3) . .
O22 Gd7 O32 Gd7 -0.01(15) . 2_656
O33 Gd7 O32 Gd7 -180.0(3) . 2_656
O4 Gd7 O32 Gd7 -58.5(4) 2_656 2_656
O5 Gd7 O32 Gd7 55.3(4) 2_656 2_656
O21 Gd7 O32 Gd7 77.94(18) . 2_656
O13 Gd7 O32 Gd7 -79.00(18) 2_656 2_656
O34 Gd7 O32 Gd7 155.6(3) . 2_656
O34' Gd7 O32 Gd7 159.0(4) . 2_656
O35' Gd7 O32 Gd7 -150.8(3) . 2_656
O35 Gd7 O32 Gd7 -147.4(3) . 2_656
N12 Gd7 O32 Gd7 180.000(2) . 2_656
O32 N12 O33 Gd7 0.0(4) . .
O33 N12 O33 Gd7 -180.0(4) 2_656 .
Gd7 N12 O33 Gd7 0(5) 2_656 .
O22 Gd7 O33 N12 0.0(6) . .
O32 Gd7 O33 N12 0.0(2) . .
O4 Gd7 O33 N12 -121.5(4) 2_656 .
O5 Gd7 O33 N12 123.4(4) 2_656 .
O21 Gd7 O33 N12 70.0(4) . .
O13 Gd7 O33 N12 -69.1(4) 2_656 .
O34 Gd7 O33 N12 157.1(5) . .
O34' Gd7 O33 N12 164.8(5) . .
O35' Gd7 O33 N12 -148.5(5) . .
O35 Gd7 O33 N12 -152.7(5) . .
O22 Gd7 N13 O35 -63.7(12) . .
O32 Gd7 N13 O35 98.1(10) . .
O33 Gd7 N13 O35 103.0(10) . .
O4 Gd7 N13 O35 -42.6(9) 2_656 .
O5 Gd7 N13 O35 -112.7(10) 2_656 .
O21 Gd7 N13 O35 -176.0(9) . .
O13 Gd7 N13 O35 20.5(10) 2_656 .
O34 Gd7 N13 O35 -175.6(14) . .
O34' Gd7 N13 O35 -139.5(15) . .
O35' Gd7 N13 O35 38.1(12) . .
N12 Gd7 N13 O35 100.6(9) . .
O22 Gd7 N13 O36 158(2) . .
O32 Gd7 N13 O36 -40(3) . .
O33 Gd7 N13 O36 -35(3) . .
O4 Gd7 N13 O36 179(3) 2_656 .
O5 Gd7 N13 O36 109(3) 2_656 .
O21 Gd7 N13 O36 46(3) . .
O13 Gd7 N13 O36 -118(3) 2_656 .
O34 Gd7 N13 O36 46(3) . .
O34' Gd7 N13 O36 82(3) . .
O35' Gd7 N13 O36 -100(3) . .
O35 Gd7 N13 O36 -138(3) . .
N12 Gd7 N13 O36 -38(3) . .
O22 Gd7 N13 O34 111.9(10) . .
O32 Gd7 N13 O34 -86.3(9) . .
O33 Gd7 N13 O34 -81.4(9) . .
O4 Gd7 N13 O34 132.9(9) 2_656 .
O5 Gd7 N13 O34 62.8(9) 2_656 .
O21 Gd7 N13 O34 -0.4(9) . .
O13 Gd7 N13 O34 -164.0(9) 2_656 .
O34' Gd7 N13 O34 36.0(12) . .
O35' Gd7 N13 O34 -146.4(14) . .
O35 Gd7 N13 O34 175.6(14) . .
N12 Gd7 N13 O34 -83.9(9) . .
O35 N13 O34 Gd7 4.4(13) . .
O36 N13 O34 Gd7 -166.6(10) . .
O22 Gd7 O34 N13 -137.6(7) . .
O32 Gd7 O34 N13 109.6(8) . .
O33 Gd7 O34 N13 88.8(8) . .
O4 Gd7 O34 N13 -47.2(8) 2_656 .
O5 Gd7 O34 N13 -113.5(9) 2_656 .
O21 Gd7 O34 N13 179.6(8) . .
O13 Gd7 O34 N13 20.2(11) 2_656 .
O34' Gd7 O34 N13 -61.0(12) . .
O35' Gd7 O34 N13 18.4(7) . .
O35 Gd7 O34 N13 -2.2(7) . .
N12 Gd7 O34 N13 99.6(8) . .
O36 N13 O35 Gd7 164.2(14) . .
O34 N13 O35 Gd7 -4.3(13) . .
O22 Gd7 O35 N13 150.1(7) . .
O32 Gd7 O35 N13 -97.1(9) . .
O33 Gd7 O35 N13 -70.7(9) . .
O4 Gd7 O35 N13 132.6(10) 2_656 .
O5 Gd7 O35 N13 67.8(9) 2_656 .
O21 Gd7 O35 N13 5.3(12) . .
O13 Gd7 O35 N13 -160.0(9) 2_656 .
O34 Gd7 O35 N13 2.6(8) . .
O34' Gd7 O35 N13 22.1(8) . .
O35' Gd7 O35 N13 -84.7(15) . .
N12 Gd7 O35 N13 -83.7(9) . .
O44 N16' O43 N16 -7(7) . .
O45' N16' O43 N16 5(3) . .
O44 N16' O43 O45' -12(8) . .
O44 N16 O43 N16' 5(4) . .
O45 N16 O43 N16' -2(3) . .
O44 N16 O43 O45' 179(100) . .
O45 N16 O43 O45' 172.1(17) . .
N16' O45' O43 N16 -1.4(10) . .
O43 N16' O44 N16 7(7) . .
O45' N16' O44 N16 -4(3) . .
O43 N16' O44 O45 -176(9) . .
O45' N16' O44 O45 172.5(17) . .
O43 N16 O44 N16' -5(4) . .
O45 N16 O44 N16' 3(4) . .
O43 N16 O44 O45 -7(5) . .
N16 O45 O44 N16' -0.8(10) . .
C5 N1 C1 C2 -3.9(18) . .
Co1 N1 C1 C2 170.8(10) . .
N1 C1 C2 C3 4(2) . .
C1 C2 C3 C4 -4(2) . .
C2 C3 C4 C5 2(3) . .
C3 C4 C5 N1 -2(2) . .
C3 C4 C5 C6 -179.8(14) . .
C1 N1 C5 C4 2.4(19) . .
Co1 N1 C5 C4 -173.0(11) . .
C1 N1 C5 C6 -179.2(10) . .
Co1 N1 C5 C6 5.4(13) . .
Co1 O1 C6 C7 -171.1(15) . .
Gd1 O1 C6 C7 18(2) . .
Co1 O1 C6 C5 12.2(13) . .
Gd1 O1 C6 C5 -158.7(7) . .
C4 C5 C6 O1 167.1(13) . .
N1 C5 C6 O1 -11.3(15) . .
C4 C5 C6 C7 -10(2) . .
N1 C5 C6 C7 171.8(15) . .
O1 C6 C7 C6 8(3) . 6_575
C5 C6 C7 C6 -175.2(14) . 6_575
C12 N2 C8 C9 2(2) . .
Co1 N2 C8 C9 -177.1(13) . .
N2 C8 C9 C10 0(3) . .
C8 C9 C10 C11 -5(3) . .
C9 C10 C11 C12 7(3) . .
C8 N2 C12 C11 0.6(19) . .
Co1 N2 C12 C11 179.5(11) . .
C8 N2 C12 C13 -175.7(11) . .
Co1 N2 C12 C13 3.2(14) . .
C10 C11 C12 N2 -5(2) . .
C10 C11 C12 C13 171.3(14) . .
Co1 O2 C13 C14 165.3(9) . .
Gd4 O2 C13 C14 -8.7(17) . .
Co1 O2 C13 C12 -10.8(12) . .
Gd4 O2 C13 C12 175.2(7) . .
N2 C12 C13 O2 5.0(15) . .
C11 C12 C13 O2 -171.3(12) . .
N2 C12 C13 C14 -171.0(11) . .
C11 C12 C13 C14 12.7(19) . .
O2 C13 C14 C15 -6.0(18) . .
C12 C13 C14 C15 169.7(11) . .
Co2 O3 C15 C14 -157.2(9) . .
Gd4 O3 C15 C14 18.0(18) . .
Co2 O3 C15 C16 19.9(11) . .
Gd4 O3 C15 C16 -164.9(7) . .
C13 C14 C15 O3 1.5(19) . .
C13 C14 C15 C16 -175.3(11) . .
C20 N3 C16 C17 -1.5(17) . .
Co2 N3 C16 C17 179.9(10) . .
C20 N3 C16 C15 177.8(10) . .
Co2 N3 C16 C15 -0.8(13) . .
O3 C15 C16 N3 -12.1(14) . .
C14 C15 C16 N3 165.2(11) . .
O3 C15 C16 C17 167.3(11) . .
C14 C15 C16 C17 -15.5(17) . .
N3 C16 C17 C18 1(2) . .
C15 C16 C17 C18 -177.9(12) . .
C16 C17 C18 C19 -2(2) . .
C17 C18 C19 C20 3(2) . .
C16 N3 C20 C19 2.2(16) . .
Co2 N3 C20 C19 -179.4(8) . .
C18 C19 C20 N3 -2.8(18) . .
C25 N4 C21 C22 -3.1(16) . .
Co2 N4 C21 C22 175.7(9) . .
N4 C21 C22 C23 -1(2) . .
C21 C22 C23 C24 3(2) . .
C22 C23 C24 C25 0(2) . .
C21 N4 C25 C24 5.7(16) . .
Co2 N4 C25 C24 -173.2(10) . .
C21 N4 C25 C26 -173.3(9) . .
Co2 N4 C25 C26 7.9(12) . .
C23 C24 C25 N4 -4(2) . .
C23 C24 C25 C26 174.8(12) . .
Co2 O4 C26 C27 167.5(11) . .
Gd7 O4 C26 C27 -23.4(19) 2_656 .
Co2 O4 C26 C25 -13.4(12) . .
Gd7 O4 C26 C25 155.7(7) 2_656 .
N4 C25 C26 O4 3.5(14) . .
C24 C25 C26 O4 -175.5(11) . .
N4 C25 C26 C27 -177.4(11) . .
C24 C25 C26 C27 3.6(18) . .
O4 C26 C27 C28 1(2) . .
C25 C26 C27 C28 -178.2(11) . .
Co4 O5 C28 C27 -172.1(10) 2_656 .
Gd7 O5 C28 C27 11.1(17) 2_656 .
Co4 O5 C28 C29 11.8(12) 2_656 .
Gd7 O5 C28 C29 -165.0(7) 2_656 .
C26 C27 C28 O5 5(2) . .
C26 C27 C28 C29 -179.0(12) . .
C33 N5 C29 C30 -4.4(17) . .
Co4 N5 C29 C30 169.7(10) 2_656 .
C33 N5 C29 C28 174.4(10) . .
Co4 N5 C29 C28 -11.4(12) 2_656 .
O5 C28 C29 N5 0.1(14) . .
C27 C28 C29 N5 -176.3(11) . .
O5 C28 C29 C30 179.0(11) . .
C27 C28 C29 C30 2.5(18) . .
N5 C29 C30 C31 5(2) . .
C28 C29 C30 C31 -174.2(13) . .
C29 C30 C31 C32 -2(2) . .
C30 C31 C32 C33 -1(2) . .
C29 N5 C33 C32 1.9(17) . .
Co4 N5 C33 C32 -171.6(9) 2_656 .
C31 C32 C33 N5 1(2) . .
C38 N6 C34 C35 3(2) . .
Co3 N6 C34 C35 -174.6(12) . .
N6 C34 C35 C36 -2(2) . .
C34 C35 C36 C37 2(3) . .
C35 C36 C37 C38 -3(3) . .
C34 N6 C38 C37 -4(2) . .
Co3 N6 C38 C37 174.0(13) . .
C34 N6 C38 C39 -175.8(11) . .
Co3 N6 C38 C39 1.9(17) . .
C36 C37 C38 N6 4(3) . .
C36 C37 C38 C39 175.4(15) . .
Co3 O6 C39 C40 172.2(12) . .
Gd2 O6 C39 C40 -23.9(19) . .
Co3 O6 C39 C38 -9.9(13) . .
Gd2 O6 C39 C38 154.1(9) . .
N6 C38 C39 O6 5.2(18) . .
C37 C38 C39 O6 -166.9(15) . .
N6 C38 C39 C40 -176.7(14) . .
C37 C38 C39 C40 11(2) . .
O6 C39 C40 C39 -4(3) . 6_575
C38 C39 C40 C39 178.4(13) . 6_575
C45 N7 C41 C42 3(2) . .
Co3 N7 C41 C42 175.2(12) . .
N7 C41 C42 C43 -5(2) . .
C41 C42 C43 C44 4(3) . .
C42 C43 C44 C45 0(2) . .
C41 N7 C45 C44 0.5(19) . .
Co3 N7 C45 C44 -173.1(11) . .
C41 N7 C45 C46 176.3(11) . .
Co3 N7 C45 C46 2.7(14) . .
C43 C44 C45 N7 -2(2) . .
C43 C44 C45 C46 -177.0(14) . .
Co3 O7 C46 C47 -157.9(10) . .
Gd5 O7 C46 C47 21(2) . .
Co3 O7 C46 C45 16.0(15) . .
Gd5 O7 C46 C45 -165.2(8) . .
N7 C45 C46 O7 -12.1(17) . .
C44 C45 C46 O7 163.7(13) . .
N7 C45 C46 C47 161.9(12) . .
C44 C45 C46 C47 -22(2) . .
O7 C46 C47 C48 0(2) . .
C45 C46 C47 C48 -173.7(12) . .
Co4 O8 C48 C47 166.5(8) . .
Gd5 O8 C48 C47 -17.1(16) . .
Co4 O8 C48 C49 -10.3(11) . .
Gd5 O8 C48 C49 166.0(7) . .
C46 C47 C48 O8 -1.5(19) . .
C46 C47 C48 C49 175.1(11) . .
C53 N8 C49 C50 4.2(15) . .
Co4 N8 C49 C50 -177.3(8) . .
C53 N8 C49 C48 -175.5(9) . .
Co4 N8 C49 C48 3.0(11) . .
O8 C48 C49 N8 4.6(14) . .
C47 C48 C49 N8 -172.2(10) . .
O8 C48 C49 C50 -175.1(10) . .
C47 C48 C49 C50 8.1(17) . .
N8 C49 C50 C51 -4.7(18) . .
C48 C49 C50 C51 175.0(11) . .
C49 C50 C51 C52 1.9(19) . .
C50 C51 C52 C53 1.1(19) . .
C49 N8 C53 C52 -1.1(16) . .
Co4 N8 C53 C52 -179.4(8) . .
C51 C52 C53 N8 -1.6(18) . .
O14 Gd1 O9W O9W 98.27(16) . 6_575
O10 Gd1 O9W O9W -108.2(3) . 6_575
O10W Gd1 O9W O9W 77.75(19) 6_575 6_575
O10W Gd1 O9W O9W 99.21(15) . 6_575
O9 Gd1 O9W O9W 176.39(15) . 6_575
O9 Gd1 O9W O9W 4.11(17) 6_575 6_575
O1 Gd1 O9W O9W -122.78(18) . 6_575
O1 Gd1 O9W O9W -52.95(16) 6_575 6_575
Gd3 Gd1 O9W O9W -173.85(4) . 6_575
Gd3 Gd1 O9W O9W -10.71(10) 6_575 6_575
O14 Gd1 O10W O10W 81.12(17) . 6_575
O10 Gd1 O10W O10W 97.82(15) . 6_575
O9 Gd1 O10W O10W 158.8(2) . 6_575
O9 Gd1 O10W O10W 21.2(2) 6_575 6_575
O1 Gd1 O10W O10W -150.8(3) . 6_575
O1 Gd1 O10W O10W -42.9(4) 6_575 6_575
O9W Gd1 O10W O10W -78.66(19) 6_575 6_575
O9W Gd1 O10W O10W -97.95(13) . 6_575
Gd3 Gd1 O10W O10W 124.05(3) . 6_575
Gd3 Gd1 O10W O10W 59.80(5) 6_575 6_575
O14 Gd2 O11W O11W 83.81(12) . 6_575
O15 Gd2 O11W O11W 101.6(2) . 6_575
O6 Gd2 O11W O11W -49.1(3) . 6_575
O6 Gd2 O11W O11W -144.4(2) 6_575 6_575
O16 Gd2 O11W O11W 21.10(16) . 6_575
O16 Gd2 O11W O11W 159.28(17) 6_575 6_575
O12W Gd2 O11W O11W -96.2(3) 6_575 6_575
O12W Gd2 O11W O11W -75.23(11) . 6_575
Gd3 Gd2 O11W O11W 59.88(8) . 6_575
Gd3 Gd2 O11W O11W 127.17(4) 6_575 6_575
O14 Gd2 O12W O12W -97.93(15) . 6_575
O15 Gd2 O12W O12W 110.5(4) . 6_575
O11W Gd2 O12W O12W -98.0(3) 6_575 6_575
O11W Gd2 O12W O12W -74.41(13) . 6_575
O6 Gd2 O12W O12W 122.9(2) . 6_575
O6 Gd2 O12W O12W 53.7(2) 6_575 6_575
O16 Gd2 O12W O12W -175.0(2) . 6_575
O16 Gd2 O12W O12W -5.7(2) 6_575 6_575
Gd3 Gd2 O12W O12W 176.41(6) . 6_575
Gd3 Gd2 O12W O12W 6.42(12) 6_575 6_575

loop_
_platon_squeeze_void_nr
_platon_squeeze_void_average_x
_platon_squeeze_void_average_y
_platon_squeeze_void_average_z
_platon_squeeze_void_volume
_platon_squeeze_void_count_electrons
_platon_squeeze_void_content
1 0.000 0.000 0.010 3038 712 ' '
2 0.500 0.500 0.585 3038 712 ' '
